data_4127749
loop_
_publ_author_name
'Xu, Mengyu'
'Traustason, Hrafn'
'Bo, Fabrice Dal'
'Hickam, Sarah'
'Chong, Saehwa'
'Zhang, Lei'
'Oliver, Allen G.'
'Burns, Peter C.'

_publ_section_title
;
 Supramolecular Assembly of Geometrically Unstable Hybrid
 Organic-Inorganic Uranyl Peroxide Cage Clusters and Their
 Transformations.
;
_journal_issue 32
_journal_name_full 'Journal of the American Chemical Society'
_journal_page_first 12780
_journal_page_last 12788
_journal_paper_doi 10.1021/jacs.9b05599
_journal_volume 141
_journal_year 2019
_chemical_formula_sum 'C24 H16 K22.69 O151.5 P8 U18.61'
_chemical_formula_weight 8293.04
_chemical_name_common U19
_space_group_crystal_system monoclinic
_space_group_IT_number 4
_space_group_name_Hall 'P 2yb'
_space_group_name_H-M_alt 'P 1 21 1'
_symmetry_space_group_name_Hall 'P 2yb'
_symmetry_space_group_name_H-M 'P 1 21 1'
_atom_sites_solution_primary direct
_atom_sites_solution_secondary difmap
_audit_creation_method SHELXL-2014/7
_cell_angle_alpha 90
_cell_angle_beta 91.374(3)
_cell_angle_gamma 90
_cell_formula_units_Z 2
_cell_length_a 19.099(4)
_cell_length_b 25.697(5)
_cell_length_c 19.253(4)
_cell_measurement_reflns_used 6639
_cell_measurement_temperature 160(2)
_cell_measurement_theta_max 21.49
_cell_measurement_theta_min 2.19
_cell_volume 9446(3)
_computing_cell_refinement 'Bruker SAINT (Bruker, 2015)'
_computing_data_collection 'Bruker APEX-3 (Bruker, 2015)'
_computing_data_reduction 'Bruker SAINT (Bruker, 2015)'
_computing_structure_refinement 'SHELXL-2014/7 (Sheldrick, 2014)'
_computing_structure_solution 'SHELXS-97 (Sheldrick, 2008)'
_diffrn_ambient_temperature 160(2)
_diffrn_detector_area_resol_mean 8.33
_diffrn_measured_fraction_theta_full 1.000
_diffrn_measured_fraction_theta_max 1.000
_diffrn_measurement_device_type 'Bruker APEX-II CCD'
_diffrn_measurement_method 'combination of \w and \f-scans '
_diffrn_radiation_type MoK\a
_diffrn_radiation_wavelength 0.71073
_diffrn_reflns_av_R_equivalents 0.0959
_diffrn_reflns_av_unetI/netI 0.1069
_diffrn_reflns_Laue_measured_fraction_full 1.000
_diffrn_reflns_Laue_measured_fraction_max 1.000
_diffrn_reflns_limit_h_max 21
_diffrn_reflns_limit_h_min -21
_diffrn_reflns_limit_k_max 28
_diffrn_reflns_limit_k_min -28
_diffrn_reflns_limit_l_max 21
_diffrn_reflns_limit_l_min -21
_diffrn_reflns_number 81504
_diffrn_reflns_point_group_measured_fraction_full 1.000
_diffrn_reflns_point_group_measured_fraction_max 1.000
_diffrn_reflns_theta_full 23.256
_diffrn_reflns_theta_max 23.256
_diffrn_reflns_theta_min 1.058
_diffrn_source 'Incoatec micro-focus'
_exptl_absorpt_coefficient_mu 16.563
_exptl_absorpt_correction_T_max 0.0932
_exptl_absorpt_correction_T_min 0.0432
_exptl_absorpt_correction_type multi-scan
_exptl_absorpt_process_details 'SADABS (Krause 2015)'
_exptl_crystal_colour orange
_exptl_crystal_density_diffrn 2.916
_exptl_crystal_description block
_exptl_crystal_F_000 7270
_exptl_crystal_size_max 0.150
_exptl_crystal_size_mid 0.100
_exptl_crystal_size_min 0.030
_refine_diff_density_max 2.190
_refine_diff_density_min -2.999
_refine_diff_density_rms 0.322
_refine_ls_abs_structure_details
;
 Flack x determined using 7759 quotients [(I+)-(I-)]/[(I+)+(I-)]
 (Parsons, Flack and Wagner, Acta Cryst. B69 (2013) 249-259).
;
_refine_ls_abs_structure_Flack 0.012(6)
_refine_ls_extinction_method none
_refine_ls_goodness_of_fit_ref 1.020
_refine_ls_hydrogen_treatment constr
_refine_ls_matrix_type full
_refine_ls_number_parameters 1124
_refine_ls_number_reflns 27147
_refine_ls_number_restraints 13
_refine_ls_restrained_S_all 1.021
_refine_ls_R_factor_all 0.0875
_refine_ls_R_factor_gt 0.0605
_refine_ls_shift/su_max 0.000
_refine_ls_shift/su_mean 0.000
_refine_ls_structure_factor_coef Fsqd
_refine_ls_weighting_details 'w=1/[\s^2^(Fo^2^)+(0.0795P)^2^+56.4956P] where P=(Fo^2^+2Fc^2^)/3'
_refine_ls_weighting_scheme calc
_refine_ls_wR_factor_gt 0.1438
_refine_ls_wR_factor_ref 0.1590
_reflns_Friedel_coverage 0.949
_reflns_Friedel_fraction_full 1.000
_reflns_Friedel_fraction_max 1.000
_reflns_number_gt 20793
_reflns_number_total 27147
_reflns_threshold_expression 'I > 2\s(I)'
_cod_data_source_file ja9b05599_si_002.cif
_cod_data_source_block u19
_cod_original_formula_sum 'C24 H16 K22.69 O151.50 P8 U18.61'
_cod_database_code 4127749
_shelx_shelxl_version_number 2014/7
_shelx_space_group_comment
;
The symmetry employed for this shelxl refinement is uniquely defined
by the following loop, which should always be used as a source of
symmetry information in preference to the above space-group names.
They are only intended as comments.
;
_shelx_estimated_absorpt_t_min 0.190
_shelx_estimated_absorpt_t_max 0.636
_diffrn_source_monochromator 'MONTEL Multi-layer'

loop_
_space_group_symop_operation_xyz
'x, y, z'
'-x, y+1/2, -z'

loop_
_atom_site_label
_atom_site_type_symbol
_atom_site_fract_x
_atom_site_fract_y
_atom_site_fract_z
_atom_site_U_iso_or_equiv
_atom_site_adp_type
_atom_site_occupancy
_atom_site_site_symmetry_order
_atom_site_calc_flag
_atom_site_refinement_flags_posn
_atom_site_refinement_flags_adp
_atom_site_refinement_flags_occupancy
_atom_site_disorder_assembly
_atom_site_disorder_group
U1 U 0.59976(7) 0.60630(6) 0.87859(8) 0.0238(4) Uani 1 1 d . . . . .
U2 U 0.59400(8) 0.56360(6) 0.66350(8) 0.0267(4) Uani 1 1 d . . . . .
U3 U 0.21283(8) 0.84118(6) 0.68851(9) 0.0295(4) Uani 1 1 d . . . . .
U4 U 0.41069(8) 0.46749(6) 0.98492(9) 0.0296(4) Uani 1 1 d . . . . .
U5 U 0.48607(8) 0.75277(6) 0.89277(9) 0.0302(4) Uani 1 1 d . . . . .
U6 U 0.30893(8) 0.37581(6) 0.82900(9) 0.0304(4) Uani 1 1 d . . . . .
U7 U 0.42680(8) 0.80570(6) 0.68941(9) 0.0309(4) Uani 1 1 d . . . . .
U8 U 0.09320(8) 0.40930(7) 0.81869(9) 0.0326(4) Uani 1 1 d . . . . .
U9 U -0.06386(8) 0.66591(7) 0.63639(9) 0.0339(4) Uani 1 1 d . . . . .
U10 U 0.03351(8) 0.46211(7) 0.61645(9) 0.0348(4) Uani 1 1 d . . . . .
U11 U 0.49168(9) 0.69059(7) 0.54449(9) 0.0344(4) Uani 1 1 d . . . . .
U12 U -0.05104(8) 0.70078(7) 0.85677(9) 0.0343(4) Uani 1 1 d . . . . .
U13 U 0.04650(8) 0.52208(7) 0.97555(10) 0.0372(4) Uani 1 1 d . . . . .
U14 U 0.39871(8) 0.40265(7) 0.63315(9) 0.0334(4) Uani 1 1 d . . . . .
U15 U 0.09505(9) 0.75763(7) 0.53378(9) 0.0394(5) Uani 1 1 d . . . . .
U16 U 0.24189(9) 0.53712(7) 1.08732(9) 0.0379(4) Uani 1 1 d . . . . .
U17 U 0.21757(10) 0.42882(8) 0.50167(10) 0.0489(5) Uani 1 1 d . . . . .
U18 U 0.12657(11) 0.80775(8) 0.88485(10) 0.0521(6) Uani 1 1 d . . . . .
U19 U 0.3014(3) 0.7470(3) 1.0124(3) 0.0288(13) Uani 0.608(9) 1 d . U P . .
K19A K 0.290(3) 0.746(3) 1.025(3) 0.0288(13) Uani 0.392(9) 1 d . . P . .
P1 P -0.0499(6) 0.5601(5) 0.5021(6) 0.037(3) Uiso 1 1 d . . . . .
P2 P -0.1266(5) 0.5329(4) 0.6604(6) 0.028(2) Uiso 1 1 d . . . . .
P3 P -0.1223(6) 0.5752(5) 0.9088(6) 0.037(3) Uiso 1 1 d . . . . .
P4 P -0.0288(6) 0.6455(5) 1.0360(7) 0.040(3) Uiso 1 1 d . . . . .
P5 P 0.5470(5) 0.5563(4) 1.0503(6) 0.028(3) Uiso 1 1 d . . . . .
P6 P 0.5924(5) 0.4684(4) 0.9257(6) 0.028(3) Uiso 1 1 d . . . . .
P7 P 0.5802(6) 0.4268(4) 0.7030(6) 0.031(3) Uiso 1 1 d . . . . .
P8 P 0.5390(6) 0.4601(5) 0.5329(6) 0.034(3) Uiso 1 1 d . . . . .
K1 K 0.4420(5) 0.4962(4) 0.7929(5) 0.031(2) Uiso 1 1 d . . . . .
K2 K 0.2829(5) 0.6877(4) 0.6227(5) 0.042(3) Uiso 1 1 d . . . . .
K3 K 0.1148(5) 0.6010(4) 0.5820(6) 0.049(3) Uiso 1 1 d . . . . .
K4 K 0.1382(6) 0.6560(5) 0.9436(6) 0.056(3) Uiso 1 1 d . . . . .
K5 K -0.2717(5) 0.4812(4) 0.8044(5) 0.037(2) Uiso 1 1 d . . . . .
K6 K 0.2909(6) 0.7182(4) 0.8132(6) 0.050(3) Uiso 1 1 d . . . . .
K7 K 0.4780(6) 0.8423(5) 1.0535(6) 0.055(3) Uiso 1 1 d . . . . .
K8 K 0.7828(6) 0.6939(5) 0.9677(6) 0.056(3) Uiso 1 1 d . . . . .
K9 K 0.4308(7) 0.3322(6) 0.4590(8) 0.076(4) Uiso 1 1 d . . . . .
K10 K 0.7623(9) 0.6209(7) 0.5389(10) 0.031(4) Uiso 0.5 1 d . . P . .
K11A K 0.4789(13) 0.4644(11) 0.2914(16) 0.056(7) Uiso 0.5 1 d . . P . .
K11B K 0.471(2) 0.4709(19) 0.322(3) 0.044(12) Uiso 0.25 1 d . . P . .
K12 K 0.2340(5) 0.5239(4) 0.8779(5) 0.036(2) Uiso 1 1 d . . . . .
K13 K 0.3234(13) 0.4069(10) 0.1684(13) 0.063(7) Uiso 0.5 1 d . . P . .
K14 K 0.2983(11) 0.2022(9) 0.8109(12) 0.050(6) Uiso 0.5 1 d . . P . .
K15 K 0.5084(15) 0.2496(12) 0.6507(15) 0.079(8) Uiso 0.5 1 d . . P . .
K16 K 0.0847(19) 0.4568(15) 0.165(2) 0.053(10) Uiso 0.3 1 d . . P . .
K17 K -0.127(2) 0.4071(16) 0.715(2) 0.041(10) Uiso 0.25 1 d . . P A .
K18 K 0.0263(5) 0.5553(4) 0.7796(5) 0.034(2) Uiso 1 1 d . . . . .
K19 K 0.2307(5) 0.4870(4) 0.6916(6) 0.046(3) Uiso 1 1 d . . . . .
K20 K 0.3968(5) 0.6173(4) 0.9476(5) 0.043(3) Uiso 1 1 d . . . . .
K21 K -0.2260(5) 0.6112(4) 0.7668(5) 0.041(2) Uiso 1 1 d . . . . .
K22 K 0.4005(5) 0.5530(4) 0.5848(6) 0.043(3) Uiso 1 1 d . . . . .
K23 K 0.0924(5) 0.7259(4) 0.7252(5) 0.034(2) Uiso 1 1 d . . . . .
K24 K 0.4783(5) 0.6655(4) 0.7371(5) 0.031(2) Uiso 1 1 d . . . . .
K25 K -0.0450(11) 0.4058(9) 0.4375(12) 0.049(6) Uiso 0.5 1 d . . P . .
K26 K -0.1142(12) 0.4029(9) 0.4718(12) 0.052(6) Uiso 0.5 1 d . . P A .
K27A K -0.1397(15) 0.4659(11) 0.1036(16) 0.068(8) Uiso 0.5 1 d . . P . .
K27B K -0.1102(17) 0.4755(12) 0.1281(17) 0.078(9) Uiso 0.5 1 d . . P . .
O1 O -0.1262(13) 0.6287(10) 0.8765(14) 0.027(6) Uiso 1 1 d . . . . .
O2 O 0.1062(14) 0.5532(11) 0.9167(15) 0.037(7) Uiso 1 1 d . . . . .
O3 O 0.3194(14) 0.3078(12) 0.8493(15) 0.037(7) Uiso 1 1 d . . . . .
O4 O 0.5106(13) 0.5911(11) 0.8538(14) 0.031(7) Uiso 1 1 d . . . . .
O5 O 0.195(2) 0.4748(16) 0.401(2) 0.081(12) Uiso 1 1 d . . . . .
O6 O 0.4404(15) 0.3425(12) 0.6050(16) 0.044(8) Uiso 1 1 d . . . . .
O7 O 0.2533(14) 0.5731(11) 1.0051(15) 0.035(7) Uiso 1 1 d . . . . .
O8 O 0.3241(14) 0.8450(11) 0.6397(15) 0.035(7) Uiso 1 1 d . . . . .
O9 O -0.1448(16) 0.6937(13) 0.6017(17) 0.049(8) Uiso 1 1 d . . . . .
O10 O 0.202(2) 0.3682(16) 0.455(2) 0.076(12) Uiso 1 1 d . . . . .
O11 O 0.2310(16) 0.5044(12) 1.1701(16) 0.045(8) Uiso 1 1 d . . . . .
O12 O 0.237(2) 0.8108(17) 0.952(2) 0.083(12) Uiso 1 1 d . . . . .
O13 O 0.3225(18) 0.7909(14) 1.0834(19) 0.062(6) Uiso 1 1 d . U . . .
O14 O 0.096(2) 0.8645(18) 0.918(2) 0.098(15) Uiso 1 1 d . . . . .
O15 O 0.269(2) 0.4653(17) 0.408(2) 0.084(12) Uiso 1 1 d . . . . .
O16 O 0.2874(18) 0.6945(15) 0.9484(19) 0.066(10) Uiso 1 1 d . . . . .
O17 O 0.2055(18) 0.7000(14) 1.0740(18) 0.062(6) Uiso 1 1 d . U . . .
O18 O 0.5477(15) 0.7981(12) 0.9294(16) 0.044(8) Uiso 1 1 d . . . . .
O19 O 0.5038(14) 0.5622(11) 0.6929(15) 0.037(7) Uiso 1 1 d . . . . .
O20 O 0.0235(12) 0.6613(10) 0.8362(13) 0.024(6) Uiso 1 1 d . . . . .
O21 O 0.6807(14) 0.5681(11) 0.6354(14) 0.033(7) Uiso 1 1 d . . . . .
O22 O 0.4242(12) 0.7060(9) 0.8598(12) 0.019(6) Uiso 1 1 d . . . . .
O23 O 0.3718(14) 0.5116(11) 0.9230(14) 0.031(7) Uiso 1 1 d . . . . .
O24 O 0.0438(15) 0.3512(12) 0.8381(16) 0.041(8) Uiso 1 1 d . . . . .
O25 O -0.1243(15) 0.7404(12) 0.8753(16) 0.043(8) Uiso 1 1 d . . . . .
O26 O 0.4232(16) 0.6593(12) 0.5954(16) 0.047(8) Uiso 1 1 d . . . . .
O27 O 0.6389(13) 0.5669(10) 0.7770(13) 0.026(6) Uiso 1 1 d . . . . .
O28 O 0.3393(15) 0.3994(11) 0.9446(15) 0.039(8) Uiso 1 1 d . . . . .
O29 O 0.1915(13) 0.3582(10) 0.7918(14) 0.029(7) Uiso 1 1 d . . . . .
O30 O 0.5583(14) 0.6837(11) 0.9323(14) 0.032(7) Uiso 1 1 d . . . . .
O31 O 0.5016(15) 0.4321(12) 0.6927(15) 0.040(8) Uiso 1 1 d . . . . .
O32 O 0.5651(15) 0.5063(12) 0.5764(16) 0.042(8) Uiso 1 1 d . . . . .
O33 O 0.6245(14) 0.4195(11) 0.8896(14) 0.035(7) Uiso 1 1 d . . . . .
O34 O -0.0648(14) 0.7215(11) 0.7363(14) 0.034(7) Uiso 1 1 d . . . . .
O35 O 0.5744(15) 0.6955(12) 0.8575(15) 0.040(8) Uiso 1 1 d . . . . .
O36 O 0.4532(18) 0.6499(14) 0.4482(18) 0.059(10) Uiso 1 1 d . . . . .
O37 O -0.0015(14) 0.7440(11) 0.6078(15) 0.037(7) Uiso 1 1 d . . . . .
O38 O 0.4503(15) 0.8159(12) 0.8104(16) 0.042(8) Uiso 1 1 d . . . . .
O39 O 0.0191(16) 0.4603(12) 0.8876(16) 0.046(8) Uiso 1 1 d . . . . .
O40 O 0.1927(14) 0.3702(11) 0.8711(15) 0.035(7) Uiso 1 1 d . . . . .
O41 O 0.3790(14) 0.7467(11) 0.7070(15) 0.039(7) Uiso 1 1 d . . . . .
O42 O 0.5123(14) 0.4713(11) 0.9191(15) 0.038(7) Uiso 1 1 d . . . . .
O43 O 0.3548(17) 0.5057(13) 1.0814(17) 0.051(9) Uiso 1 1 d . . . . .
O44 O 0.3321(14) 0.8585(11) 0.7153(14) 0.031(7) Uiso 1 1 d . . . . .
O45 O 0.4054(15) 0.3973(11) 0.9054(15) 0.038(7) Uiso 1 1 d . . . . .
O46 O 0.5547(15) 0.6134(12) 0.5660(15) 0.040(7) Uiso 1 1 d . . . . .
O47 O 0.3989(15) 0.3691(12) 0.7477(16) 0.041(8) Uiso 1 1 d . . . . .
O48 O -0.0520(14) 0.5157(11) 0.6687(15) 0.035(7) Uiso 1 1 d . . . . .
O49 O 0.1242(15) 0.8401(12) 0.7720(15) 0.041(8) Uiso 1 1 d . . . . .
O50 O 0.0099(16) 0.4288(13) 0.7320(17) 0.050(9) Uiso 1 1 d . . . . .
O51 O 0.1220(16) 0.5376(12) 1.0731(16) 0.046(8) Uiso 1 1 d . . . . .
O52 O 0.1160(14) 0.8187(11) 0.6233(14) 0.033(7) Uiso 1 1 d . . . . .
O53 O 0.4759(13) 0.5414(10) 1.0189(14) 0.029(7) Uiso 1 1 d . . . . .
O54 O 0.5074(12) 0.7825(9) 0.7806(12) 0.016(6) Uiso 1 1 d . . . . .
O55 O -0.1732(14) 0.5364(11) 0.8741(15) 0.035(7) Uiso 1 1 d . . . . .
O56 O 0.5489(15) 0.4678(12) 0.4562(15) 0.041(8) Uiso 1 1 d . . . . .
O57 O 0.1447(17) 0.4906(13) 1.0373(17) 0.052(9) Uiso 1 1 d . . . . .
O58 O 0.3071(16) 0.4650(13) 1.0489(17) 0.050(8) Uiso 1 1 d . . . . .
O59 O -0.0476(16) 0.5547(13) 0.9060(17) 0.050(9) Uiso 1 1 d . . . . .
O60 O 0.5872(13) 0.5897(10) 0.9981(14) 0.029(7) Uiso 1 1 d . . . . .
O61 O 0.0264(15) 0.7607(12) 0.9144(15) 0.040(8) Uiso 1 1 d . . . . .
O62 O 0.4533(14) 0.7741(11) 0.5772(15) 0.038(7) Uiso 1 1 d . . . . .
O63 O 0.6237(13) 0.5168(10) 0.8958(13) 0.024(6) Uiso 1 1 d . . . . .
O64 O -0.0071(16) 0.7090(13) 0.5452(17) 0.051(9) Uiso 1 1 d . . . . .
O65 O 0.0772(15) 0.4367(12) 0.9326(16) 0.043(8) Uiso 1 1 d . . . . .
O66 O 0.0971(18) 0.4397(14) 0.5154(18) 0.060(10) Uiso 1 1 d . . . . .
O67 O 0.1736(16) 0.8221(12) 0.5731(16) 0.048(9) Uiso 1 1 d . . . . .
O68 O 0.1236(16) 0.4085(13) 0.5731(17) 0.052(9) Uiso 1 1 d . . . . .
O69 O 0.0677(16) 0.3965(13) 0.7018(17) 0.050(9) Uiso 1 1 d . . . . .
O70 O 0.1680(18) 0.7542(15) 0.4474(19) 0.064(10) Uiso 1 1 d . . . . .
O71 O 0.3002(15) 0.4430(11) 0.8077(15) 0.039(8) Uiso 1 1 d . . . . .
O72 O 0.5076(13) 0.7549(11) 0.6315(14) 0.031(7) Uiso 1 1 d . . . . .
O73 O 0.4209(16) 0.7005(12) 0.4472(16) 0.046(8) Uiso 1 1 d . . . . .
O74 O 0.6220(14) 0.6222(11) 0.7576(14) 0.033(7) Uiso 1 1 d . . . . .
O75 O 0.3341(15) 0.4017(12) 0.5298(15) 0.042(8) Uiso 1 1 d . . . . .
O76 O 0.3321(13) 0.3546(10) 0.7115(14) 0.028(7) Uiso 1 1 d . . . . .
O77 O 0.2887(14) 0.3806(11) 0.5828(14) 0.035(7) Uiso 1 1 d . . . . .
O78 O 0.3961(16) 0.7892(12) 0.9570(17) 0.046(8) Uiso 1 1 d . . . . .
O79 O 0.0161(15) 0.7762(11) 0.8415(16) 0.040(8) Uiso 1 1 d . . . . .
O80 O -0.0375(15) 0.5663(12) 0.4271(16) 0.045(8) Uiso 1 1 d . . . . .
O81 O 0.6001(17) 0.3925(13) 0.7648(17) 0.053(9) Uiso 1 1 d . . . . .
O82 O -0.0625(16) 0.6107(13) 0.5375(16) 0.049(8) Uiso 1 1 d . . . . .
O83 O 0.2250(13) 0.7722(10) 0.7046(14) 0.029(7) Uiso 1 1 d . . . . .
O84 O 0.5410(16) 0.5843(12) 1.1167(16) 0.046(8) Uiso 1 1 d . . . . .
O85 O 0.2222(18) 0.6138(14) 1.1446(18) 0.062(10) Uiso 1 1 d . . . . .
O86 O 0.1053(17) 0.7163(13) 0.4329(17) 0.054(9) Uiso 1 1 d . . . . .
O87 O -0.1055(13) 0.6789(10) 0.7494(14) 0.029(7) Uiso 1 1 d . . . . .
O88 O 0.3640(14) 0.4631(11) 0.6601(15) 0.035(7) Uiso 1 1 d . . . . .
O89 O 0.4553(14) 0.4220(11) 1.0435(15) 0.035(7) Uiso 1 1 d . . . . .
O90 O -0.1327(14) 0.5921(11) 0.6638(15) 0.037(7) Uiso 1 1 d . . . . .
O91 O -0.0450(16) 0.6832(13) 0.9769(17) 0.053(9) Uiso 1 1 d . . . . .
O92 O 0.1932(16) 0.8555(12) 0.8035(17) 0.048(8) Uiso 1 1 d . . . . .
O93 O 0.0444(17) 0.8064(14) 0.4864(18) 0.056(9) Uiso 1 1 d . . . . .
O94 O 0.184(2) 0.7845(15) 0.995(2) 0.070(11) Uiso 1 1 d . . . . .
O95 O -0.0110(16) 0.6733(13) 1.0988(17) 0.052(9) Uiso 1 1 d . . . . .
O96 O 0.0984(14) 0.5074(11) 0.6507(14) 0.033(7) Uiso 1 1 d . . . . .
O97 O 0.2968(19) 0.6007(15) 1.151(2) 0.068(11) Uiso 1 1 d . . . . .
O98 O 0.6175(13) 0.4778(10) 0.7078(13) 0.027(6) Uiso 1 1 d . . . . .
O99 O 0.0169(12) 0.6380(9) 0.6706(12) 0.019(6) Uiso 1 1 d . . . . .
O100 O 0.0292(18) 0.6044(14) 1.0206(18) 0.061(10) Uiso 1 1 d . . . . .
O101 O 0.4341(17) 0.7470(13) 0.9982(17) 0.055(9) Uiso 1 1 d . . . . .
O102 O -0.0142(15) 0.4910(12) 1.0338(16) 0.043(8) Uiso 1 1 d . . . . .
O103 O -0.1727(15) 0.5105(12) 0.7130(16) 0.043(8) Uiso 1 1 d . . . . .
O104 O 0.5620(15) 0.7198(12) 0.4997(16) 0.043(8) Uiso 1 1 d . . . . .
O105 O 0.4651(16) 0.4492(13) 0.5493(17) 0.050(9) Uiso 1 1 d . . . . .
O106 O 0.1945(15) 0.9093(12) 0.6728(15) 0.041(8) Uiso 1 1 d . . . . .
O107 O 0.5727(14) 0.6489(11) 0.6238(15) 0.034(7) Uiso 1 1 d . . . . .
O108 O 0.6901(12) 0.6250(9) 0.8962(13) 0.020(6) Uiso 1 1 d . . . . .
O09A O -0.030(5) 0.412(4) 0.586(5) 0.05(4) Uiso 0.5 1 d . . P A 1
O09B O -0.036(3) 0.425(3) 0.583(4) 0.01(2) Uiso 0.5 1 d . . P A 2
O110 O 0.360(2) 0.6767(16) 1.078(2) 0.077(12) Uiso 1 1 d . . . . .
O111 O 0.2369(18) 0.4892(14) 0.5506(18) 0.060(10) Uiso 1 1 d . . . . .
O112 O 0.1632(14) 0.7478(11) 0.8548(14) 0.034(7) Uiso 1 1 d . . . . .
O113 O 0.4758(15) 0.8626(12) 0.6723(16) 0.041(8) Uiso 1 1 d . . . . .
O114 O 0.1422(14) 0.4668(11) 0.7990(14) 0.033(7) Uiso 1 1 d . . . . .
O115 O 0.1423(15) 0.7074(12) 0.5832(15) 0.040(8) Uiso 1 1 d . . . . .
O116 O 0.0074(18) 0.5275(15) 0.5343(19) 0.064(10) Uiso 1 1 d . . . . .
OW1 O 0.344(2) 0.6375(19) 0.737(3) 0.020(12) Uiso 0.5 1 d . . P . .
OW2 O 0.670(5) 0.628(4) 0.351(6) 0.03(3) Uiso 0.25 1 d . . P . .
OW3 O 0.236(4) 0.283(3) 0.590(4) 0.07(2) Uiso 0.5 1 d . . P . .
OW4 O 0.975(6) 0.129(4) 0.784(6) 0.04(3) Uiso 0.25 1 d . . P . .
OW5 O 0.2947(17) 0.0423(14) 0.7054(18) 0.059(10) Uiso 1 1 d . . . . .
OW6 O 0.508(2) 0.1836(19) 0.878(3) 0.022(12) Uiso 0.5 1 d . . P . .
OW7 O 0.091(3) 0.082(2) 0.704(3) 0.029(13) Uiso 0.5 1 d . . P . .
OW8 O 0.172(3) -0.001(2) 0.748(3) 0.026(13) Uiso 0.5 1 d . . P . .
OW9 O 0.579(2) 0.2272(15) 0.776(2) 0.070(11) Uiso 1 1 d . . . . .
OW10 O 0.3737(17) 0.1150(13) 0.7729(17) 0.055(9) Uiso 1 1 d . . . . .
OW11 O 0.278(3) 0.686(2) 0.480(3) 0.040(15) Uiso 0.5 1 d . . P . .
OW12 O 0.819(4) 0.769(3) 1.062(4) 0.07(2) Uiso 0.5 1 d . . P . .
OW13 O 0.696(4) 0.838(3) 0.948(4) 0.06(2) Uiso 0.5 1 d . . P . .
OW14 O 0.687(5) 0.783(4) 0.506(5) 0.02(2) Uiso 0.25 1 d . . P . .
OW15 O 0.688(3) 0.705(2) 0.418(3) 0.028(13) Uiso 0.5 1 d . . P . .
OW16 O 1.001(4) 0.484(3) 0.355(5) 0.09(3) Uiso 0.5 1 d . . P . .
OW17 O 0.068(4) 0.347(3) 0.363(4) 0.07(2) Uiso 0.5 1 d . . P A .
OW18 O 0.265(3) 0.618(2) 0.289(3) 0.045(16) Uiso 0.5 1 d . . P . .
OW19 O 0.105(2) 0.6142(19) 0.443(3) 0.023(12) Uiso 0.5 1 d . . P . .
OW20 O 0.318(3) 0.550(3) 0.774(4) 0.050(17) Uiso 0.5 1 d . . P . .
OW21 O -0.0423(12) 0.3818(10) 0.9555(13) 0.022(6) Uiso 1 1 d . . . . .
OW22 O -0.0415(17) 0.7838(13) 1.0429(17) 0.053(9) Uiso 1 1 d . . . . .
OW23 O 0.702(2) 0.7486(16) 0.868(2) 0.080(12) Uiso 1 1 d . . . . .
OW24 O 0.668(2) 0.6759(16) 1.054(2) 0.077(12) Uiso 1 1 d . . . . .
OW25 O 0.580(3) 0.758(2) 1.059(3) 0.036(14) Uiso 0.5 1 d . . P . .
OW26 O 0.484(2) 0.8162(18) 1.193(2) 0.017(11) Uiso 0.5 1 d . . P . .
OW27 O 0.6224(14) 0.4622(11) 0.3421(15) 0.035(7) Uiso 1 1 d . . . . .
OW28 O 0.4618(18) 0.3985(14) 0.1848(18) 0.060(10) Uiso 1 1 d . . . . .
OW29 O 0.440(2) 0.5505(19) 0.207(3) 0.022(12) Uiso 0.5 1 d . . P . .
OW30 O -0.039(4) 0.433(3) 0.228(4) 0.07(2) Uiso 0.5 1 d . . P . .
OW31 O 0.342(3) 0.595(2) 0.821(3) 0.040(15) Uiso 0.5 1 d . . P . .
OW32 O 0.324(4) 0.493(3) 0.286(4) 0.06(2) Uiso 0.5 1 d . . P . .
OW33 O 0.359(4) 0.320(3) 0.244(4) 0.06(2) Uiso 0.5 1 d . . P . .
OW34 O 0.364(3) 0.244(2) 0.702(3) 0.028(13) Uiso 0.5 1 d . . P . .
OW35 O 0.188(6) 0.251(5) 0.755(6) 0.04(3) Uiso 0.25 1 d . . P . .
OW36 O -0.0695(17) 0.3298(13) 0.7496(18) 0.056(9) Uiso 1 1 d . . . . .
OW37 O 0.117(3) 0.277(2) 0.498(3) 0.023(17) Uiso 0.5 1 d . . P . .
OW38 O -0.157(3) 0.353(3) 0.619(4) 0.058(19) Uiso 0.5 1 d . . P . .
OW39 O 0.215(4) 0.573(3) 0.372(4) 0.060(19) Uiso 0.5 1 d . . P . .
OW40 O 0.158(5) 0.435(4) 0.285(5) 0.03(3) Uiso 0.25 1 d . . P . .
OW41 O 0.332(4) 0.563(3) 0.724(4) 0.060(19) Uiso 0.5 1 d . . P . .
OW42 O -0.219(3) 0.392(2) 0.736(3) 0.032(14) Uiso 0.5 1 d . . P A .
OW43 O 0.700(2) 0.6992(17) 0.618(2) 0.088(13) Uiso 1 1 d . . . . .
OW44 O 0.639(2) 0.5621(16) 0.463(2) 0.073(11) Uiso 1 1 d . . . . .
OW45 O 0.420(3) 0.434(2) 0.400(3) 0.035(14) Uiso 0.5 1 d . . P . .
OW46 O 0.2615(18) 0.5920(14) 0.5473(19) 0.064(10) Uiso 1 1 d . . . . .
OW47 O 0.346(2) 0.6012(18) 0.377(2) 0.013(10) Uiso 0.5 1 d . . P . .
OW48 O 0.378(4) 0.545(3) 0.439(4) 0.09(3) Uiso 0.5 1 d . . P . .
OW49 O 0.1817(19) 0.6207(16) 0.762(2) 0.066(11) Uiso 1 1 d . . . . .
OW50 O 0.168(2) 0.5763(17) 0.753(2) 0.045(11) Uiso 0.75 1 d . . P . .
OW51 O 0.186(2) 0.6507(19) 0.716(3) 0.021(12) Uiso 0.5 1 d . . P . .
OW52 O 0.822(3) 0.353(3) 0.898(3) 0.053(18) Uiso 0.5 1 d . . P . .
OW53 O 0.199(3) 0.630(2) 0.826(3) 0.030(13) Uiso 0.5 1 d . . P . .
OW54 O -0.073(9) 0.456(7) 0.264(9) 0.09(5) Uiso 0.25 1 d . . P . .
OW55 O 0.3379(18) 0.5962(16) 0.759(2) 0.032(9) Uiso 0.75 1 d . . P . .
OW56 O 0.283(3) 0.653(2) 0.449(3) 0.031(14) Uiso 0.5 1 d . . P . .
OW57 O 0.107(3) 0.284(2) 0.521(3) 0.010(14) Uiso 0.5 1 d . . P . .
OW58 O 0.848(4) 0.113(3) 0.739(4) 0.07(2) Uiso 0.5 1 d . . P . .
OW59 O -0.238(4) 0.728(3) 0.743(4) 0.07(2) Uiso 0.5 1 d . . P . .
C1 C -0.132(2) 0.5260(17) 0.509(2) 0.035(11) Uiso 1 1 d . . . . .
C2 C -0.1598(17) 0.5107(14) 0.5760(18) 0.015(8) Uiso 1 1 d . . . . .
C3 C -0.220(2) 0.4851(16) 0.572(2) 0.034(11) Uiso 1 1 d . . . . .
H3 H -0.2415 0.4769 0.6149 0.041 Uiso 1 1 calc R U . A .
C4 C -0.257(3) 0.468(2) 0.510(3) 0.061(15) Uiso 1 1 d . . . . .
H4 H -0.2980 0.4480 0.5107 0.074 Uiso 1 1 calc R U . A .
C5 C -0.229(3) 0.483(2) 0.450(3) 0.059(15) Uiso 1 1 d . . . . .
H5 H -0.2513 0.4744 0.4073 0.070 Uiso 1 1 calc R U . A .
C6 C -0.166(2) 0.5123(17) 0.449(2) 0.038(11) Uiso 1 1 d . . . . .
H6 H -0.1472 0.5223 0.4059 0.046 Uiso 1 1 calc R U . A .
C7 C -0.147(2) 0.5832(16) 1.000(2) 0.033(10) Uiso 1 1 d . . . . .
C8 C -0.111(2) 0.6096(17) 1.050(2) 0.033(10) Uiso 1 1 d . . . . .
C9 C -0.134(3) 0.615(2) 1.116(3) 0.056(14) Uiso 1 1 d . . . . .
H9 H -0.1053 0.6327 1.1495 0.067 Uiso 1 1 calc R U . . .
C10 C -0.202(3) 0.594(2) 1.134(3) 0.055(14) Uiso 1 1 d . . . . .
H10 H -0.2200 0.6010 1.1786 0.067 Uiso 1 1 calc R U . . .
C11 C -0.239(3) 0.5663(19) 1.088(2) 0.047(12) Uiso 1 1 d . . . . .
H11 H -0.2807 0.5496 1.1016 0.056 Uiso 1 1 calc R U . . .
C12 C -0.215(3) 0.561(2) 1.018(3) 0.052(13) Uiso 1 1 d . . . . .
H12 H -0.2429 0.5438 0.9841 0.062 Uiso 1 1 calc R U . . .
C13 C 0.597(2) 0.4983(16) 1.067(2) 0.028(10) Uiso 1 1 d . . . . .
C14 C 0.6160(18) 0.4590(15) 1.014(2) 0.022(9) Uiso 1 1 d . . . . .
C15 C 0.650(2) 0.4144(16) 1.039(2) 0.031(10) Uiso 1 1 d . . . . .
H15 H 0.6629 0.3888 1.0061 0.037 Uiso 1 1 calc R U . . .
C16 C 0.666(2) 0.4051(17) 1.104(2) 0.031(10) Uiso 1 1 d . . . . .
H16 H 0.6915 0.3744 1.1163 0.037 Uiso 1 1 calc R U . . .
C17 C 0.645(2) 0.4426(17) 1.160(2) 0.040(11) Uiso 1 1 d . . . . .
H17 H 0.6532 0.4360 1.2079 0.048 Uiso 1 1 calc R U . . .
C18 C 0.6136(16) 0.4871(13) 1.1354(18) 0.013(8) Uiso 1 1 d . . . . .
H18 H 0.6023 0.5127 1.1689 0.015 Uiso 1 1 calc R U . . .
C19 C 0.610(2) 0.3879(16) 0.629(2) 0.031(10) Uiso 1 1 d . . . . .
C20 C 0.5904(18) 0.4027(14) 0.5575(19) 0.019(8) Uiso 1 1 d . . . . .
C21 C 0.612(2) 0.3715(16) 0.505(2) 0.029(10) Uiso 1 1 d . . . . .
H21 H 0.6020 0.3804 0.4580 0.034 Uiso 1 1 calc R U . . .
C22 C 0.648(2) 0.3261(17) 0.523(2) 0.038(11) Uiso 1 1 d . . . . .
H22 H 0.6578 0.3017 0.4869 0.046 Uiso 1 1 calc R U . . .
C23 C 0.671(3) 0.316(2) 0.588(3) 0.054(14) Uiso 1 1 d . . . . .
H23 H 0.7022 0.2877 0.5961 0.065 Uiso 1 1 calc R U . . .
C24 C 0.6482(18) 0.3449(15) 0.641(2) 0.022(9) Uiso 1 1 d . . . . .
H24 H 0.6597 0.3351 0.6879 0.027 Uiso 1 1 calc R U . . .

loop_
_atom_site_aniso_label
_atom_site_aniso_U_11
_atom_site_aniso_U_22
_atom_site_aniso_U_33
_atom_site_aniso_U_23
_atom_site_aniso_U_13
_atom_site_aniso_U_12
U1 0.0188(8) 0.0231(9) 0.0293(9) 0.0013(7) 0.0005(6) 0.0005(6)
U2 0.0235(8) 0.0265(9) 0.0301(10) 0.0000(7) 0.0019(7) 0.0041(7)
U3 0.0238(8) 0.0279(10) 0.0368(10) 0.0080(8) -0.0013(7) -0.0033(7)
U4 0.0239(8) 0.0307(10) 0.0342(10) 0.0063(8) -0.0025(7) -0.0033(7)
U5 0.0315(9) 0.0229(9) 0.0365(10) -0.0012(8) 0.0055(7) 0.0022(7)
U6 0.0244(8) 0.0271(10) 0.0396(11) 0.0034(8) -0.0014(7) -0.0014(7)
U7 0.0238(8) 0.0241(9) 0.0448(11) 0.0095(8) 0.0022(7) -0.0014(7)
U8 0.0230(8) 0.0338(10) 0.0408(11) 0.0065(8) -0.0017(7) -0.0037(7)
U9 0.0241(9) 0.0344(10) 0.0431(11) 0.0006(8) -0.0004(8) -0.0058(7)
U10 0.0238(8) 0.0432(11) 0.0372(11) 0.0002(9) -0.0015(7) 0.0023(8)
U11 0.0342(9) 0.0336(10) 0.0353(10) 0.0099(8) -0.0004(8) -0.0028(8)
U12 0.0260(9) 0.0312(10) 0.0461(11) -0.0020(8) 0.0121(8) -0.0026(7)
U13 0.0222(9) 0.0454(12) 0.0441(11) 0.0061(9) 0.0043(8) -0.0028(8)
U14 0.0287(9) 0.0301(10) 0.0416(11) -0.0029(8) 0.0071(8) 0.0039(7)
U15 0.0388(10) 0.0426(11) 0.0365(11) 0.0123(9) -0.0039(8) -0.0111(8)
U16 0.0298(9) 0.0493(12) 0.0347(11) 0.0036(9) 0.0000(8) -0.0054(8)
U17 0.0500(12) 0.0615(14) 0.0354(11) -0.0007(10) 0.0069(9) 0.0178(10)
U18 0.0659(13) 0.0519(13) 0.0391(12) -0.0101(10) 0.0119(10) -0.0360(11)
U19 0.022(2) 0.0381(18) 0.026(3) -0.0011(19) 0.0068(15) -0.0041(17)
K19A 0.022(2) 0.0381(18) 0.026(3) -0.0011(19) 0.0068(15) -0.0041(17)

loop_
_atom_type_symbol
_atom_type_description
_atom_type_scat_dispersion_real
_atom_type_scat_dispersion_imag
_atom_type_scat_source
C C 0.0033 0.0016 'International Tables Vol C Tables 4.2.6.8 and 6.1.1.4'
K K 0.2009 0.2494 'International Tables Vol C Tables 4.2.6.8 and 6.1.1.4'
O O 0.0106 0.0060 'International Tables Vol C Tables 4.2.6.8 and 6.1.1.4'
P P 0.1023 0.0942 'International Tables Vol C Tables 4.2.6.8 and 6.1.1.4'
U U -9.6767 9.6646 'International Tables Vol C Tables 4.2.6.8 and 6.1.1.4'
H H 0.0000 0.0000 'International Tables Vol C Tables 4.2.6.8 and 6.1.1.4'

loop_
_geom_angle_atom_site_label_1
_geom_angle_atom_site_label_2
_geom_angle_atom_site_label_3
_geom_angle
_geom_angle_site_symmetry_1
_geom_angle_site_symmetry_3
O4 U1 O108 174.7(12) . .
O4 U1 O27 90.2(11) . .
O108 U1 O27 87.1(10) . .
O4 U1 O60 95.8(11) . .
O108 U1 O60 89.1(10) . .
O27 U1 O60 141.2(9) . .
O4 U1 O63 90.3(11) . .
O108 U1 O63 93.0(10) . .
O27 U1 O63 68.5(9) . .
O60 U1 O63 73.2(9) . .
O4 U1 O35 88.6(11) . .
O108 U1 O35 88.0(10) . .
O27 U1 O35 110.0(9) . .
O60 U1 O35 108.4(10) . .
O63 U1 O35 178.1(10) . .
O4 U1 O30 88.5(11) . .
O108 U1 O30 91.2(10) . .
O27 U1 O30 147.0(9) . .
O60 U1 O30 71.7(9) . .
O63 U1 O30 144.5(9) . .
O35 U1 O30 37.0(9) . .
O4 U1 O74 88.2(11) . .
O108 U1 O74 86.9(10) . .
O27 U1 O74 36.8(9) . .
O60 U1 O74 175.7(9) . .
O63 U1 O74 105.2(9) . .
O35 U1 O74 73.2(10) . .
O30 U1 O74 110.2(9) . .
O4 U1 K24 49.3(9) . .
O108 U1 K24 125.5(8) . .
O27 U1 K24 77.2(6) . .
O60 U1 K24 133.5(6) . .
O63 U1 K24 126.5(6) . .
O35 U1 K24 51.7(7) . .
O30 U1 K24 77.1(7) . .
O74 U1 K24 50.7(7) . .
O4 U1 K21 131.1(9) . 1_655
O108 U1 K21 45.1(8) . 1_655
O27 U1 K21 43.9(6) . 1_655
O60 U1 K21 129.4(6) . 1_655
O63 U1 K21 86.9(6) . 1_655
O35 U1 K21 92.7(7) . 1_655
O30 U1 K21 119.6(7) . 1_655
O74 U1 K21 46.3(7) . 1_655
K24 U1 K21 95.8(2) . 1_655
O4 U1 K20 38.0(9) . .
O108 U1 K20 144.7(8) . .
O27 U1 K20 128.2(6) . .
O60 U1 K20 65.2(6) . .
O63 U1 K20 101.6(6) . .
O35 U1 K20 78.5(7) . .
O30 U1 K20 58.7(6) . .
O74 U1 K20 119.1(7) . .
K24 U1 K20 69.3(2) . .
K21 U1 K20 165.2(2) 1_655 .
O4 U1 K5 107.0(9) . 1_655
O108 U1 K5 73.3(8) . 1_655
O27 U1 K5 37.3(6) . 1_655
O60 U1 K5 105.1(6) . 1_655
O63 U1 K5 38.0(6) . 1_655
O35 U1 K5 141.1(7) . 1_655
O30 U1 K5 164.4(7) . 1_655
O74 U1 K5 72.0(6) . 1_655
K24 U1 K5 113.48(19) . 1_655
K21 U1 K5 50.1(2) 1_655 1_655
K20 U1 K5 134.7(2) . 1_655
O21 U2 O19 177.4(13) . .
O21 U2 O32 91.7(12) . .
O19 U2 O32 90.1(12) . .
O21 U2 O27 87.6(11) . .
O19 U2 O27 92.3(11) . .
O32 U2 O27 141.9(10) . .
O21 U2 O107 89.8(11) . .
O19 U2 O107 87.8(11) . .
O32 U2 O107 108.9(10) . .
O27 U2 O107 109.1(9) . .
O21 U2 O46 90.2(11) . .
O19 U2 O46 88.4(11) . .
O32 U2 O46 72.7(10) . .
O27 U2 O46 145.3(10) . .
O107 U2 O46 36.2(10) . .
O21 U2 O98 90.0(11) . .
O19 U2 O98 92.4(11) . .
O32 U2 O98 73.1(10) . .
O27 U2 O98 68.9(9) . .
O107 U2 O98 178.0(9) . .
O46 U2 O98 145.8(9) . .
O21 U2 O74 89.8(11) . .
O19 U2 O74 88.5(11) . .
O32 U2 O74 178.1(10) . .
O27 U2 O74 36.9(9) . .
O107 U2 O74 72.3(9) . .
O46 U2 O74 108.5(10) . .
O98 U2 O74 105.7(9) . .
O21 U2 K24 130.0(9) . .
O19 U2 K24 47.5(9) . .
O32 U2 K24 126.6(7) . .
O27 U2 K24 80.0(6) . .
O107 U2 K24 51.0(7) . .
O46 U2 K24 75.1(7) . .
O98 U2 K24 128.1(6) . .
O74 U2 K24 52.9(7) . .
O21 U2 K22 139.6(9) . .
O19 U2 K22 40.6(9) . .
O32 U2 K22 58.0(7) . .
O27 U2 K22 132.8(6) . .
O107 U2 K22 77.7(7) . .
O46 U2 K22 57.5(7) . .
O98 U2 K22 103.7(6) . .
O74 U2 K22 121.2(7) . .
K24 U2 K22 68.8(2) . .
O21 U2 K21 49.3(9) . 1_655
O19 U2 K21 129.7(9) . 1_655
O32 U2 K21 136.8(7) . 1_655
O27 U2 K21 41.5(6) . 1_655
O107 U2 K21 90.9(7) . 1_655
O46 U2 K21 117.7(7) . 1_655
O98 U2 K21 87.4(6) . 1_655
O74 U2 K21 44.1(6) . 1_655
K24 U2 K21 95.9(2) . 1_655
K22 U2 K21 164.5(2) . 1_655
O21 U2 K1 150.5(9) . .
O19 U2 K1 31.3(9) . .
O32 U2 K1 90.6(7) . .
O27 U2 K1 72.9(6) . .
O107 U2 K1 117.1(7) . .
O46 U2 K1 118.4(7) . .
O98 U2 K1 62.7(6) . .
O74 U2 K1 87.5(7) . .
K24 U2 K1 69.11(19) . .
K22 U2 K1 63.4(2) . .
K21 U2 K1 114.40(19) 1_655 .
O106 U3 O83 176.2(12) . .
O106 U3 O52 90.1(12) . .
O83 U3 O52 86.9(11) . .
O106 U3 O92 88.3(12) . .
O83 U3 O92 90.9(12) . .
O52 U3 O92 115.1(10) . .
O106 U3 O8 93.8(12) . .
O83 U3 O8 89.8(11) . .
O52 U3 O8 121.3(10) . .
O92 U3 O8 123.5(10) . .
O106 U3 O49 89.2(12) . .
O83 U3 O49 87.9(11) . .
O52 U3 O49 77.7(10) . .
O92 U3 O49 37.4(10) . .
O8 U3 O49 160.7(10) . .
O106 U3 O44 92.1(11) . .
O83 U3 O44 91.6(10) . .
O52 U3 O44 158.4(9) . .
O92 U3 O44 86.4(10) . .
O8 U3 O44 37.1(9) . .
O49 U3 O44 123.8(10) . .
O106 U3 O67 89.3(12) . .
O83 U3 O67 89.6(12) . .
O52 U3 O67 37.0(10) . .
O92 U3 O67 152.0(11) . .
O8 U3 O67 84.4(10) . .
O49 U3 O67 114.7(10) . .
O44 U3 O67 121.5(10) . .
O106 U3 K23 131.7(9) . .
O83 U3 K23 44.5(8) . .
O52 U3 K23 54.8(7) . .
O92 U3 K23 80.4(8) . .
O8 U3 K23 131.3(7) . .
O49 U3 K23 54.7(7) . .
O44 U3 K23 133.2(7) . .
O67 U3 K23 80.5(8) . .
O106 U3 K26 52.3(10) . 2_556
O83 U3 K26 126.0(9) . 2_556
O52 U3 K26 45.6(8) . 2_556
O92 U3 K26 127.7(9) . 2_556
O8 U3 K26 95.2(8) . 2_556
O49 U3 K26 101.6(8) . 2_556
O44 U3 K26 122.6(7) . 2_556
O67 U3 K26 38.0(8) . 2_556
K23 U3 K26 100.3(4) . 2_556
O106 U3 K6 152.2(10) . .
O83 U3 K6 29.4(9) . .
O52 U3 K6 113.2(7) . .
O92 U3 K6 68.5(8) . .
O8 U3 K6 87.0(7) . .
O49 U3 K6 81.6(7) . .
O44 U3 K6 72.0(7) . .
O67 U3 K6 118.4(8) . .
K23 U3 K6 61.4(2) . .
K26 U3 K6 155.4(4) 2_556 .
O106 U3 K25 52.7(10) . 2_556
O83 U3 K25 124.3(9) . 2_556
O52 U3 K25 37.4(7) . 2_556
O92 U3 K25 110.3(8) . 2_556
O8 U3 K25 115.3(7) . 2_556
O49 U3 K25 81.5(8) . 2_556
O44 U3 K25 138.6(7) . 2_556
O67 U3 K25 48.7(8) . 2_556
K23 U3 K25 87.7(3) . 2_556
K26 U3 K25 20.2(4) 2_556 2_556
K6 U3 K25 149.0(3) . 2_556
O23 U4 O89 175.9(12) . .
O23 U4 O28 91.3(11) . .
O89 U4 O28 89.2(11) . .
O23 U4 O42 87.1(11) . .
O89 U4 O42 88.9(11) . .
O28 U4 O42 109.6(10) . .
O23 U4 O53 83.3(11) . .
O89 U4 O53 96.2(11) . .
O28 U4 O53 174.5(10) . .
O42 U4 O53 71.2(9) . .
O23 U4 O58 91.4(12) . .
O89 U4 O58 92.6(12) . .
O28 U4 O58 70.3(11) . .
O42 U4 O58 178.5(11) . .
O53 U4 O58 108.8(10) . .
O23 U4 O45 92.4(11) . .
O89 U4 O45 85.6(11) . .
O28 U4 O45 36.9(9) . .
O42 U4 O45 72.8(10) . .
O53 U4 O45 143.9(9) . .
O58 U4 O45 107.1(11) . .
O23 U4 O43 94.1(12) . .
O89 U4 O43 89.6(12) . .
O28 U4 O43 107.4(10) . .
O42 U4 O43 142.9(11) . .
O53 U4 O43 72.2(10) . .
O58 U4 O43 37.3(11) . .
O45 U4 O43 143.9(10) . .
O23 U4 K1 46.3(9) . .
O89 U4 K1 129.7(9) . .
O28 U4 K1 85.8(7) . .
O42 U4 K1 47.2(7) . .
O53 U4 K1 91.1(7) . .
O58 U4 K1 131.4(8) . .
O45 U4 K1 61.8(7) . .
O43 U4 K1 139.3(8) . .
O23 U4 K20 39.9(9) . .
O89 U4 K20 140.5(9) . .
O28 U4 K20 129.5(7) . .
O42 U4 K20 85.0(7) . .
O53 U4 K20 45.0(7) . .
O58 U4 K20 93.9(8) . .
O45 U4 K20 128.9(7) . .
O43 U4 K20 73.0(8) . .
K1 U4 K20 69.3(2) . .
O23 U4 K7 127.5(9) . 2_647
O89 U4 K7 49.1(9) . 2_647
O28 U4 K7 68.9(7) . 2_647
O42 U4 K7 58.3(7) . 2_647
O53 U4 K7 115.3(6) . 2_647
O58 U4 K7 122.7(8) . 2_647
O45 U4 K7 43.1(7) . 2_647
O43 U4 K7 137.7(8) . 2_647
K1 U4 K7 83.0(2) . 2_647
K20 U4 K7 143.3(2) . 2_647
O23 U4 K12 30.1(9) . .
O89 U4 K12 152.9(9) . .
O28 U4 K12 68.8(7) . .
O42 U4 K12 112.9(7) . .
O53 U4 K12 105.8(6) . .
O58 U4 K12 65.6(8) . .
O45 U4 K12 85.7(7) . .
O43 U4 K12 82.5(8) . .
K1 U4 K12 66.39(19) . .
K20 U4 K12 61.2(2) . .
K7 U4 K12 128.7(2) 2_647 .
O18 U5 O22 177.4(12) . .
O18 U5 O101 89.3(13) . .
O22 U5 O101 88.5(11) . .
O18 U5 O54 91.4(11) . .
O22 U5 O54 91.1(9) . .
O101 U5 O54 158.7(10) . .
O18 U5 O78 90.9(12) . .
O22 U5 O78 88.2(11) . .
O101 U5 O78 38.3(11) . .
O54 U5 O78 120.4(10) . .
O18 U5 O35 93.0(12) . .
O22 U5 O35 87.1(10) . .
O101 U5 O35 123.0(11) . .
O54 U5 O35 78.2(9) . .
O78 U5 O35 160.9(11) . .
O18 U5 O38 89.7(12) . .
O22 U5 O38 92.6(11) . .
O101 U5 O38 121.1(11) . .
O54 U5 O38 37.6(9) . .
O78 U5 O38 82.8(11) . .
O35 U5 O38 115.8(10) . .
O18 U5 O30 89.3(12) . .
O22 U5 O30 89.2(10) . .
O101 U5 O30 85.9(11) . .
O54 U5 O30 115.5(9) . .
O78 U5 O30 124.2(10) . .
O35 U5 O30 37.4(9) . .
O38 U5 O30 153.0(10) . .
O18 U5 K24 136.0(10) . .
O22 U5 K24 45.7(7) . .
O101 U5 K24 131.5(9) . .
O54 U5 K24 57.3(6) . .
O78 U5 K24 130.4(8) . .
O35 U5 K24 53.7(7) . .
O38 U5 K24 82.5(7) . .
O30 U5 K24 79.6(7) . .
O18 U5 K7 48.3(10) . .
O22 U5 K7 130.1(8) . .
O101 U5 K7 45.6(9) . .
O54 U5 K7 123.9(6) . .
O78 U5 K7 45.0(8) . .
O35 U5 K7 130.3(7) . .
O38 U5 K7 96.4(8) . .
O30 U5 K7 102.9(7) . .
K24 U5 K7 175.4(2) . .
O18 U5 K20 137.5(10) . .
O22 U5 K20 39.9(8) . .
O101 U5 K20 61.0(9) . .
O54 U5 K20 127.5(6) . .
O78 U5 K20 83.5(8) . .
O35 U5 K20 81.1(7) . .
O38 U5 K20 130.8(7) . .
O30 U5 K20 60.9(7) . .
K24 U5 K20 71.5(2) . .
K7 U5 K20 106.2(2) . .
O18 U5 K6 150.9(10) . .
O22 U5 K6 30.0(8) . .
O101 U5 K6 84.7(8) . .
O54 U5 K6 84.4(6) . .
O78 U5 K6 67.1(8) . .
O35 U5 K6 114.1(7) . .
O38 U5 K6 69.6(7) . .
O30 U5 K6 118.5(7) . .
K24 U5 K6 63.4(2) . .
K7 U5 K6 112.1(2) . .
K20 U5 K6 61.5(2) . .
O71 U6 O3 178.7(13) . .
O71 U6 O47 89.0(12) . .
O3 U6 O47 89.7(12) . .
O71 U6 O28 89.3(12) . .
O3 U6 O28 91.2(12) . .
O47 U6 O28 118.5(10) . .
O71 U6 O76 91.2(11) . .
O3 U6 O76 87.8(11) . .
O47 U6 O76 36.6(9) . .
O28 U6 O76 155.0(9) . .
O71 U6 O29 91.9(11) . .
O3 U6 O29 88.9(11) . .
O47 U6 O29 118.9(10) . .
O28 U6 O29 122.6(9) . .
O76 U6 O29 82.3(9) . .
O71 U6 O40 93.1(11) . .
O3 U6 O40 88.1(11) . .
O47 U6 O40 156.9(10) . .
O28 U6 O40 84.5(10) . .
O76 U6 O40 120.3(9) . .
O29 U6 O40 38.1(9) . .
O71 U6 O45 89.1(12) . .
O3 U6 O45 90.6(11) . .
O47 U6 O45 82.1(10) . .
O28 U6 O45 36.4(9) . .
O76 U6 O45 118.6(9) . .
O29 U6 O45 159.0(9) . .
O40 U6 O45 120.9(10) . .
O71 U6 K1 43.9(9) . .
O3 U6 K1 135.0(9) . .
O47 U6 K1 58.3(8) . .
O28 U6 K1 80.0(7) . .
O76 U6 K1 83.2(6) . .
O29 U6 K1 132.8(7) . .
O40 U6 K1 133.9(7) . .
O45 U6 K1 57.0(7) . .
O71 U6 K19 32.4(10) . .
O3 U6 K19 147.5(9) . .
O47 U6 K19 83.3(7) . .
O28 U6 K19 120.0(7) . .
O76 U6 K19 67.9(6) . .
O29 U6 K19 67.5(7) . .
O40 U6 K19 86.2(7) . .
O45 U6 K19 119.6(7) . .
K1 U6 K19 65.5(2) . .
O71 U6 K12 30.6(9) . .
O3 U6 K12 150.6(9) . .
O47 U6 K12 118.3(8) . .
O28 U6 K12 68.4(7) . .
O76 U6 K12 119.7(6) . .
O29 U6 K12 85.2(7) . .
O40 U6 K12 69.6(7) . .
O45 U6 K12 85.1(7) . .
K1 U6 K12 64.25(18) . .
K19 U6 K12 52.9(2) . .
O71 U6 K14 160.7(10) . .
O3 U6 K14 19.1(9) . .
O47 U6 K14 84.7(8) . .
O28 U6 K14 109.8(8) . .
O76 U6 K14 73.0(7) . .
O29 U6 K14 75.3(7) . .
O40 U6 K14 85.7(7) . .
O45 U6 K14 108.0(7) . .
K1 U6 K14 140.4(3) . .
K19 U6 K14 128.4(3) . .
K12 U6 K14 155.4(3) . .
O113 U7 O41 178.5(13) . .
O113 U7 O44 88.6(12) . .
O41 U7 O44 92.8(11) . .
O113 U7 O72 90.9(12) . .
O41 U7 O72 87.9(11) . .
O44 U7 O72 163.5(9) . .
O113 U7 O62 89.3(12) . .
O41 U7 O62 90.3(12) . .
O44 U7 O62 125.4(10) . .
O72 U7 O62 38.2(9) . .
O113 U7 O38 90.2(12) . .
O41 U7 O38 89.6(12) . .
O44 U7 O38 81.6(10) . .
O72 U7 O38 114.8(10) . .
O62 U7 O38 153.0(10) . .
O113 U7 O54 90.5(11) . .
O41 U7 O54 88.4(11) . .
O44 U7 O54 118.7(9) . .
O72 U7 O54 77.7(9) . .
O62 U7 O54 115.9(9) . .
O38 U7 O54 37.1(9) . .
O113 U7 O8 90.5(12) . .
O41 U7 O8 90.9(11) . .
O44 U7 O8 37.1(9) . .
O72 U7 O8 126.4(10) . .
O62 U7 O8 88.3(10) . .
O38 U7 O8 118.7(10) . .
O54 U7 O8 155.8(9) . .
O113 U7 K24 133.3(10) . .
O41 U7 K24 45.2(9) . .
O44 U7 K24 133.8(7) . .
O72 U7 K24 54.5(7) . .
O62 U7 K24 80.7(7) . .
O38 U7 K24 80.1(7) . .
O54 U7 K24 55.3(6) . .
O8 U7 K24 134.2(7) . .
O113 U7 K9 50.5(10) . 2_656
O41 U7 K9 128.7(9) . 2_656
O44 U7 K9 126.3(7) . 2_656
O72 U7 K9 44.9(7) . 2_656
O62 U7 K9 41.7(7) . 2_656
O38 U7 K9 124.0(7) . 2_656
O54 U7 K9 97.4(6) . 2_656
O8 U7 K9 101.8(7) . 2_656
K24 U7 K9 98.9(2) . 2_656
O113 U7 K6 151.7(10) . .
O41 U7 K6 28.9(9) . .
O44 U7 K6 72.4(7) . .
O72 U7 K6 113.3(7) . .
O62 U7 K6 118.7(7) . .
O38 U7 K6 67.0(7) . .
O54 U7 K6 81.1(6) . .
O8 U7 K6 86.6(7) . .
K24 U7 K6 61.4(2) . .
K9 U7 K6 157.2(3) 2_656 .
O113 U7 K2 150.4(10) . .
O41 U7 K2 30.2(9) . .
O44 U7 K2 88.9(7) . .
O72 U7 K2 83.5(7) . .
O62 U7 K2 68.5(7) . .
O38 U7 K2 118.6(7) . .
O54 U7 K2 116.3(6) . .
O8 U7 K2 70.3(7) . .
K24 U7 K2 64.2(2) . .
K9 U7 K2 110.2(3) 2_656 .
K6 U7 K2 52.4(2) . .
O114 U8 O24 179.8(14) . .
O114 U8 O69 90.6(12) . .
O24 U8 O69 89.2(13) . .
O114 U8 O65 91.7(12) . .
O24 U8 O65 88.5(12) . .
O69 U8 O65 158.2(11) . .
O114 U8 O50 91.3(12) . .
O24 U8 O50 88.6(12) . .
O69 U8 O50 37.9(11) . .
O65 U8 O50 120.4(11) . .
O114 U8 O40 91.3(11) . .
O24 U8 O40 88.8(12) . .
O69 U8 O40 120.3(10) . .
O65 U8 O40 81.3(10) . .
O50 U8 O40 158.1(11) . .
O114 U8 O29 89.4(11) . .
O24 U8 O29 90.5(11) . .
O69 U8 O29 81.8(10) . .
O65 U8 O29 119.8(10) . .
O50 U8 O29 119.7(10) . .
O40 U8 O29 38.6(9) . .
O114 U8 O39 89.1(12) . .
O24 U8 O39 91.1(12) . .
O69 U8 O39 120.7(11) . .
O65 U8 O39 37.8(10) . .
O50 U8 O39 82.8(11) . .
O40 U8 O39 119.0(10) . .
O29 U8 O39 157.4(10) . .
O114 U8 K18 50.1(9) . .
O24 U8 K18 130.0(9) . .
O69 U8 K18 83.8(8) . .
O65 U8 K18 81.1(8) . .
O50 U8 K18 57.2(8) . .
O40 U8 K18 136.6(7) . .
O29 U8 K18 136.7(7) . .
O39 U8 K18 52.9(8) . .
O114 U8 K12 29.7(9) . .
O24 U8 K12 150.5(10) . .
O69 U8 K12 119.3(8) . .
O65 U8 K12 67.9(8) . .
O50 U8 K12 118.2(8) . .
O40 U8 K12 70.9(7) . .
O29 U8 K12 86.6(7) . .
O39 U8 K12 81.0(8) . .
K18 U8 K12 65.73(19) . .
O114 U8 K19 30.4(9) . .
O24 U8 K19 149.4(10) . .
O69 U8 K19 67.4(8) . .
O65 U8 K19 120.6(8) . .
O50 U8 K19 84.6(8) . .
O40 U8 K19 86.7(7) . .
O29 U8 K19 67.6(7) . .
O39 U8 K19 117.5(8) . .
K18 U8 K19 69.1(2) . .
K12 U8 K19 53.3(2) . .
O99 U9 O9 179.7(14) . .
O99 U9 O87 91.3(10) . .
O9 U9 O87 88.9(12) . .
O99 U9 O64 93.1(11) . .
O9 U9 O64 86.8(13) . .
O87 U9 O64 142.3(10) . .
O99 U9 O90 94.3(10) . .
O9 U9 O90 85.7(12) . .
O87 U9 O90 73.0(9) . .
O64 U9 O90 143.7(11) . .
O99 U9 O82 91.7(11) . .
O9 U9 O82 88.1(13) . .
O87 U9 O82 146.5(10) . .
O64 U9 O82 70.7(11) . .
O90 U9 O82 73.6(10) . .
O99 U9 O34 88.1(10) . .
O9 U9 O34 92.2(12) . .
O87 U9 O34 33.5(9) . .
O64 U9 O34 109.3(10) . .
O90 U9 O34 106.4(9) . .
O82 U9 O34 179.8(11) . .
O99 U9 O37 89.5(10) . .
O9 U9 O37 90.6(12) . .
O87 U9 O37 105.9(9) . .
O64 U9 O37 36.8(10) . .
O90 U9 O37 176.1(10) . .
O82 U9 O37 107.5(10) . .
O34 U9 O37 72.5(9) . .
O99 U9 K23 48.1(8) . .
O9 U9 K23 132.1(10) . .
O87 U9 K23 78.6(6) . .
O64 U9 K23 76.8(8) . .
O90 U9 K23 131.9(7) . .
O82 U9 K23 126.1(8) . .
O34 U9 K23 53.7(7) . .
O37 U9 K23 50.6(7) . .
O99 U9 K10 139.2(8) . 1_455
O9 U9 K10 40.6(11) . 1_455
O87 U9 K10 100.5(7) . 1_455
O64 U9 K10 100.4(8) . 1_455
O90 U9 K10 53.7(7) . 1_455
O82 U9 K10 58.0(8) . 1_455
O34 U9 K10 122.2(7) . 1_455
O37 U9 K10 123.5(7) . 1_455
K23 U9 K10 172.7(3) . 1_455
O99 U9 K3 36.7(8) . .
O9 U9 K3 143.1(10) . .
O87 U9 K3 127.9(7) . .
O64 U9 K3 65.6(8) . .
O90 U9 K3 102.0(7) . .
O82 U9 K3 60.7(8) . .
O34 U9 K3 119.1(7) . .
O37 U9 K3 81.7(7) . .
K23 U9 K3 67.1(2) . .
K10 U9 K3 118.1(3) 1_455 .
O99 U9 K21 106.2(8) . .
O9 U9 K21 73.9(10) . .
O87 U9 K21 40.4(6) . .
O64 U9 K21 160.7(8) . .
O90 U9 K21 36.3(7) . .
O82 U9 K21 107.3(8) . .
O34 U9 K21 72.8(7) . .
O37 U9 K21 141.2(7) . .
K23 U9 K21 116.7(2) . .
K10 U9 K21 64.5(3) 1_455 .
K3 U9 K21 131.2(2) . .
O09B U10 O96 173(3) . .
O96 U10 O09A 176(3) . .
O09B U10 O116 90(3) . .
O96 U10 O116 85.3(13) . .
O09A U10 O116 99(3) . .
O09B U10 O68 96(2) . .
O96 U10 O68 90.3(12) . .
O09A U10 O68 88(3) . .
O116 U10 O68 108.8(12) . .
O09B U10 O48 87(2) . .
O96 U10 O48 86.8(11) . .
O09A U10 O48 95(3) . .
O116 U10 O48 74.6(11) . .
O68 U10 O48 175.4(11) . .
O09B U10 O66 88(2) . .
O96 U10 O66 95.4(12) . .
O09A U10 O66 85(3) . .
O116 U10 O66 74.2(12) . .
O68 U10 O66 35.5(11) . .
O48 U10 O66 148.4(11) . .
O09B U10 O69 93(3) . .
O96 U10 O69 91.7(12) . .
O09A U10 O69 84(3) . .
O116 U10 O69 176.5(11) . .
O68 U10 O69 69.5(11) . .
O48 U10 O69 106.9(10) . .
O66 U10 O69 104.5(11) . .
O09B U10 O50 89(2) . .
O96 U10 O50 91.9(12) . .
O09A U10 O50 85(3) . .
O116 U10 O50 145.4(12) . .
O68 U10 O50 105.7(11) . .
O48 U10 O50 70.9(10) . .
O66 U10 O50 140.2(12) . .
O69 U10 O50 36.1(10) . .
O09B U10 K17 52(2) . .
O96 U10 K17 126.3(11) . .
O09A U10 K17 52(3) . .
O116 U10 K17 115.4(10) . .
O68 U10 K17 123.0(10) . .
O48 U10 K17 56.6(9) . .
O66 U10 K17 136.8(10) . .
O69 U10 K17 67.8(10) . .
O50 U10 K17 42.6(10) . .
O09B U10 K18 126(2) . .
O96 U10 K18 50.1(9) . .
O09A U10 K18 130(3) . .
O116 U10 K18 95.2(9) . .
O68 U10 K18 132.1(8) . .
O48 U10 K18 43.6(7) . .
O66 U10 K18 145.2(9) . .
O69 U10 K18 84.1(8) . .
O50 U10 K18 58.4(8) . .
K17 U10 K18 77.9(6) . .
O09B U10 K3 137(2) . .
O96 U10 K3 38.2(9) . .
O09A U10 K3 146(3) . .
O116 U10 K3 47.2(9) . .
O68 U10 K3 100.0(8) . .
O48 U10 K3 79.9(7) . .
O66 U10 K3 82.6(9) . .
O69 U10 K3 129.7(8) . .
O50 U10 K3 123.5(8) . .
K17 U10 K3 136.3(6) . .
K18 U10 K3 66.9(2) . .
O104 U11 O26 176.2(14) . .
O104 U11 O36 91.9(13) . .
O26 U11 O36 90.8(13) . .
O104 U11 O73 89.7(12) . .
O26 U11 O73 94.1(12) . .
O36 U11 O73 37.0(11) . .
O104 U11 O46 93.0(12) . .
O26 U11 O46 84.5(12) . .
O36 U11 O46 84.8(11) . .
O73 U11 O46 121.7(11) . .
O104 U11 O62 89.3(12) . .
O26 U11 O62 91.5(12) . .
O36 U11 O62 123.3(11) . .
O73 U11 O62 86.3(11) . .
O46 U11 O62 151.8(10) . .
O104 U11 O72 87.9(12) . .
O26 U11 O72 90.5(12) . .
O36 U11 O72 161.2(11) . .
O73 U11 O72 124.3(10) . .
O46 U11 O72 114.0(10) . .
O62 U11 O72 38.0(9) . .
O104 U11 O107 90.8(12) . .
O26 U11 O107 85.5(12) . .
O36 U11 O107 120.8(11) . .
O73 U11 O107 157.8(10) . .
O46 U11 O107 36.1(9) . .
O62 U11 O107 115.9(10) . .
O72 U11 O107 78.0(9) . .
O104 U11 K24 128.1(10) . .
O26 U11 K24 48.4(10) . .
O36 U11 K24 134.8(9) . .
O73 U11 K24 140.1(8) . .
O46 U11 K24 74.3(7) . .
O62 U11 K24 82.2(7) . .
O72 U11 K24 55.6(7) . .
O107 U11 K24 50.0(7) . .
O104 U11 K9 46.6(10) . 2_656
O26 U11 K9 133.4(10) . 2_656
O36 U11 K9 122.4(9) . 2_656
O73 U11 K9 95.6(8) . 2_656
O46 U11 K9 126.3(7) . 2_656
O62 U11 K9 44.0(7) . 2_656
O72 U11 K9 47.5(7) . 2_656
O107 U11 K9 100.8(7) . 2_656
K24 U11 K9 102.1(3) . 2_656
O104 U11 K22 143.0(10) . .
O26 U11 K22 36.5(10) . .
O36 U11 K22 67.3(9) . .
O73 U11 K22 90.3(8) . .
O46 U11 K22 56.5(7) . .
O62 U11 K22 127.6(7) . .
O72 U11 K22 121.7(7) . .
O107 U11 K22 76.1(7) . .
K24 U11 K22 67.7(2) . .
K9 U11 K22 169.0(3) 2_656 .
O104 U11 K15 51.4(11) . 2_656
O26 U11 K15 132.4(11) . 2_656
O36 U11 K15 54.1(10) . 2_656
O73 U11 K15 38.3(9) . 2_656
O46 U11 K15 117.9(8) . 2_656
O62 U11 K15 85.1(8) . 2_656
O72 U11 K15 113.1(8) . 2_656
O107 U11 K15 137.9(8) . 2_656
K24 U11 K15 167.3(4) . 2_656
K9 U11 K15 68.3(5) 2_656 2_656
K22 U11 K15 121.1(5) . 2_656
O25 U12 O20 178.8(13) . .
O25 U12 O79 89.2(12) . .
O20 U12 O79 90.1(11) . .
O25 U12 O91 86.1(13) . .
O20 U12 O91 95.0(11) . .
O79 U12 O91 105.5(11) . .
O25 U12 O87 88.9(12) . .
O20 U12 O87 90.4(10) . .
O79 U12 O87 108.6(10) . .
O91 U12 O87 145.5(10) . .
O25 U12 O1 86.2(11) . .
O20 U12 O1 94.5(10) . .
O79 U12 O1 175.3(9) . .
O91 U12 O1 73.1(10) . .
O87 U12 O1 72.5(9) . .
O25 U12 O34 89.9(12) . .
O20 U12 O34 89.0(10) . .
O79 U12 O34 75.1(10) . .
O91 U12 O34 176.0(10) . .
O87 U12 O34 33.5(9) . .
O1 U12 O34 106.0(9) . .
O25 U12 O61 91.1(12) . .
O20 U12 O61 88.9(11) . .
O79 U12 O61 36.1(10) . .
O91 U12 O61 69.7(11) . .
O87 U12 O61 144.6(10) . .
O1 U12 O61 142.8(10) . .
O34 U12 O61 111.1(10) . .
O25 U12 K23 128.1(10) . .
O20 U12 K23 50.8(8) . .
O79 U12 K23 51.4(7) . .
O91 U12 K23 131.5(8) . .
O87 U12 K23 76.6(6) . .
O1 U12 K23 132.9(6) . .
O34 U12 K23 52.0(7) . .
O61 U12 K23 75.8(7) . .
O25 U12 K8 41.8(10) . 1_455
O20 U12 K8 139.3(8) . 1_455
O79 U12 K8 124.4(7) . 1_455
O91 U12 K8 58.1(8) . 1_455
O87 U12 K8 97.0(6) . 1_455
O1 U12 K8 51.0(6) . 1_455
O34 U12 K8 118.2(7) . 1_455
O61 U12 K8 106.2(7) . 1_455
K23 U12 K8 168.9(2) . 1_455
O25 U12 K4 140.3(10) . .
O20 U12 K4 40.5(8) . .
O79 U12 K4 78.7(7) . .
O91 U12 K4 61.7(8) . .
O87 U12 K4 130.9(6) . .
O1 U12 K4 104.2(6) . .
O34 U12 K4 122.2(7) . .
O61 U12 K4 57.5(7) . .
K23 U12 K4 71.3(2) . .
K8 U12 K4 119.2(2) 1_455 .
O25 U12 K18 148.1(10) . .
O20 U12 K18 32.1(8) . .
O79 U12 K18 118.8(7) . .
O91 U12 K18 99.4(8) . .
O87 U12 K18 68.8(6) . .
O1 U12 K18 65.9(6) . .
O34 U12 K18 83.6(7) . .
O61 U12 K18 120.4(7) . .
K23 U12 K18 70.15(19) . .
K8 U12 K18 116.4(2) 1_455 .
K4 U12 K18 65.8(2) . .
O2 U13 O102 179.3(14) . .
O2 U13 O100 85.9(12) . .
O102 U13 O100 94.1(13) . .
O2 U13 O57 87.8(12) . .
O102 U13 O57 92.9(13) . .
O100 U13 O57 104.2(12) . .
O2 U13 O59 88.3(12) . .
O102 U13 O59 91.0(12) . .
O100 U13 O59 77.0(12) . .
O57 U13 O59 175.9(11) . .
O2 U13 O39 88.8(12) . .
O102 U13 O39 90.8(12) . .
O100 U13 O39 148.1(12) . .
O57 U13 O39 107.0(11) . .
O59 U13 O39 71.5(11) . .
O2 U13 O51 92.4(12) . .
O102 U13 O51 88.3(12) . .
O100 U13 O51 68.8(11) . .
O57 U13 O51 36.1(11) . .
O59 U13 O51 145.7(11) . .
O39 U13 O51 142.9(11) . .
O2 U13 O65 91.4(11) . .
O102 U13 O65 88.6(12) . .
O100 U13 O65 174.0(11) . .
O57 U13 O65 70.3(11) . .
O59 U13 O65 108.3(11) . .
O39 U13 O65 36.9(10) . .
O51 U13 O65 106.0(10) . .
O2 U13 K18 49.0(9) . .
O102 U13 K18 130.3(10) . .
O100 U13 K18 98.7(9) . .
O57 U13 K18 129.0(8) . .
O59 U13 K18 46.9(8) . .
O39 U13 K18 55.8(8) . .
O51 U13 K18 141.0(8) . .
O65 U13 K18 83.5(7) . .
O2 U13 K4 39.1(9) . .
O102 U13 K4 141.0(10) . .
O100 U13 K4 47.5(9) . .
O57 U13 K4 91.6(8) . .
O59 U13 K4 86.3(8) . .
O39 U13 K4 124.6(8) . .
O51 U13 K4 73.2(8) . .
O65 U13 K4 129.0(7) . .
K18 U13 K4 71.8(2) . .
O2 U13 K16 129.9(10) . 1_556
O102 U13 K16 50.8(11) . 1_556
O100 U13 K16 93.7(10) . 1_556
O57 U13 K16 43.7(9) . 1_556
O59 U13 K16 140.4(9) . 1_556
O39 U13 K16 113.3(10) . 1_556
O51 U13 K16 42.9(9) . 1_556
O65 U13 K16 83.8(9) . 1_556
K18 U13 K16 167.2(6) . 1_556
K4 U13 K16 115.6(6) . 1_556
O2 U13 K12 30.2(9) . .
O102 U13 K12 150.3(10) . .
O100 U13 K12 107.3(9) . .
O57 U13 K12 62.4(8) . .
O59 U13 K12 113.4(8) . .
O39 U13 K12 81.9(7) . .
O51 U13 K12 80.8(7) . .
O65 U13 K12 68.3(7) . .
K18 U13 K12 67.52(19) . .
K4 U13 K12 61.1(2) . .
K16 U13 K12 106.1(5) 1_556 .
O88 U14 O6 176.0(13) . .
O88 U14 O75 93.7(12) . .
O6 U14 O75 87.9(12) . .
O88 U14 O76 93.5(11) . .
O6 U14 O76 89.6(11) . .
O75 U14 O76 105.1(10) . .
O88 U14 O77 89.7(11) . .
O6 U14 O77 93.7(12) . .
O75 U14 O77 36.4(10) . .
O76 U14 O77 69.3(9) . .
O88 U14 O47 92.2(12) . .
O6 U14 O47 88.7(12) . .
O75 U14 O47 141.8(10) . .
O76 U14 O47 36.8(9) . .
O77 U14 O47 106.0(10) . .
O88 U14 O31 83.7(11) . .
O6 U14 O31 92.9(12) . .
O75 U14 O31 146.7(10) . .
O76 U14 O31 108.2(10) . .
O77 U14 O31 172.9(10) . .
O47 U14 O31 71.5(10) . .
O88 U14 O105 88.1(12) . .
O6 U14 O105 88.9(12) . .
O75 U14 O105 72.9(11) . .
O76 U14 O105 177.5(10) . .
O77 U14 O105 108.9(10) . .
O47 U14 O105 145.1(10) . .
O31 U14 O105 73.8(10) . .
O88 U14 K9 137.0(9) . .
O6 U14 K9 43.0(10) . .
O75 U14 K9 49.0(8) . .
O76 U14 K9 114.2(7) . .
O77 U14 K9 71.9(7) . .
O47 U14 K9 129.8(8) . .
O31 U14 K9 114.9(7) . .
O105 U14 K9 63.4(8) . .
O88 U14 K1 46.8(9) . .
O6 U14 K1 131.1(10) . .
O75 U14 K1 140.1(8) . .
O76 U14 K1 85.8(7) . .
O77 U14 K1 129.0(7) . .
O47 U14 K1 60.2(7) . .
O31 U14 K1 43.9(7) . .
O105 U14 K1 96.7(8) . .
K9 U14 K1 156.7(2) . .
O88 U14 K22 38.8(9) . .
O6 U14 K22 138.3(10) . .
O75 U14 K22 79.4(8) . .
O76 U14 K22 132.0(7) . .
O77 U14 K22 98.6(7) . .
O47 U14 K22 124.9(8) . .
O31 U14 K22 78.0(7) . .
O105 U14 K22 49.4(8) . .
K9 U14 K22 104.4(3) . .
K1 U14 K22 65.8(2) . .
O88 U14 K19 31.3(9) . .
O6 U14 K19 152.6(10) . .
O75 U14 K19 80.5(7) . .
O76 U14 K19 70.0(6) . .
O77 U14 K19 62.6(7) . .
O47 U14 K19 85.4(7) . .
O31 U14 K19 110.3(7) . .
O105 U14 K19 110.8(8) . .
K9 U14 K19 129.3(3) . .
K1 U14 K19 67.2(2) . .
K22 U14 K19 63.7(2) . .
O93 U15 O115 177.4(14) . .
O93 U15 O70 89.3(14) . .
O115 U15 O70 92.9(13) . .
O93 U15 O86 87.0(14) . .
O115 U15 O86 93.8(13) . .
O70 U15 O86 41.4(12) . .
O93 U15 O64 88.9(13) . .
O115 U15 O64 88.7(12) . .
O70 U15 O64 126.7(12) . .
O86 U15 O64 85.3(12) . .
O93 U15 O67 90.2(13) . .
O115 U15 O67 91.5(12) . .
O70 U15 O67 82.0(12) . .
O86 U15 O67 123.3(11) . .
O64 U15 O67 151.3(11) . .
O93 U15 O52 89.2(13) . .
O115 U15 O52 90.9(11) . .
O70 U15 O52 118.7(12) . .
O86 U15 O52 159.7(11) . .
O64 U15 O52 114.6(10) . .
O67 U15 O52 36.7(10) . .
O93 U15 O37 89.5(12) . .
O115 U15 O37 88.0(11) . .
O70 U15 O37 163.9(12) . .
O86 U15 O37 122.5(11) . .
O64 U15 O37 37.3(10) . .
O67 U15 O37 114.1(10) . .
O52 U15 O37 77.3(9) . .
O93 U15 K26 49.5(11) . 2_556
O115 U15 K26 132.0(10) . 2_556
O70 U15 K26 87.4(11) . 2_556
O86 U15 K26 116.0(9) . 2_556
O64 U15 K26 128.2(9) . 2_556
O67 U15 K26 41.0(8) . 2_556
O52 U15 K26 49.0(8) . 2_556
O37 U15 K26 103.9(8) . 2_556
O93 U15 K23 128.3(11) . .
O115 U15 K23 50.0(9) . .
O70 U15 K23 138.9(10) . .
O86 U15 K23 138.8(9) . .
O64 U15 K23 76.2(8) . .
O67 U15 K23 82.0(8) . .
O52 U15 K23 55.7(7) . .
O37 U15 K23 49.9(7) . .
K26 U15 K23 104.3(4) 2_556 .
O93 U15 K25 44.0(11) . 2_556
O115 U15 K25 136.2(10) . 2_556
O70 U15 K25 107.7(10) . 2_556
O86 U15 K25 127.3(9) . 2_556
O64 U15 K25 107.2(9) . 2_556
O67 U15 K25 55.4(8) . 2_556
O52 U15 K25 45.3(7) . 2_556
O37 U15 K25 82.2(8) . 2_556
K26 U15 K25 22.1(5) 2_556 2_556
K23 U15 K25 93.6(4) . 2_556
O93 U15 K3 145.8(11) . .
O115 U15 K3 32.6(9) . .
O70 U15 K3 94.3(10) . .
O86 U15 K3 73.9(9) . .
O64 U15 K3 62.0(8) . .
O67 U15 K3 124.0(8) . .
O52 U15 K3 118.0(7) . .
O37 U15 K3 77.9(7) . .
K26 U15 K3 164.5(4) 2_556 .
K23 U15 K3 64.8(2) . .
K25 U15 K3 157.1(4) 2_556 .
O11 U16 O7 177.6(14) . .
O11 U16 O97 85.6(14) . .
O7 U16 O97 92.2(13) . .
O11 U16 O85 87.3(13) . .
O7 U16 O85 90.3(12) . .
O97 U16 O85 37.4(12) . .
O11 U16 O51 88.4(12) . .
O7 U16 O51 91.9(12) . .
O97 U16 O51 120.2(12) . .
O85 U16 O51 83.0(12) . .
O11 U16 O43 90.5(13) . .
O7 U16 O43 90.2(12) . .
O97 U16 O43 81.9(13) . .
O85 U16 O43 119.2(12) . .
O51 U16 O43 157.7(11) . .
O11 U16 O58 89.1(12) . .
O7 U16 O58 92.9(12) . .
O97 U16 O58 119.4(12) . .
O85 U16 O58 156.7(12) . .
O51 U16 O58 119.9(11) . .
O43 U16 O58 37.8(11) . .
O11 U16 O57 91.0(13) . .
O7 U16 O57 90.7(12) . .
O97 U16 O57 156.4(12) . .
O85 U16 O57 119.3(12) . .
O51 U16 O57 36.3(11) . .
O43 U16 O57 121.5(11) . .
O58 U16 O57 83.8(11) . .
O11 U16 K16 47.6(11) . 1_556
O7 U16 K16 133.4(10) . 1_556
O97 U16 K16 120.9(11) . 1_556
O85 U16 K16 97.6(10) . 1_556
O51 U16 K16 44.5(10) . 1_556
O43 U16 K16 123.6(10) . 1_556
O58 U16 K16 96.9(10) . 1_556
O57 U16 K16 45.8(10) . 1_556
O11 U16 K13 47.2(10) . 1_556
O7 U16 K13 134.5(9) . 1_556
O97 U16 K13 102.8(10) . 1_556
O85 U16 K13 126.8(10) . 1_556
O51 U16 K13 115.4(9) . 1_556
O43 U16 K13 51.0(9) . 1_556
O58 U16 K13 42.4(9) . 1_556
O57 U16 K13 91.7(9) . 1_556
K16 U16 K13 73.0(7) 1_556 1_556
O11 U16 K12 146.3(10) . .
O7 U16 K12 36.1(9) . .
O97 U16 K12 126.8(10) . .
O85 U16 K12 123.3(9) . .
O51 U16 K12 82.5(8) . .
O43 U16 K12 86.2(8) . .
O58 U16 K12 68.2(8) . .
O57 U16 K12 63.0(8) . .
K16 U16 K12 108.7(6) 1_556 .
K13 U16 K12 108.9(4) 1_556 .
O11 U16 K20 145.0(10) . .
O7 U16 K20 34.4(9) . .
O97 U16 K20 72.2(9) . .
O85 U16 K20 90.7(9) . .
O51 U16 K20 126.0(8) . .
O43 U16 K20 60.4(8) . .
O58 U16 K20 79.3(8) . .
O57 U16 K20 119.9(8) . .
K16 U16 K20 165.8(6) 1_556 .
K13 U16 K20 111.0(4) 1_556 .
K12 U16 K20 57.10(19) . .
O10 U17 O111 177.4(17) . .
O10 U17 O15 91.7(17) . .
O111 U17 O15 88.5(15) . .
O10 U17 O5 90.0(17) . .
O111 U17 O5 91.7(15) . .
O15 U17 O5 37.1(13) . .
O10 U17 O66 90.7(15) . .
O111 U17 O66 91.5(14) . .
O15 U17 O66 119.2(14) . .
O5 U17 O66 82.2(13) . .
O10 U17 O68 89.0(15) . .
O111 U17 O68 92.0(13) . .
O15 U17 O68 155.3(13) . .
O5 U17 O68 118.2(13) . .
O66 U17 O68 36.1(11) . .
O10 U17 O75 90.0(14) . .
O111 U17 O75 87.5(13) . .
O15 U17 O75 83.0(13) . .
O5 U17 O75 120.0(12) . .
O66 U17 O75 157.8(11) . .
O68 U17 O75 121.7(11) . .
O10 U17 O77 87.7(14) . .
O111 U17 O77 90.0(13) . .
O15 U17 O77 118.6(12) . .
O5 U17 O77 155.5(12) . .
O66 U17 O77 122.2(11) . .
O68 U17 O77 86.1(10) . .
O75 U17 O77 35.6(9) . .
O10 U17 K19 141.8(13) . .
O111 U17 K19 37.2(11) . .
O15 U17 K19 123.9(11) . .
O5 U17 K19 126.2(11) . .
O66 U17 K19 83.8(9) . .
O68 U17 K19 64.8(8) . .
O75 U17 K19 82.1(7) . .
O77 U17 K19 64.5(7) . .
O14 U18 O112 175.8(19) . .
O14 U18 O49 92.8(17) . .
O112 U18 O49 90.3(12) . .
O14 U18 O61 93.5(17) . .
O112 U18 O61 87.8(11) . .
O49 U18 O61 114.4(10) . .
O14 U18 O92 90.1(17) . .
O112 U18 O92 90.7(12) . .
O49 U18 O92 36.9(10) . .
O61 U18 O92 151.3(11) . .
O14 U18 O79 96.7(17) . .
O112 U18 O79 86.8(11) . .
O49 U18 O79 78.3(10) . .
O61 U18 O79 36.1(10) . .
O92 U18 O79 115.2(11) . .
O14 U18 O94 91.7(18) . .
O112 U18 O94 84.2(13) . .
O49 U18 O94 153.9(12) . .
O61 U18 O94 90.9(12) . .
O92 U18 O94 117.5(12) . .
O79 U18 O94 126.6(11) . .
O14 U18 O12 94.1(19) . .
O112 U18 O12 81.8(13) . .
O49 U18 O12 118.4(12) . .
O61 U18 O12 126.0(12) . .
O92 U18 O12 82.0(13) . .
O79 U18 O12 159.6(12) . .
O94 U18 O12 35.5(12) . .
O14 U18 K23 137.2(16) . .
O112 U18 K23 47.1(9) . .
O49 U18 K23 55.8(8) . .
O61 U18 K23 77.5(7) . .
O92 U18 K23 80.6(8) . .
O79 U18 K23 52.6(7) . .
O94 U18 K23 129.7(9) . .
O12 U18 K23 125.2(10) . .
O14 U18 K4 137.1(16) . .
O112 U18 K4 41.1(9) . .
O49 U18 K4 127.0(8) . .
O61 U18 K4 58.5(7) . .
O92 U18 K4 130.6(8) . .
O79 U18 K4 79.3(7) . .
O94 U18 K4 60.2(9) . .
O12 U18 K4 81.0(10) . .
K23 U18 K4 72.4(2) . .
O14 U18 K27A 31.5(16) . 2_556
O112 U18 K27A 148.2(10) . 2_556
O49 U18 K27A 72.2(9) . 2_556
O61 U18 K27A 123.4(8) . 2_556
O92 U18 K27A 59.3(9) . 2_556
O79 U18 K27A 114.2(8) . 2_556
O94 U18 K27A 99.8(10) . 2_556
O12 U18 K27A 83.6(11) . 2_556
K23 U18 K27A 127.6(5) . 2_556
K4 U18 K27A 159.7(5) . 2_556
O14 U18 K6 150.3(16) . .
O112 U18 K6 27.5(9) . .
O49 U18 K6 83.4(7) . .
O61 U18 K6 114.9(7) . .
O92 U18 K6 69.4(8) . .
O79 U18 K6 111.3(7) . .
O94 U18 K6 80.0(9) . .
O12 U18 K6 62.8(10) . .
K23 U18 K6 62.4(2) . .
K4 U18 K6 61.6(2) . .
K27A U18 K6 121.6(4) 2_556 .
O13 U19 O16 170.9(17) . .
O13 U19 O12 92.6(16) . .
O16 U19 O12 96.5(16) . .
O13 U19 O78 84.1(14) . .
O16 U19 O78 97.7(14) . .
O12 U19 O78 81.5(13) . .
O13 U19 O94 92.4(14) . .
O16 U19 O94 94.6(15) . .
O12 U19 O94 36.2(13) . .
O78 U19 O94 117.5(12) . .
O13 U19 O110 88.7(15) . .
O16 U19 O110 82.2(15) . .
O12 U19 O110 175.6(14) . .
O78 U19 O110 102.8(12) . .
O94 U19 O110 139.6(13) . .
O13 U19 O17 95.4(14) . .
O16 U19 O17 82.4(14) . .
O12 U19 O17 101.1(13) . .
O78 U19 O17 177.4(12) . .
O94 U19 O17 65.1(12) . .
O110 U19 O17 74.6(12) . .
O13 U19 O101 83.0(14) . .
O16 U19 O101 93.3(14) . .
O12 U19 O101 117.1(13) . .
O78 U19 O101 35.6(10) . .
O94 U19 O101 152.9(12) . .
O110 U19 O101 67.2(12) . .
O17 U19 O101 141.8(11) . .
O13 U19 K6 149.9(12) . .
O16 U19 K6 37.0(12) . .
O12 U19 K6 68.2(11) . .
O78 U19 K6 70.6(8) . .
O94 U19 K6 85.3(9) . .
O110 U19 K6 112.3(10) . .
O17 U19 K6 110.5(9) . .
O101 U19 K6 85.6(8) . .
O13 U19 K20 131.2(12) . .
O16 U19 K20 40.8(11) . .
O12 U19 K20 131.4(11) . .
O78 U19 K20 83.3(8) . .
O94 U19 K20 134.8(10) . .
O110 U19 K20 49.2(9) . .
O17 U19 K20 95.1(8) . .
O101 U19 K20 60.5(8) . .
K6 U19 K20 63.3(2) . .
O13 U19 K4 139.0(11) . .
O16 U19 K4 42.9(11) . .
O12 U19 K4 81.5(11) . .
O78 U19 K4 134.1(8) . .
O94 U19 K4 59.7(9) . .
O110 U19 K4 94.8(10) . .
O17 U19 K4 47.2(8) . .
O101 U19 K4 135.7(8) . .
K6 U19 K4 63.4(3) . .
K20 U19 K4 76.9(3) . .
O13 U19 K7 48.3(11) . .
O16 U19 K7 130.7(11) . .
O12 U19 K7 95.4(11) . .
O78 U19 K7 37.8(8) . .
O94 U19 K7 121.3(9) . .
O110 U19 K7 88.6(10) . .
O17 U19 K7 141.0(9) . .
O101 U19 K7 39.8(8) . .
K6 U19 K7 108.4(2) . .
K20 U19 K7 100.0(2) . .
K4 U19 K7 171.8(3) . .
O13 K19A O16 160(4) . .
O13 K19A O17 110(3) . .
O16 K19A O17 87(3) . .
O13 K19A O94 100(3) . .
O16 K19A O94 95(3) . .
O17 K19A O94 72(2) . .
O13 K19A O12 93(3) . .
O16 K19A O12 91(3) . .
O17 K19A O12 108(3) . .
O94 K19A O12 36.9(16) . .
O13 K19A O110 92(3) . .
O16 K19A O110 80(3) . .
O17 K19A O110 80(2) . .
O94 K19A O110 152(3) . .
O12 K19A O110 167(3) . .
O13 K19A O78 77(3) . .
O16 K19A O78 85(2) . .
O17 K19A O78 172(3) . .
O94 K19A O78 112(3) . .
O12 K19A O78 75(2) . .
O110 K19A O78 96(2) . .
O13 K19A O101 77(2) . .
O16 K19A O101 83(2) . .
O17 K19A O101 144(3) . .
O94 K19A O101 144(3) . .
O12 K19A O101 107(2) . .
O110 K19A O101 63.6(18) . .
O78 K19A O101 32.1(11) . .
O13 K19A K4 153(3) . .
O16 K19A K4 46.7(17) . .
O17 K19A K4 48.0(16) . .
O94 K19A K4 61.6(17) . .
O12 K19A K4 83(2) . .
O110 K19A K4 97(2) . .
O78 K19A K4 126(2) . .
O101 K19A K4 129(2) . .
O13 K19A K6 139(3) . .
O16 K19A K6 32.0(15) . .
O17 K19A K6 110(2) . .
O94 K19A K6 81.4(19) . .
O12 K19A K6 63.1(16) . .
O110 K19A K6 106(2) . .
O78 K19A K6 64.4(13) . .
O101 K19A K6 78.1(13) . .
K4 K19A K6 62.1(10) . .
O13 K19A K20 127(3) . .
O16 K19A K20 37.9(17) . .
O17 K19A K20 95(2) . .
O94 K19A K20 133(3) . .
O12 K19A K20 123(2) . .
O110 K19A K20 45.9(14) . .
O78 K19A K20 76.9(15) . .
O101 K19A K20 56.9(13) . .
K4 K19A K20 75.9(12) . .
K6 K19A K20 59.8(8) . .
O13 K19A K7 42.1(18) . .
O16 K19A K7 119(2) . .
O17 K19A K7 148(3) . .
O94 K19A K7 120(3) . .
O12 K19A K7 91(2) . .
O110 K19A K7 85.6(19) . .
O78 K19A K7 37.1(11) . .
O101 K19A K7 38.5(11) . .
K4 K19A K7 163.5(14) . .
K6 K19A K7 101.5(11) . .
K20 K19A K7 95.1(11) . .
O80 P1 O82 112.6(19) . .
O80 P1 O116 109(2) . .
O82 P1 O116 115(2) . .
O80 P1 C1 106.8(19) . .
O82 P1 C1 103.6(19) . .
O116 P1 C1 109(2) . .
O80 P1 K3 103.0(13) . .
O82 P1 K3 72.6(13) . .
O116 P1 K3 50.9(15) . .
C1 P1 K3 148.7(15) . .
O103 P2 O48 113.2(18) . .
O103 P2 O90 108.2(17) . .
O48 P2 O90 111.3(17) . .
O103 P2 C2 106.8(17) . .
O48 P2 C2 108.3(16) . .
O90 P2 C2 109.0(17) . .
O103 P2 K17 53.8(14) . .
O48 P2 K17 72.3(13) . .
O90 P2 K17 158.9(14) . .
C2 P2 K17 88.6(14) . .
O103 P2 K21 58.5(12) . .
O48 P2 K21 129.9(12) . .
O90 P2 K21 49.7(11) . .
C2 P2 K21 121.6(12) . .
K17 P2 K21 111.3(7) . .
O103 P2 K18 96.3(13) . .
O48 P2 K18 41.2(11) . .
O90 P2 K18 83.0(12) . .
C2 P2 K18 148.3(12) . .
K17 P2 K18 87.9(7) . .
K21 P2 K18 88.8(3) . .
O103 P2 K10 108.5(13) . 1_455
O48 P2 K10 138.4(12) . 1_455
O90 P2 K10 53.2(12) . 1_455
C2 P2 K10 57.8(12) . 1_455
K17 P2 K10 137.8(8) . 1_455
K21 P2 K10 73.6(4) . 1_455
K18 P2 K10 134.2(4) . 1_455
O1 P3 O59 109.7(17) . .
O1 P3 O55 112.8(16) . .
O59 P3 O55 110.1(18) . .
O1 P3 C7 106.3(18) . .
O59 P3 C7 109.5(19) . .
O55 P3 C7 108.4(18) . .
O1 P3 K21 53.8(11) . .
O59 P3 K21 125.6(14) . .
O55 P3 K21 59.0(11) . .
C7 P3 K21 124.7(14) . .
O1 P3 K8 50.4(10) . 1_455
O59 P3 K8 139.0(14) . 1_455
O55 P3 K8 110.8(12) . 1_455
C7 P3 K8 58.9(14) . 1_455
K21 P3 K8 75.5(3) . 1_455
O1 P3 K18 83.4(11) . .
O59 P3 K18 39.3(13) . .
O55 P3 K18 95.8(11) . .
C7 P3 K18 147.1(14) . .
K21 P3 K18 86.7(3) . .
K8 P3 K18 132.4(4) 1_455 .
O95 P4 O91 111(2) . .
O95 P4 O100 110(2) . .
O91 P4 O100 115(2) . .
O95 P4 C8 108(2) . .
O91 P4 C8 105.8(19) . .
O100 P4 C8 107(2) . .
O95 P4 K4 100.3(14) . .
O91 P4 K4 75.9(13) . .
O100 P4 K4 48.4(14) . .
C8 P4 K4 148.7(15) . .
O84 P5 O53 112.4(17) . .
O84 P5 O60 110.2(17) . .
O53 P5 O60 109.5(15) . .
O84 P5 C13 107.5(19) . .
O53 P5 C13 109.1(17) . .
O60 P5 C13 108.0(17) . .
O84 P5 K20 100.3(13) . .
O53 P5 K20 40.4(10) . .
O60 P5 K20 79.1(11) . .
C13 P5 K20 146.1(14) . .
O63 P6 O42 109.6(16) . .
O63 P6 O33 109.3(15) . .
O42 P6 O33 113.7(16) . .
O63 P6 C14 112.8(17) . .
O42 P6 C14 108.5(17) . .
O33 P6 C14 102.9(17) . .
O63 P6 K7 163.6(12) . 2_647
O42 P6 K7 70.9(12) . 2_647
O33 P6 K7 57.9(11) . 2_647
C14 P6 K7 81.6(13) . 2_647
O63 P6 K5 50.7(10) . 1_655
O42 P6 K5 133.2(12) . 1_655
O33 P6 K5 58.8(11) . 1_655
C14 P6 K5 118.2(12) . 1_655
K7 P6 K5 116.4(4) 2_647 1_655
O63 P6 K1 83.7(10) . .
O42 P6 K1 38.0(11) . .
O33 P6 K1 98.5(11) . .
C14 P6 K1 146.2(12) . .
K7 P6 K1 88.0(3) 2_647 .
K5 P6 K1 95.2(3) 1_655 .
O98 P7 O31 113.6(16) . .
O98 P7 O81 110.5(18) . .
O31 P7 O81 112.5(18) . .
O98 P7 C19 111.6(17) . .
O31 P7 C19 105.4(18) . .
O81 P7 C19 102.6(19) . .
O98 P7 K1 83.9(11) . .
O31 P7 K1 45.1(12) . .
O81 P7 K1 94.7(13) . .
C19 P7 K1 150.2(14) . .
O98 P7 K5 43.4(10) . 1_655
O31 P7 K5 141.6(13) . 1_655
O81 P7 K5 68.3(13) . 1_655
C19 P7 K5 112.0(13) . 1_655
K1 P7 K5 96.8(3) . 1_655
O105 P8 O56 112.1(18) . .
O105 P8 O32 109.3(18) . .
O56 P8 O32 112.9(18) . .
O105 P8 C20 107.5(18) . .
O56 P8 C20 106.2(17) . .
O32 P8 C20 108.6(17) . .
O105 P8 K22 51.4(13) . .
O56 P8 K22 106.6(12) . .
O32 P8 K22 65.1(12) . .
C20 P8 K22 146.1(12) . .
OW20 K1 O31 124.4(16) . .
OW20 K1 O42 128.1(16) . .
O31 K1 O42 105.5(9) . .
OW20 K1 O19 88.9(16) . .
O31 K1 O19 72.7(9) . .
O42 K1 O19 121.4(9) . .
OW20 K1 O23 68.4(16) . .
O31 K1 O23 151.7(9) . .
O42 K1 O23 60.5(8) . .
O19 K1 O23 135.4(9) . .
OW20 K1 OW41 20.6(16) . .
O31 K1 OW41 109.0(16) . .
O42 K1 OW41 145.6(16) . .
O19 K1 OW41 70.0(15) . .
O23 K1 OW41 88.2(16) . .
OW20 K1 O4 90.6(15) . .
O31 K1 O4 124.6(8) . .
O42 K1 O4 69.7(8) . .
O19 K1 O4 66.1(8) . .
O23 K1 O4 76.0(8) . .
OW41 K1 O4 90.2(16) . .
OW20 K1 O88 68.1(15) . .
O31 K1 O88 57.1(8) . .
O42 K1 O88 150.7(9) . .
O19 K1 O88 78.5(8) . .
O23 K1 O88 122.5(8) . .
OW41 K1 O88 57.7(16) . .
O4 K1 O88 139.1(8) . .
OW20 K1 O71 58.4(15) . .
O31 K1 O71 100.2(8) . .
O42 K1 O71 102.9(8) . .
O19 K1 O71 135.5(9) . .
O23 K1 O71 63.3(8) . .
OW41 K1 O71 71.4(15) . .
O4 K1 O71 135.2(8) . .
O88 K1 O71 62.4(8) . .
OW20 K1 OW31 28.3(17) . .
O31 K1 OW31 146.0(13) . .
O42 K1 OW31 107.8(13) . .
O19 K1 OW31 84.3(12) . .
O23 K1 OW31 57.4(12) . .
OW41 K1 OW31 38.0(18) . .
O4 K1 OW31 63.3(12) . .
O88 K1 OW31 94.6(12) . .
O71 K1 OW31 78.9(12) . .
OW20 K1 OW55 22.2(15) . .
O31 K1 OW55 125.0(10) . .
O42 K1 OW55 128.2(10) . .
O19 K1 OW55 70.1(9) . .
O23 K1 OW55 77.1(9) . .
OW41 K1 OW55 19.2(14) . .
O4 K1 OW55 72.5(9) . .
O88 K1 OW55 76.8(9) . .
O71 K1 OW55 80.6(9) . .
OW31 K1 OW55 21.0(11) . .
OW20 K1 O45 105.5(16) . .
O31 K1 O45 95.2(8) . .
O42 K1 O45 52.2(8) . .
O19 K1 O45 165.0(8) . .
O23 K1 O45 56.6(7) . .
OW41 K1 O45 123.5(15) . .
O4 K1 O45 116.8(8) . .
O88 K1 O45 102.8(8) . .
O71 K1 O45 54.1(7) . .
OW31 K1 O45 110.4(12) . .
OW55 K1 O45 124.9(8) . .
OW11 K2 OW1 142.1(16) . .
OW11 K2 OW51 129.5(16) . .
OW1 K2 OW51 66.6(14) . .
OW11 K2 O115 73.9(13) . .
OW1 K2 O115 132.4(12) . .
OW51 K2 O115 65.9(12) . .
OW11 K2 O26 79.8(14) . .
OW1 K2 O26 69.4(12) . .
OW51 K2 O26 132.7(13) . .
O115 K2 O26 153.4(10) . .
OW11 K2 O41 125.6(14) . .
OW1 K2 O41 63.0(12) . .
OW51 K2 O41 104.0(12) . .
O115 K2 O41 130.7(9) . .
O26 K2 O41 69.2(9) . .
OW11 K2 OW46 58.9(15) . .
OW1 K2 OW46 93.1(13) . .
OW51 K2 OW46 86.9(13) . .
O115 K2 OW46 84.0(10) . .
O26 K2 OW46 79.1(10) . .
O41 K2 OW46 145.3(10) . .
OW11 K2 O83 123.0(14) . .
OW1 K2 O83 94.3(12) . .
OW51 K2 O83 68.7(12) . .
O115 K2 O83 68.9(8) . .
O26 K2 O83 131.5(9) . .
O41 K2 O83 62.9(8) . .
OW46 K2 O83 149.0(9) . .
OW11 K2 K6 168.7(14) . .
OW1 K2 K6 46.9(10) . .
OW51 K2 K6 56.6(10) . .
O115 K2 K6 104.0(7) . .
O26 K2 K6 102.6(7) . .
O41 K2 K6 47.4(6) . .
OW46 K2 K6 132.3(8) . .
O83 K2 K6 47.4(6) . .
OW11 K2 K3 77.7(12) . .
OW1 K2 K3 102.5(10) . .
OW51 K2 K3 52.3(10) . .
O115 K2 K3 44.5(6) . .
O26 K2 K3 125.6(7) . .
O41 K2 K3 156.2(7) . .
OW46 K2 K3 46.9(7) . .
O83 K2 K3 102.1(6) . .
K6 K2 K3 108.9(3) . .
OW11 K2 K22 79.7(13) . .
OW1 K2 K22 62.6(10) . .
OW51 K2 K22 101.5(11) . .
O115 K2 K22 127.7(7) . .
O26 K2 K22 41.0(7) . .
O41 K2 K22 101.4(7) . .
OW46 K2 K22 43.9(7) . .
O83 K2 K22 156.8(6) . .
K6 K2 K22 109.4(3) . .
K3 K2 K22 86.4(3) . .
OW11 K2 U7 108.5(13) . .
OW1 K2 U7 80.6(10) . .
OW51 K2 U7 118.7(11) . .
O115 K2 U7 123.7(7) . .
O26 K2 U7 68.6(7) . .
O41 K2 U7 18.5(6) . .
OW46 K2 U7 147.2(8) . .
O83 K2 U7 63.8(5) . .
K6 K2 U7 63.0(2) . .
K3 K2 U7 165.8(3) . .
K22 K2 U7 107.1(3) . .
OW19 K3 O99 122.8(12) . .
OW19 K3 O96 125.2(13) . .
O99 K3 O96 85.2(8) . .
OW19 K3 O115 83.9(13) . .
O99 K3 O115 77.6(8) . .
O96 K3 O115 150.8(10) . .
OW19 K3 OW46 80.1(13) . .
O99 K3 OW46 148.2(10) . .
O96 K3 OW46 99.3(10) . .
O115 K3 OW46 84.1(10) . .
OW19 K3 O116 74.7(13) . .
O99 K3 O116 86.3(9) . .
O96 K3 O116 60.1(10) . .
O115 K3 O116 140.3(10) . .
OW46 K3 O116 123.4(11) . .
OW19 K3 OW51 141.2(15) . .
O99 K3 OW51 68.6(10) . .
O96 K3 OW51 90.7(11) . .
O115 K3 OW51 61.2(11) . .
OW46 K3 OW51 79.8(12) . .
O116 K3 OW51 143.4(12) . .
OW19 K3 P1 64.9(11) . .
O99 K3 P1 76.5(6) . .
O96 K3 P1 81.0(7) . .
O115 K3 P1 116.8(7) . .
OW46 K3 P1 135.3(8) . .
O116 K3 P1 23.5(7) . .
OW51 K3 P1 144.7(9) . .
OW19 K3 U10 105.1(11) . .
O99 K3 U10 86.1(6) . .
O96 K3 U10 23.9(6) . .
O115 K3 U10 163.7(7) . .
OW46 K3 U10 110.6(8) . .
O116 K3 U10 36.2(7) . .
OW51 K3 U10 113.0(10) . .
P1 K3 U10 57.9(3) . .
OW19 K3 U9 99.6(11) . .
O99 K3 U9 23.3(5) . .
O96 K3 U9 97.6(6) . .
O115 K3 U9 75.4(6) . .
OW46 K3 U9 159.4(8) . .
O116 K3 U9 75.7(7) . .
OW51 K3 U9 88.3(9) . .
P1 K3 U9 59.3(2) . .
U10 K3 U9 89.5(2) . .
OW19 K3 K2 99.4(11) . .
O99 K3 K2 104.1(6) . .
O96 K3 K2 119.6(7) . .
O115 K3 K2 45.2(6) . .
OW46 K3 K2 46.4(8) . .
O116 K3 K2 169.6(8) . .
OW51 K3 K2 44.1(9) . .
P1 K3 K2 159.4(4) . .
U10 K3 K2 142.4(3) . .
U9 K3 K2 114.2(3) . .
OW19 K3 U15 69.6(11) . .
O99 K3 U15 75.0(6) . .
O96 K3 U15 160.1(7) . .
O115 K3 U15 20.7(6) . .
OW46 K3 U15 96.3(8) . .
O116 K3 U15 119.9(8) . .
OW51 K3 U15 80.0(9) . .
P1 K3 U15 96.5(3) . .
U10 K3 U15 151.6(3) . .
U9 K3 U15 64.92(17) . .
K2 K3 U15 64.4(2) . .
OW53 K4 O2 72.7(13) . .
OW53 K4 O100 131.0(14) . .
O2 K4 O100 60.0(10) . .
OW53 K4 O112 68.0(13) . .
O2 K4 O112 133.9(9) . .
O100 K4 O112 141.9(10) . .
OW53 K4 O20 75.5(13) . .
O2 K4 O20 75.9(8) . .
O100 K4 O20 81.4(9) . .
O112 K4 O20 71.9(8) . .
OW53 K4 O17 128.1(14) . .
O2 K4 O17 127.2(10) . .
O100 K4 O17 92.4(10) . .
O112 K4 O17 96.3(9) . .
O20 K4 O17 148.5(9) . .
OW53 K4 O16 71.0(14) . .
O2 K4 O16 121.6(10) . .
O100 K4 O16 145.3(11) . .
O112 K4 O16 65.9(9) . .
O20 K4 O16 133.3(10) . .
O17 K4 O16 57.8(10) . .
OW53 K4 O7 81.0(13) . .
O2 K4 O7 65.6(8) . .
O100 K4 O7 90.1(9) . .
O112 K4 O7 127.9(8) . .
O20 K4 O7 139.4(8) . .
O17 K4 O7 70.9(9) . .
O16 K4 O7 64.8(9) . .
OW53 K4 P4 142.5(12) . .
O2 K4 P4 80.2(7) . .
O100 K4 P4 23.7(7) . .
O112 K4 P4 119.3(7) . .
O20 K4 P4 73.1(6) . .
O17 K4 P4 89.0(7) . .
O16 K4 P4 146.5(8) . .
O7 K4 P4 111.0(6) . .
OW53 K4 U13 97.1(12) . .
O2 K4 U13 24.5(6) . .
O100 K4 U13 35.9(7) . .
O112 K4 U13 150.5(7) . .
O20 K4 U13 79.9(5) . .
O17 K4 U13 112.5(8) . .
O16 K4 U13 135.1(8) . .
O7 K4 U13 70.7(5) . .
P4 K4 U13 57.7(3) . .
OW53 K4 K19A 98.6(14) . .
O2 K4 K19A 141.5(12) . .
O100 K4 K19A 125.8(11) . .
O112 K4 K19A 68.9(11) . .
O20 K4 K19A 139.5(12) . .
O17 K4 K19A 33.4(10) . .
O16 K4 K19A 28.7(10) . .
O7 K4 K19A 76.0(11) . .
P4 K4 K19A 118.6(8) . .
U13 K4 K19A 140.2(10) . .
OW53 K4 U18 91.3(12) . .
O2 K4 U18 148.9(7) . .
O100 K4 U18 123.0(8) . .
O112 K4 U18 23.5(5) . .
O20 K4 U18 74.3(5) . .
O17 K4 U18 83.8(7) . .
O16 K4 U18 74.9(8) . .
O7 K4 U18 139.4(6) . .
P4 K4 U18 99.3(3) . .
U13 K4 U18 149.9(3) . .
K19A K4 U18 65.8(10) . .
O55 K5 O103 71.8(9) . .
O55 K5 O98 149.4(9) . 1_455
O103 K5 O98 96.1(9) . 1_455
O55 K5 O27 95.4(8) . 1_455
O103 K5 O27 95.1(9) . 1_455
O98 K5 O27 56.9(8) 1_455 1_455
O55 K5 OW42 114.0(13) . .
O103 K5 OW42 70.3(13) . .
O98 K5 OW42 86.3(12) 1_455 .
O27 K5 OW42 139.4(13) 1_455 .
O55 K5 O63 90.8(8) . 1_455
O103 K5 O63 145.1(9) . 1_455
O98 K5 O63 83.7(8) 1_455 1_455
O27 K5 O63 55.7(7) 1_455 1_455
OW42 K5 O63 144.0(12) . 1_455
O55 K5 O33 117.5(9) . 1_455
O103 K5 O33 164.5(9) . 1_455
O98 K5 O33 81.4(8) 1_455 1_455
O27 K5 O33 96.2(8) 1_455 1_455
OW42 K5 O33 94.2(12) . 1_455
O63 K5 O33 50.1(7) 1_455 1_455
O55 K5 O81 162.2(9) . 1_455
O103 K5 O81 123.1(9) . 1_455
O98 K5 O81 45.7(8) 1_455 1_455
O27 K5 O81 93.0(8) 1_455 1_455
OW42 K5 O81 67.5(12) . 1_455
O63 K5 O81 80.9(8) 1_455 1_455
O33 K5 O81 45.7(8) 1_455 1_455
O55 K5 K21 55.2(6) . .
O103 K5 K21 55.0(7) . .
O98 K5 K21 94.6(6) 1_455 .
O27 K5 K21 51.4(6) 1_455 .
OW42 K5 K21 125.2(11) . .
O63 K5 K21 90.2(6) 1_455 .
O33 K5 K21 140.3(6) 1_455 .
O81 K5 K21 139.9(6) 1_455 .
O55 K5 P6 103.5(7) . 1_455
O103 K5 P6 169.2(8) . 1_455
O98 K5 P6 83.2(6) 1_455 1_455
O27 K5 P6 75.4(6) 1_455 1_455
OW42 K5 P6 120.3(11) . 1_455
O63 K5 P6 24.1(6) 1_455 1_455
O33 K5 P6 26.1(6) 1_455 1_455
O81 K5 P6 63.5(6) 1_455 1_455
K21 K5 P6 114.2(4) . 1_455
O55 K5 P7 170.5(7) . 1_455
O103 K5 P7 107.5(7) . 1_455
O98 K5 P7 21.6(6) 1_455 1_455
O27 K5 P7 75.2(6) 1_455 1_455
OW42 K5 P7 73.9(11) . 1_455
O63 K5 P7 84.7(6) 1_455 1_455
O33 K5 P7 65.5(6) 1_455 1_455
O81 K5 P7 24.4(6) 1_455 1_455
K21 K5 P7 116.2(4) . 1_455
P6 K5 P7 75.4(3) 1_455 1_455
O55 K5 K17 89.0(9) . .
O103 K5 K17 47.3(9) . .
O98 K5 K17 103.4(8) 1_455 .
O27 K5 K17 138.4(9) 1_455 .
OW42 K5 K17 27.9(12) . .
O63 K5 K17 165.8(9) 1_455 .
O33 K5 K17 118.2(9) 1_455 .
O81 K5 K17 95.2(8) 1_455 .
K21 K5 K17 101.3(7) . .
P6 K5 K17 143.4(7) 1_455 .
P7 K5 K17 97.4(7) 1_455 .
O16 K6 O112 74.4(10) . .
O16 K6 O22 72.2(10) . .
O112 K6 O22 141.9(9) . .
O16 K6 OW1 111.5(14) . .
O112 K6 OW1 136.1(12) . .
O22 K6 OW1 74.6(11) . .
O16 K6 O41 143.7(11) . .
O112 K6 O41 135.4(10) . .
O22 K6 O41 72.1(8) . .
OW1 K6 O41 64.5(12) . .
O16 K6 O83 145.3(10) . .
O112 K6 O83 71.7(8) . .
O22 K6 O83 135.5(9) . .
OW1 K6 O83 98.1(12) . .
O41 K6 O83 65.6(8) . .
O16 K6 OW53 73.1(14) . .
O112 K6 OW53 68.8(12) . .
O22 K6 OW53 117.0(12) . .
OW1 K6 OW53 71.7(15) . .
O41 K6 OW53 130.7(13) . .
O83 K6 OW53 100.9(13) . .
O16 K6 OW51 114.4(13) . .
O112 K6 OW51 76.6(11) . .
O22 K6 OW51 134.6(11) . .
OW1 K6 OW51 61.0(13) . .
O41 K6 OW51 95.5(11) . .
O83 K6 OW51 64.5(11) . .
OW53 K6 OW51 41.5(14) . .
O16 K6 OW31 75.7(14) . .
O112 K6 OW31 121.6(12) . .
O22 K6 OW31 66.5(11) . .
OW1 K6 OW31 36.1(15) . .
O41 K6 OW31 95.9(12) . .
O83 K6 OW31 129.6(13) . .
OW53 K6 OW31 54.9(14) . .
OW51 K6 OW31 71.9(13) . .
O16 K6 OW49 95.0(11) . .
O112 K6 OW49 75.0(9) . .
O22 K6 OW49 125.5(9) . .
OW1 K6 OW49 61.2(12) . .
O41 K6 OW49 111.1(10) . .
O83 K6 OW49 83.5(9) . .
OW53 K6 OW49 21.8(12) . .
OW51 K6 OW49 20.2(10) . .
OW31 K6 OW49 59.0(12) . .
O16 K6 K2 154.5(9) . .
O112 K6 K2 109.5(7) . .
O22 K6 K2 108.5(6) . .
OW1 K6 K2 47.6(11) . .
O41 K6 K2 49.2(6) . .
O83 K6 K2 50.5(6) . .
OW53 K6 K2 84.7(11) . .
OW51 K6 K2 46.3(9) . .
OW31 K6 K2 81.3(11) . .
OW49 K6 K2 63.3(7) . .
O16 K6 U19 24.5(8) . .
O112 K6 U19 71.3(6) . .
O22 K6 U19 70.7(6) . .
OW1 K6 U19 131.1(11) . .
O41 K6 U19 130.9(7) . .
O83 K6 U19 130.8(7) . .
OW53 K6 U19 94.8(11) . .
OW51 K6 U19 133.6(10) . .
OW31 K6 U19 97.4(11) . .
OW49 K6 U19 116.3(7) . .
K2 K6 U19 178.7(4) . .
O45 K7 O78 153.3(10) 2_657 .
O45 K7 OW26 80.2(12) 2_657 .
O78 K7 OW26 122.9(12) . .
O45 K7 O101 142.9(10) 2_657 .
O78 K7 O101 31.7(9) . .
OW26 K7 O101 99.4(13) . .
O45 K7 OW25 80.6(13) 2_657 .
O78 K7 OW25 91.3(13) . .
OW26 K7 OW25 76.8(15) . .
O101 K7 OW25 63.5(13) . .
O45 K7 O18 93.0(9) 2_657 .
O78 K7 O18 62.0(9) . .
OW26 K7 O18 132.5(12) . .
O101 K7 O18 59.8(9) . .
OW25 K7 O18 55.7(13) . .
O45 K7 O33 94.9(9) 2_657 2_657
O78 K7 O33 102.0(9) . 2_657
OW26 K7 O33 79.6(11) . 2_657
O101 K7 O33 121.7(9) . 2_657
OW25 K7 O33 156.3(13) . 2_657
O18 K7 O33 147.9(9) . 2_657
O45 K7 O89 59.0(8) 2_657 2_657
O78 K7 O89 99.0(9) . 2_657
OW26 K7 O89 138.1(12) . 2_657
O101 K7 O89 118.6(10) . 2_657
OW25 K7 O89 103.5(13) . 2_657
O18 K7 O89 64.4(8) . 2_657
O33 K7 O89 93.7(8) 2_657 2_657
O45 K7 O13 151.9(10) 2_657 .
O78 K7 O13 54.8(9) . .
OW26 K7 O13 75.6(12) . .
O101 K7 O13 56.9(9) . .
OW25 K7 O13 107.2(13) . .
O18 K7 O13 113.9(9) . .
O33 K7 O13 66.8(8) 2_657 .
O89 K7 O13 139.3(9) 2_657 .
O45 K7 O42 53.4(8) 2_657 2_657
O78 K7 O42 128.4(9) . 2_657
OW26 K7 O42 94.9(11) . 2_657
O101 K7 O42 160.1(10) . 2_657
OW25 K7 O42 134.0(13) . 2_657
O18 K7 O42 118.5(9) . 2_657
O33 K7 O42 47.7(7) 2_657 2_657
O89 K7 O42 54.2(7) 2_657 2_657
O13 K7 O42 114.3(8) . 2_657
O45 K7 C15 115.2(10) 2_657 2_657
O78 K7 C15 62.8(10) . 2_657
OW26 K7 C15 129.1(12) . 2_657
O101 K7 C15 94.0(10) . 2_657
OW25 K7 C15 150.0(13) . 2_657
O18 K7 C15 96.5(9) . 2_657
O33 K7 C15 52.2(9) 2_657 2_657
O89 K7 C15 68.5(9) 2_657 2_657
O13 K7 C15 71.5(9) . 2_657
O42 K7 C15 66.2(9) 2_657 2_657
O45 K7 P6 78.6(7) 2_657 2_657
O78 K7 P6 108.6(8) . 2_657
OW26 K7 P6 96.8(10) . 2_657
O101 K7 P6 137.4(8) . 2_657
OW25 K7 P6 159.0(12) . 2_657
O18 K7 P6 128.1(7) . 2_657
O33 K7 P6 26.2(6) 2_657 2_657
O89 K7 P6 67.7(6) 2_657 2_657
O13 K7 P6 90.1(7) . 2_657
O42 K7 P6 25.5(5) 2_657 2_657
C15 K7 P6 46.6(7) 2_657 2_657
OW12 K8 O25 88.1(17) . 1_655
OW12 K8 OW23 103.4(18) . .
O25 K8 OW23 72.7(11) 1_655 .
OW12 K8 OW24 85.0(18) . .
O25 K8 OW24 162.6(11) 1_655 .
OW23 K8 OW24 93.4(12) . .
OW12 K8 O108 155.6(16) . .
O25 K8 O108 110.8(9) 1_655 .
OW23 K8 O108 69.7(10) . .
OW24 K8 O108 72.4(10) . .
OW12 K8 O1 129.7(16) . 1_655
O25 K8 O1 59.0(8) 1_655 1_655
OW23 K8 O1 101.4(10) . 1_655
OW24 K8 O1 136.0(11) . 1_655
O108 K8 O1 74.5(7) . 1_655
OW12 K8 C7 113.5(18) . 1_655
O25 K8 C7 103.3(10) 1_655 1_655
OW23 K8 C7 142.9(12) . 1_655
OW24 K8 C7 94.0(11) . 1_655
O108 K8 C7 78.1(9) . 1_655
O1 K8 C7 51.0(9) 1_655 1_655
OW12 K8 O91 77.5(16) . 1_655
O25 K8 O91 54.9(9) 1_655 1_655
OW23 K8 O91 127.7(11) . 1_655
OW24 K8 O91 138.0(11) . 1_655
O108 K8 O91 125.7(8) . 1_655
O1 K8 O91 52.8(8) 1_655 1_655
C7 K8 O91 60.1(10) 1_655 1_655
OW12 K8 C8 89.7(18) . 1_655
O25 K8 C8 101.0(10) 1_655 1_655
OW23 K8 C8 165.1(12) . 1_655
OW24 K8 C8 94.9(11) . 1_655
O108 K8 C8 101.0(9) . 1_655
O1 K8 C8 64.2(9) 1_655 1_655
C7 K8 C8 23.9(10) 1_655 1_655
O91 K8 C8 47.8(9) 1_655 1_655
OW12 K8 P3 131.2(16) . 1_655
O25 K8 P3 80.6(7) 1_655 1_655
OW23 K8 P3 117.7(9) . 1_655
OW24 K8 P3 115.7(9) . 1_655
O108 K8 P3 69.2(6) . 1_655
O1 K8 P3 22.7(5) 1_655 1_655
C7 K8 P3 29.3(8) 1_655 1_655
O91 K8 P3 57.2(6) 1_655 1_655
C8 K8 P3 47.4(8) 1_655 1_655
OW12 K8 U12 97.8(15) . 1_655
O25 K8 U12 24.9(6) 1_655 1_655
OW23 K8 U12 92.7(9) . 1_655
OW24 K8 U12 172.5(9) . 1_655
O108 K8 U12 105.7(6) . 1_655
O1 K8 U12 37.9(5) 1_655 1_655
C7 K8 U12 78.5(8) 1_655 1_655
O91 K8 U12 37.3(6) 1_655 1_655
C8 K8 U12 78.2(7) 1_655 1_655
P3 K8 U12 57.3(3) 1_655 1_655
OW12 K8 K21 158.2(16) . 1_655
O25 K8 K21 70.2(7) 1_655 1_655
OW23 K8 K21 68.6(9) . 1_655
OW24 K8 K21 115.0(9) . 1_655
O108 K8 K21 42.6(5) . 1_655
O1 K8 K21 39.7(5) 1_655 1_655
C7 K8 K21 75.4(8) 1_655 1_655
O91 K8 K21 91.4(6) 1_655 1_655
C8 K8 K21 96.6(8) 1_655 1_655
P3 K8 K21 49.4(3) 1_655 1_655
U12 K8 K21 63.4(2) 1_655 1_655
OW14 K9 O62 119(2) 2_646 2_646
OW14 K9 O6 80(2) 2_646 .
O62 K9 O6 105.4(10) 2_646 .
OW14 K9 OW45 119(2) 2_646 .
O62 K9 OW45 116.3(13) 2_646 .
O6 K9 OW45 108.3(14) . .
OW14 K9 O72 100(2) 2_646 2_646
O62 K9 O72 31.3(8) 2_646 2_646
O6 K9 O72 129.9(10) . 2_646
OW45 K9 O72 114.4(13) . 2_646
OW14 K9 O75 68(2) 2_646 .
O62 K9 O75 164.0(10) 2_646 .
O6 K9 O75 60.5(9) . .
OW45 K9 O75 65.6(13) . .
O72 K9 O75 164.5(10) 2_646 .
OW14 K9 O104 61(2) 2_646 2_646
O62 K9 O104 61.0(9) 2_646 2_646
O6 K9 O104 79.9(9) . 2_646
OW45 K9 O104 171.8(14) . 2_646
O72 K9 O104 58.9(8) 2_646 2_646
O75 K9 O104 119.3(9) . 2_646
OW14 K9 O113 142(2) 2_646 2_646
O62 K9 O113 58.2(8) 2_646 2_646
O6 K9 O113 137.2(10) . 2_646
OW45 K9 O113 60.2(12) . 2_646
O72 K9 O113 57.1(8) 2_646 2_646
O75 K9 O113 125.7(9) . 2_646
O104 K9 O113 114.7(9) 2_646 2_646
OW14 K9 U14 82(2) 2_646 .
O62 K9 U14 127.8(8) 2_646 .
O6 K9 U14 26.2(6) . .
OW45 K9 U14 84.6(12) . .
O72 K9 U14 155.8(7) 2_646 .
O75 K9 U14 36.6(6) . .
O104 K9 U14 103.2(7) 2_646 .
O113 K9 U14 131.9(7) 2_646 .
OW14 K9 U11 83(2) 2_646 2_646
O62 K9 U11 36.3(6) 2_646 2_646
O6 K9 U11 95.0(7) . 2_646
OW45 K9 U11 149.8(12) . 2_646
O72 K9 U11 36.8(6) 2_646 2_646
O75 K9 U11 144.6(8) . 2_646
O104 K9 U11 25.5(6) 2_646 2_646
O113 K9 U11 89.7(6) 2_646 2_646
U14 K9 U11 121.0(4) . 2_646
OW14 K9 U7 133(2) 2_646 2_646
O62 K9 U7 34.8(6) 2_646 2_646
O6 K9 U7 133.5(7) . 2_646
OW45 K9 U7 85.2(11) . 2_646
O72 K9 U7 34.4(5) 2_646 2_646
O75 K9 U7 150.8(8) . 2_646
O104 K9 U7 89.8(7) 2_646 2_646
O113 K9 U7 25.1(5) 2_646 2_646
U14 K9 U7 144.3(4) . 2_646
U11 K9 U7 64.7(2) 2_646 2_646
OW14 K9 K15 80(2) 2_646 .
O62 K9 K15 72.6(8) 2_646 .
O6 K9 K15 38.0(7) . .
OW45 K9 K15 141.4(13) . .
O72 K9 K15 92.2(7) 2_646 .
O75 K9 K15 96.1(8) . .
O104 K9 K15 46.6(7) 2_646 .
O113 K9 K15 125.6(7) 2_646 .
U14 K9 K15 64.2(4) . .
U11 K9 K15 57.2(4) 2_646 .
U7 K9 K15 106.7(5) 2_646 .
O21 K10 OW43 74.8(11) . .
O21 K10 O9 112.9(11) . 1_655
OW43 K10 O9 64.3(11) . 1_655
O21 K10 OW44 69.6(10) . .
OW43 K10 OW44 105.8(12) . .
O9 K10 OW44 167.3(12) 1_655 .
O21 K10 O90 74.7(9) . 1_655
OW43 K10 O90 91.5(11) . 1_655
O9 K10 O90 56.8(9) 1_655 1_655
OW44 K10 O90 133.9(11) . 1_655
O21 K10 C1 96.3(11) . 1_655
OW43 K10 C1 156.1(14) . 1_655
O9 K10 C1 100.8(11) 1_655 1_655
OW44 K10 C1 91.1(11) . 1_655
O90 K10 C1 64.6(10) 1_655 1_655
O21 K10 C2 72.1(9) . 1_655
OW43 K10 C2 134.4(13) . 1_655
O9 K10 C2 101.6(10) 1_655 1_655
OW44 K10 C2 91.0(10) . 1_655
O90 K10 C2 50.0(8) 1_655 1_655
C1 K10 C2 25.8(10) 1_655 1_655
O21 K10 O82 122.5(10) . 1_655
OW43 K10 O82 119.9(12) . 1_655
O9 K10 O82 56.0(9) 1_655 1_655
OW44 K10 O82 134.2(11) . 1_655
O90 K10 O82 51.5(8) 1_655 1_655
C1 K10 O82 46.5(10) 1_655 1_655
C2 K10 O82 59.0(9) 1_655 1_655
O21 K10 P2 67.7(7) . 1_655
OW43 K10 P2 109.1(11) . 1_655
O9 K10 P2 78.3(8) 1_655 1_655
OW44 K10 P2 113.4(9) . 1_655
O90 K10 P2 22.6(6) 1_655 1_655
C1 K10 P2 47.5(8) 1_655 1_655
C2 K10 P2 28.1(6) 1_655 1_655
O82 K10 P2 54.8(6) 1_655 1_655
O21 K10 U9 107.5(8) . 1_655
OW43 K10 U9 84.1(10) . 1_655
O9 K10 U9 24.7(7) 1_655 1_655
OW44 K10 U9 168.0(9) . 1_655
O90 K10 U9 37.0(6) 1_655 1_655
C1 K10 U9 77.5(9) 1_655 1_655
C2 K10 U9 77.1(7) 1_655 1_655
O82 K10 U9 36.8(6) 1_655 1_655
P2 K10 U9 55.8(3) 1_655 1_655
O21 K10 U2 14.8(6) . .
OW43 K10 U2 67.1(9) . .
O9 K10 U2 117.1(8) 1_655 .
OW44 K10 U2 62.1(8) . .
O90 K10 U2 88.0(6) 1_655 .
C1 K10 U2 108.4(9) 1_655 .
C2 K10 U2 85.7(7) 1_655 .
O82 K10 U2 137.2(8) 1_655 .
P2 K10 U2 82.5(4) 1_655 .
U9 K10 U2 117.7(4) 1_655 .
O21 K10 K21 47.7(6) . 1_655
OW43 K10 K21 60.8(10) . 1_655
O9 K10 K21 66.0(8) 1_655 1_655
OW44 K10 K21 117.3(9) . 1_655
O90 K10 K21 38.4(6) 1_655 1_655
C1 K10 K21 96.6(9) 1_655 1_655
C2 K10 K21 73.8(7) 1_655 1_655
O82 K10 K21 88.7(7) 1_655 1_655
P2 K10 K21 49.2(3) 1_655 1_655
U9 K10 K21 61.3(3) 1_655 1_655
U2 K10 K21 56.4(3) . 1_655
K11B K11A OW45 36(6) . .
K11B K11A OW28 148(6) . .
OW45 K11A OW28 112.9(18) . .
K11B K11A OW29 105(6) . .
OW45 K11A OW29 127.3(19) . .
OW28 K11A OW29 91.6(15) . .
K11B K11A O113 95(6) . 2_646
OW45 K11A O113 69.4(15) . 2_646
OW28 K11A O113 68.7(12) . 2_646
OW29 K11A O113 159.2(17) . 2_646
K11B K11A OW27 87(6) . .
OW45 K11A OW27 98.8(16) . .
OW28 K11A OW27 110.1(13) . .
OW29 K11A OW27 116.1(14) . .
O113 K11A OW27 67.5(10) 2_646 .
K11B K11A OW32 73(6) . .
OW45 K11A OW32 69.6(19) . .
OW28 K11A OW32 91.7(17) . .
OW29 K11A OW32 63.4(17) . .
O113 K11A OW32 121.6(17) 2_646 .
OW27 K11A OW32 158.1(19) . .
K11B K11A O56 39(5) . .
OW45 K11A O56 53.9(14) . .
OW28 K11A O56 140.1(13) . .
OW29 K11A O56 127.2(15) . .
O113 K11A O56 71.6(10) 2_646 .
OW27 K11A O56 48.7(8) . .
OW32 K11A O56 112.4(17) . .
K11B K11A K13 117(6) . .
OW45 K11A K13 92.0(15) . .
OW28 K11A K13 40.8(9) . .
OW29 K11A K13 76.8(12) . .
O113 K11A K13 91.3(10) 2_646 .
OW27 K11A K13 150.5(12) . .
OW32 K11A K13 51.0(14) . .
O56 K11A K13 145.2(10) . .
K11B K11A U7 106(6) . 2_646
OW45 K11A U7 80.4(14) . 2_646
OW28 K11A U7 61.8(9) . 2_646
OW29 K11A U7 149.1(14) . 2_646
O113 K11A U7 11.1(6) 2_646 2_646
OW27 K11A U7 65.0(8) . 2_646
OW32 K11A U7 127.9(15) . 2_646
O56 K11A U7 78.4(7) . 2_646
K13 K11A U7 90.2(6) . 2_646
K11B K11A K9 60(6) . .
OW45 K11A K9 28.8(13) . .
OW28 K11A K9 92.6(10) . .
OW29 K11A K9 152.8(13) . .
O113 K11A K9 40.8(7) 2_646 .
OW27 K11A K9 87.4(9) . .
OW32 K11A K9 89.6(15) . .
O56 K11A K9 57.9(7) . .
K13 K11A K9 89.1(6) . .
U7 K11A K9 51.7(3) 2_646 .
K11A K11B OW45 134(7) . .
K11A K11B OW27 81(5) . .
OW45 K11B OW27 111(2) . .
K11A K11B OW32 95(6) . .
OW45 K11B OW32 78(2) . .
OW27 K11B OW32 171(2) . .
K11A K11B O56 133(6) . .
OW45 K11B O56 65(2) . .
OW27 K11B O56 53.5(11) . .
OW32 K11B O56 132(2) . .
K11A K11B O113 72(6) . 2_646
OW45 K11B O113 73(2) . 2_646
OW27 K11B O113 65.4(13) . 2_646
OW32 K11B O113 121(2) . 2_646
O56 K11B O113 77.1(14) . 2_646
K11A K11B OW29 63(6) . .
OW45 K11B OW29 139(3) . .
OW27 K11B OW29 108.5(18) . .
OW32 K11B OW29 62.2(19) . .
O56 K11B OW29 137(2) . .
O113 K11B OW29 135(2) 2_646 .
K11A K11B OW28 26(5) . .
OW45 K11B OW28 108(2) . .
OW27 K11B OW28 95.6(16) . .
OW32 K11B OW28 84(2) . .
O56 K11B OW28 135.7(18) . .
O113 K11B OW28 60.1(13) 2_646 .
OW29 K11B OW28 77.7(17) . .
K11A K11B K13 56(5) . .
OW45 K11B K13 91(2) . .
OW27 K11B K13 133.1(17) . .
OW32 K11B K13 46.8(16) . .
O56 K11B K13 152.7(16) . .
O113 K11B K13 83.5(13) 2_646 .
OW29 K11B K13 69.6(13) . .
OW28 K11B K13 37.5(9) . .
K11A K11B K9 113(6) . .
OW45 K11B K9 27.3(18) . .
OW27 K11B K9 92.5(13) . .
OW32 K11B K9 96.8(18) . .
O56 K11B K9 63.7(11) . .
O113 K11B K9 45.6(9) 2_646 .
OW29 K11B K9 156.8(17) . .
OW28 K11B K9 91.0(12) . .
K13 K11B K9 89.0(9) . .
O2 K12 OW20 134.9(16) . .
O2 K12 O114 74.2(9) . .
OW20 K12 O114 96.2(16) . .
O2 K12 O23 144.2(9) . .
OW20 K12 O23 71.3(15) . .
O114 K12 O23 135.1(9) . .
O2 K12 O7 74.2(9) . .
OW20 K12 O7 118.5(16) . .
O114 K12 O7 144.0(9) . .
O23 K12 O7 70.7(8) . .
O2 K12 O71 140.3(9) . .
OW20 K12 O71 62.4(15) . .
O114 K12 O71 67.8(8) . .
O23 K12 O71 68.3(8) . .
O7 K12 O71 135.5(9) . .
O2 K12 OW31 124.9(13) . .
OW20 K12 OW31 30.8(18) . .
O114 K12 OW31 124.5(14) . .
O23 K12 OW31 61.7(13) . .
O7 K12 OW31 88.1(14) . .
O71 K12 OW31 87.3(13) . .
O2 K12 OW53 68.8(12) . .
OW20 K12 OW53 69.8(17) . .
O114 K12 OW53 99.8(12) . .
O23 K12 OW53 114.4(12) . .
O7 K12 OW53 84.4(12) . .
O71 K12 OW53 128.2(12) . .
OW31 K12 OW53 57.6(15) . .
O2 K12 OW50 74.1(10) . .
OW20 K12 OW50 62.8(16) . .
O114 K12 OW50 62.7(10) . .
O23 K12 OW50 133.0(10) . .
O7 K12 OW50 123.0(11) . .
O71 K12 OW50 97.7(10) . .
OW31 K12 OW50 73.3(14) . .
OW53 K12 OW50 40.0(13) . .
O2 K12 K19 110.3(7) . .
OW20 K12 K19 48.6(14) . .
O114 K12 K19 47.7(6) . .
O23 K12 K19 105.6(6) . .
O7 K12 K19 165.8(7) . .
O71 K12 K19 48.7(6) . .
OW31 K12 K19 78.3(12) . .
OW53 K12 K19 84.9(11) . .
OW50 K12 K19 49.2(8) . .
O2 K12 U16 73.2(7) . .
OW20 K12 U16 135.6(15) . .
O114 K12 U16 127.6(7) . .
O23 K12 U16 71.6(6) . .
O7 K12 U16 23.1(6) . .
O71 K12 U16 122.5(7) . .
OW31 K12 U16 107.8(12) . .
OW53 K12 U16 105.1(11) . .
OW50 K12 U16 139.7(9) . .
K19 K12 U16 169.9(3) . .
O2 K12 K4 42.2(7) . .
OW20 K12 K4 107.9(14) . .
O114 K12 K4 109.5(6) . .
O23 K12 K4 115.4(7) . .
O7 K12 K4 52.9(6) . .
O71 K12 K4 168.8(7) . .
OW31 K12 K4 85.5(12) . .
OW53 K12 K4 40.7(10) . .
OW50 K12 K4 71.9(9) . .
K19 K12 K4 121.0(3) . .
U16 K12 K4 68.1(2) . .
OW28 K13 OW33 68.7(18) . .
OW28 K13 O58 103.6(13) . 1_554
OW33 K13 O58 155(2) . 1_554
OW28 K13 OW13 98.8(17) . 2_646
OW33 K13 OW13 87(2) . 2_646
O58 K13 OW13 70.8(17) 1_554 2_646
OW28 K13 O11 129.4(13) . 1_554
OW33 K13 O11 142.7(18) . 1_554
O58 K13 O11 60.8(10) 1_554 1_554
OW13 K13 O11 116.5(17) 2_646 1_554
OW28 K13 O43 85.7(12) . 1_554
OW33 K13 O43 154.4(18) . 1_554
O58 K13 O43 29.1(9) 1_554 1_554
OW13 K13 O43 96.0(17) 2_646 1_554
O11 K13 O43 57.1(9) 1_554 1_554
OW28 K13 OW32 89.0(16) . .
OW33 K13 OW32 101(2) . .
O58 K13 OW32 102.5(17) 1_554 .
OW13 K13 OW32 171(2) 2_646 .
O11 K13 OW32 54.2(15) 1_554 .
O43 K13 OW32 79.4(15) 1_554 .
OW28 K13 U16 119.4(11) . 1_554
OW33 K13 U16 168.4(17) . 1_554
O58 K13 U16 35.3(7) 1_554 1_554
OW13 K13 U16 99.7(16) 2_646 1_554
O11 K13 U16 25.8(6) 1_554 1_554
O43 K13 U16 35.2(6) 1_554 1_554
OW32 K13 U16 71.9(14) . 1_554
OW28 K13 K11A 41.0(9) . .
OW33 K13 K11A 79.4(17) . .
O58 K13 K11A 111.0(11) 1_554 .
OW13 K13 K11A 139.8(16) 2_646 .
O11 K13 K11A 96.4(9) 1_554 .
O43 K13 K11A 82.4(9) 1_554 .
OW32 K13 K11A 48.1(14) . .
U16 K13 K11A 101.4(7) 1_554 .
OW28 K13 U4 73.7(9) . 1_554
OW33 K13 U4 130.0(17) . 1_554
O58 K13 U4 31.1(7) 1_554 1_554
OW13 K13 U4 67.7(15) 2_646 1_554
O11 K13 U4 86.9(8) 1_554 1_554
O43 K13 U4 33.5(6) 1_554 1_554
OW32 K13 U4 110.1(14) . 1_554
U16 K13 U4 61.6(4) 1_554 1_554
K11A K13 U4 93.2(6) . 1_554
OW28 K13 K11B 47.6(11) . .
OW33 K13 K11B 78.3(17) . .
O58 K13 K11B 114.9(12) 1_554 .
OW13 K13 K11B 146.3(17) 2_646 .
O11 K13 K11B 92.8(10) 1_554 .
O43 K13 K11B 85.9(10) 1_554 .
OW32 K13 K11B 42.1(14) . .
U16 K13 K11B 100.9(8) 1_554 .
K11A K13 K11B 7.5(7) . .
U4 K13 K11B 99.6(8) 1_554 .
OW28 K13 K16 167.5(12) . .
OW33 K13 K16 117.1(17) . .
O58 K13 K16 75.6(9) 1_554 .
OW13 K13 K16 92.8(16) 2_646 .
O11 K13 K16 39.1(8) 1_554 .
O43 K13 K16 88.3(9) 1_554 .
OW32 K13 K16 79.1(14) . .
U16 K13 K16 53.2(6) 1_554 .
K11A K13 K16 127.2(9) . .
U4 K13 K16 106.6(7) 1_554 .
K11B K13 K16 121.0(10) . .
OW35 K14 OW34 83(3) . .
OW35 K14 OW24 132(3) . 2_647
OW34 K14 OW24 136.9(16) . 2_647
OW35 K14 OW10 133(3) . .
OW34 K14 OW10 82.0(14) . .
OW24 K14 OW10 86.6(12) 2_647 .
OW35 K14 O3 76(3) . .
OW34 K14 O3 75.8(14) . .
OW24 K14 O3 87.7(12) 2_647 .
OW10 K14 O3 140.4(12) . .
OW35 K14 C10 95(3) . 2_547
OW34 K14 C10 144.1(16) . 2_547
OW24 K14 C10 68.4(13) 2_647 2_547
OW10 K14 C10 73.8(12) . 2_547
O3 K14 C10 138.5(13) . 2_547
OW35 K14 U6 66(3) . .
OW34 K14 U6 69.1(12) . .
OW24 K14 U6 99.3(10) 2_647 .
OW10 K14 U6 143.4(10) . .
O3 K14 U6 12.0(6) . .
C10 K14 U6 141.9(10) 2_547 .
OW35 K14 K8 97(2) . 2_647
OW34 K14 K8 156.7(13) . 2_647
OW24 K14 K8 35.2(9) 2_647 2_647
OW10 K14 K8 113.5(9) . 2_647
O3 K14 K8 81.4(8) . 2_647
C10 K14 K8 59.3(9) 2_547 2_647
U6 K14 K8 89.4(4) . 2_647
O73 K15 OW9 105.7(14) 2_646 .
O73 K15 O6 114.4(14) 2_646 .
OW9 K15 O6 130.3(15) . .
O73 K15 OW34 135.1(16) 2_646 .
OW9 K15 OW34 97.7(15) . .
O6 K15 OW34 74.0(14) . .
O73 K15 O104 57.6(10) 2_646 2_646
OW9 K15 O104 154.1(15) . 2_646
O6 K15 O104 75.3(11) . 2_646
OW34 K15 O104 85.4(13) . 2_646
O73 K15 O36 25.3(9) 2_646 2_646
OW9 K15 O36 103.3(13) . 2_646
O6 K15 O36 125.5(13) . 2_646
OW34 K15 O36 112.3(15) . 2_646
O104 K15 O36 52.7(9) 2_646 2_646
O73 K15 U11 32.3(8) 2_646 2_646
OW9 K15 U11 135.4(12) . 2_646
O6 K15 U11 92.1(10) . 2_646
OW34 K15 U11 108.3(13) . 2_646
O104 K15 U11 25.3(6) 2_646 2_646
O36 K15 U11 33.5(7) 2_646 2_646
O73 K15 U14 127.5(11) 2_646 .
OW9 K15 U14 117.6(12) . .
O6 K15 U14 13.7(7) . .
OW34 K15 U14 68.3(11) . .
O104 K15 U14 87.5(8) 2_646 .
O36 K15 U14 138.9(10) 2_646 .
U11 K15 U14 105.6(6) 2_646 .
O73 K15 K9 78.7(10) 2_646 .
OW9 K15 K9 162.1(13) . .
O6 K15 K9 37.6(7) . .
OW34 K15 K9 90.5(12) . .
O104 K15 K9 42.0(7) 2_646 .
O36 K15 K9 88.0(9) 2_646 .
U11 K15 K9 54.6(4) 2_646 .
U14 K15 K9 51.3(4) . .
OW40 K16 OW30 90(3) . .
OW40 K16 O51 123(3) . 1_554
OW30 K16 O51 132(2) . 1_554
OW40 K16 O57 126(3) . 1_554
OW30 K16 O57 144(2) . 1_554
O51 K16 O57 29.7(10) 1_554 1_554
OW40 K16 O11 67(2) . 1_554
OW30 K16 O11 150(2) . 1_554
O51 K16 O11 58.8(11) 1_554 1_554
O57 K16 O11 61.5(12) 1_554 1_554
OW40 K16 O102 173(3) . 1_554
OW30 K16 O102 85(2) . 1_554
O51 K16 O102 57.7(11) 1_554 1_554
O57 K16 O102 59.2(11) 1_554 1_554
O11 K16 O102 115.7(14) 1_554 1_554
OW40 K16 K27B 131(2) . .
OW30 K16 K27B 42.6(18) . .
O51 K16 K27B 92.9(13) 1_554 .
O57 K16 K27B 102.3(13) 1_554 .
O11 K16 K27B 148.0(15) 1_554 .
O102 K16 K27B 43.2(8) 1_554 .
OW40 K16 U16 93(2) . 1_554
OW30 K16 U16 161(2) . 1_554
O51 K16 U16 34.7(7) 1_554 1_554
O57 K16 U16 36.7(8) 1_554 1_554
O11 K16 U16 26.1(7) 1_554 1_554
O102 K16 U16 89.9(10) 1_554 1_554
K27B K16 U16 127.7(11) . 1_554
OW40 K16 U13 157(2) . 1_554
OW30 K16 U13 111(2) . 1_554
O51 K16 U13 34.8(8) 1_554 1_554
O57 K16 U13 34.3(8) 1_554 1_554
O11 K16 U13 90.5(11) 1_554 1_554
O102 K16 U13 25.8(6) 1_554 1_554
K27B K16 U13 68.1(8) . 1_554
U16 K16 U13 64.4(6) 1_554 1_554
OW40 K16 K27A 135(2) . .
OW30 K16 K27A 45.1(18) . .
O51 K16 K27A 93.0(12) 1_554 .
O57 K16 K27A 99.2(12) 1_554 .
O11 K16 K27A 150.3(14) 1_554 .
O102 K16 K27A 40.1(8) 1_554 .
K27B K16 K27A 6.3(6) . .
U16 K16 K27A 127.6(10) 1_554 .
U13 K16 K27A 65.6(7) 1_554 .
OW40 K16 K13 57(2) . .
OW30 K16 K13 140(2) . .
O51 K16 K13 87.2(11) 1_554 .
O57 K16 K13 71.9(10) 1_554 .
O11 K16 K13 39.4(8) 1_554 .
O102 K16 K13 128.9(12) 1_554 .
K27B K16 K13 167.1(12) . .
U16 K16 K13 53.8(5) 1_554 .
U13 K16 K13 106.1(8) 1_554 .
K27A K16 K13 160.8(11) . .
OW42 K17 OW36 102(3) . .
OW42 K17 OW38 81(3) . .
OW36 K17 OW38 80(2) . .
OW42 K17 O50 161(3) . .
OW36 K17 O50 72.3(15) . .
OW38 K17 O50 115(2) . .
OW42 K17 O103 84(2) . .
OW36 K17 O103 161(2) . .
OW38 K17 O103 118(2) . .
O50 K17 O103 96.1(16) . .
OW42 K17 O09B 138(3) . .
OW36 K17 O09B 95(2) . .
OW38 K17 O09B 65(2) . .
O50 K17 O09B 60.9(16) . .
O103 K17 O09B 91.7(19) . .
OW42 K17 O09A 139(3) . .
OW36 K17 O09A 89(2) . .
OW38 K17 O09A 62(3) . .
O50 K17 O09A 60(2) . .
O103 K17 O09A 98(2) . .
OW42 K17 O48 131(3) . .
OW36 K17 O48 126.3(17) . .
OW38 K17 O48 113(2) . .
O50 K17 O48 54.8(11) . .
O103 K17 O48 47.4(10) . .
O09B K17 O48 53.4(16) . .
O09A K17 O48 59(2) . .
OW42 K17 P2 106(2) . .
OW36 K17 P2 152.1(18) . .
OW38 K17 P2 108(2) . .
O50 K17 P2 80.2(12) . .
O103 K17 P2 25.2(7) . .
O09B K17 P2 66.9(16) . .
O09A K17 P2 73.3(19) . .
O48 K17 P2 25.8(6) . .
OW42 K17 K5 45.8(19) . .
OW36 K17 K5 129.4(17) . .
OW38 K17 K5 119(2) . .
O50 K17 K5 123.9(15) . .
O103 K17 K5 45.6(8) . .
O09B K17 K5 135.6(19) . .
O09A K17 K5 142(2) . .
O48 K17 K5 91.4(11) . .
P2 K17 K5 70.8(8) . .
OW42 K17 U10 160(2) . .
OW36 K17 U10 94.3(14) . .
OW38 K17 U10 90(2) . .
O50 K17 U10 37.9(9) . .
O103 K17 U10 84.1(11) . .
O09B K17 U10 26.0(13) . .
O09A K17 U10 28.0(18) . .
O48 K17 U10 37.4(6) . .
P2 K17 U10 59.8(7) . .
K5 K17 U10 128.7(11) . .
OW42 K17 K26 106(2) . .
OW36 K17 K26 103.0(15) . .
OW38 K17 K26 39.2(18) . .
O50 K17 K26 92.9(12) . .
O103 K17 K26 91.7(12) . .
O09B K17 K26 32.2(13) . .
O09A K17 K26 33.3(19) . .
O48 K17 K26 73.3(9) . .
P2 K17 K26 73.3(8) . .
K5 K17 K26 121.2(10) . .
U10 K17 K26 57.6(6) . .
O48 K18 OW50 115.8(11) . .
O48 K18 O59 112.8(9) . .
OW50 K18 O59 130.9(11) . .
O48 K18 O20 127.8(8) . .
OW50 K18 O20 85.1(10) . .
O59 K18 O20 70.9(8) . .
O48 K18 O99 72.4(8) . .
OW50 K18 O99 77.2(10) . .
O59 K18 O99 125.6(9) . .
O20 K18 O99 66.4(7) . .
O48 K18 O2 156.9(9) . .
OW50 K18 O2 72.1(10) . .
O59 K18 O2 60.2(8) . .
O20 K18 O2 72.8(8) . .
O99 K18 O2 130.3(8) . .
O48 K18 O96 58.8(8) . .
OW50 K18 O96 59.3(10) . .
O59 K18 O96 156.5(9) . .
O20 K18 O96 132.4(8) . .
O99 K18 O96 75.1(7) . .
O2 K18 O96 117.7(8) . .
O48 K18 O114 100.9(8) . .
OW50 K18 O114 59.4(10) . .
O59 K18 O114 104.7(9) . .
O20 K18 O114 129.6(8) . .
O99 K18 O114 128.3(7) . .
O2 K18 O114 63.3(8) . .
O96 K18 O114 59.6(7) . .
O48 K18 O39 100.9(9) . .
OW50 K18 O39 108.6(11) . .
O59 K18 O39 54.0(9) . .
O20 K18 O39 117.6(8) . .
O99 K18 O39 172.8(8) . .
O2 K18 O39 56.6(8) . .
O96 K18 O39 104.0(8) . .
O114 K18 O39 54.7(7) . .
O48 K18 O50 52.8(8) . .
OW50 K18 O50 102.7(11) . .
O59 K18 O50 100.5(9) . .
O20 K18 O50 171.1(8) . .
O99 K18 O50 119.2(8) . .
O2 K18 O50 105.2(8) . .
O96 K18 O50 56.4(8) . .
O114 K18 O50 53.7(7) . .
O39 K18 O50 56.0(8) . .
O48 K18 P2 20.8(6) . .
OW50 K18 P2 131.5(9) . .
O59 K18 P2 97.4(7) . .
O20 K18 P2 110.6(6) . .
O99 K18 P2 69.1(5) . .
O2 K18 P2 155.7(6) . .
O96 K18 P2 78.6(6) . .
O114 K18 P2 119.7(6) . .
O39 K18 P2 103.7(6) . .
O50 K18 P2 67.5(6) . .
O48 K18 P3 98.8(6) . .
OW50 K18 P3 144.7(10) . .
O59 K18 P3 19.8(7) . .
O20 K18 P3 67.4(5) . .
O99 K18 P3 109.0(5) . .
O2 K18 P3 78.6(6) . .
O96 K18 P3 155.8(6) . .
O114 K18 P3 122.6(6) . .
O39 K18 P3 68.9(6) . .
O50 K18 P3 103.7(6) . .
P2 K18 P3 80.7(3) . .
O96 K19 O88 149.9(10) . .
O96 K19 O111 76.4(10) . .
O88 K19 O111 73.6(10) . .
O96 K19 O114 70.5(9) . .
O88 K19 O114 136.5(9) . .
O111 K19 O114 142.7(10) . .
O96 K19 OW20 127.0(15) . .
O88 K19 OW20 72.8(15) . .
O111 K19 OW20 121.0(17) . .
O114 K19 OW20 93.0(15) . .
O96 K19 OW41 124.7(17) . .
O88 K19 OW41 63.9(16) . .
O111 K19 OW41 99.4(18) . .
O114 K19 OW41 113.2(17) . .
OW20 K19 OW41 21.7(17) . .
O96 K19 O71 137.5(9) . .
O88 K19 O71 70.0(9) . .
O111 K19 O71 140.5(10) . .
O114 K19 O71 67.3(8) . .
OW20 K19 O71 61.0(16) . .
OW41 K19 O71 77.9(17) . .
O96 K19 OW50 64.0(10) . .
O88 K19 OW50 133.1(11) . .
O111 K19 OW50 115.2(12) . .
O114 K19 OW50 64.3(11) . .
OW20 K19 OW50 63.5(16) . .
OW41 K19 OW50 69.2(17) . .
O71 K19 OW50 100.8(11) . .
O96 K19 K12 103.2(7) . .
O88 K19 K12 106.3(7) . .
O111 K19 K12 163.6(9) . .
O114 K19 K12 47.0(6) . .
OW20 K19 K12 46.1(14) . .
OW41 K19 K12 67.0(16) . .
O71 K19 K12 48.5(6) . .
OW50 K19 K12 52.5(9) . .
O96 K19 U17 76.3(6) . .
O88 K19 U17 75.3(6) . .
O111 K19 U17 24.2(8) . .
O114 K19 U17 126.7(7) . .
OW20 K19 U17 140.2(14) . .
OW41 K19 U17 119.9(16) . .
O71 K19 U17 127.0(7) . .
OW50 K19 U17 132.0(9) . .
K12 K19 U17 172.1(4) . .
O96 K19 U10 20.7(6) . .
O88 K19 U10 139.2(7) . .
O111 K19 U10 73.1(8) . .
O114 K19 U10 69.9(6) . .
OW20 K19 U10 146.4(14) . .
OW41 K19 U10 145.0(15) . .
O71 K19 U10 129.6(7) . .
OW50 K19 U10 83.0(9) . .
K12 K19 U10 112.3(3) . .
U17 K19 U10 64.68(17) . .
O96 K19 U14 140.4(7) . .
O88 K19 U14 19.9(6) . .
O111 K19 U14 71.4(8) . .
O114 K19 U14 127.8(7) . .
OW20 K19 U14 90.0(13) . .
OW41 K19 U14 83.5(15) . .
O71 K19 U14 69.1(6) . .
OW50 K19 U14 152.6(9) . .
K12 K19 U14 114.2(3) . .
U17 K19 U14 64.80(17) . .
U10 K19 U14 123.5(3) . .
OW31 K20 O23 65.2(14) . .
OW31 K20 O53 119.3(14) . .
O23 K20 O53 59.7(8) . .
OW31 K20 O16 83.3(15) . .
O23 K20 O16 123.3(10) . .
O53 K20 O16 149.0(10) . .
OW31 K20 O22 73.1(14) . .
O23 K20 O22 134.4(8) . .
O53 K20 O22 137.0(8) . .
O16 K20 O22 66.5(9) . .
OW31 K20 O4 70.9(13) . .
O23 K20 O4 78.4(8) . .
O53 K20 O4 75.2(8) . .
O16 K20 O4 135.1(10) . .
O22 K20 O4 71.0(7) . .
OW31 K20 O110 139.9(15) . .
O23 K20 O110 125.9(10) . .
O53 K20 O110 94.3(10) . .
O16 K20 O110 58.0(11) . .
O22 K20 O110 97.8(9) . .
O4 K20 O110 144.3(10) . .
OW31 K20 O7 85.4(14) . .
O23 K20 O7 64.4(8) . .
O53 K20 O7 92.3(8) . .
O16 K20 O7 67.3(9) . .
O22 K20 O7 130.7(8) . .
O4 K20 O7 141.9(8) . .
O110 K20 O7 71.1(9) . .
OW31 K20 P5 131.3(13) . .
O23 K20 P5 79.1(6) . .
O53 K20 P5 20.6(6) . .
O16 K20 P5 145.3(8) . .
O22 K20 P5 119.1(6) . .
O4 K20 P5 70.4(6) . .
O110 K20 P5 87.7(8) . .
O7 K20 P5 108.5(6) . .
OW31 K20 U4 88.9(13) . .
O23 K20 U4 24.3(6) . .
O53 K20 U4 36.4(6) . .
O16 K20 U4 136.1(8) . .
O22 K20 U4 150.2(6) . .
O4 K20 U4 80.8(6) . .
O110 K20 U4 110.9(8) . .
O7 K20 U4 69.0(5) . .
P5 K20 U4 56.7(2) . .
OW31 K20 U19 106.7(13) . .
O23 K20 U19 141.5(6) . .
O53 K20 U19 131.9(6) . .
O16 K20 U19 24.7(8) . .
O22 K20 U19 67.4(5) . .
O4 K20 U19 136.9(6) . .
O110 K20 U19 37.9(8) . .
O7 K20 U19 77.7(6) . .
P5 K20 U19 121.7(3) . .
U4 K20 U19 141.9(3) . .
OW31 K20 U5 96.0(13) . .
O23 K20 U5 150.1(7) . .
O53 K20 U5 120.2(6) . .
O16 K20 U5 73.6(8) . .
O22 K20 U5 23.4(5) . .
O4 K20 U5 73.3(6) . .
O110 K20 U5 83.7(8) . .
O7 K20 U5 140.4(6) . .
P5 K20 U5 100.1(3) . .
U4 K20 U5 150.3(3) . .
U19 K20 U5 63.98(17) . .
O90 K21 O27 125.9(9) . 1_455
O90 K21 O1 97.5(8) . .
O27 K21 O1 127.4(8) 1_455 .
O90 K21 O87 59.6(8) . .
O27 K21 O87 166.6(8) 1_455 .
O1 K21 O87 58.3(8) . .
O90 K21 O74 129.5(9) . 1_455
O27 K21 O74 30.2(7) 1_455 1_455
O1 K21 O74 132.6(8) . 1_455
O87 K21 O74 136.4(8) . 1_455
O90 K21 O103 50.1(8) . .
O27 K21 O103 89.7(8) 1_455 .
O1 K21 O103 99.6(8) . .
O87 K21 O103 101.6(8) . .
O74 K21 O103 114.3(8) 1_455 .
O90 K21 O55 99.8(9) . .
O27 K21 O55 89.2(8) 1_455 .
O1 K21 O55 51.6(8) . .
O87 K21 O55 102.1(8) . .
O74 K21 O55 115.1(8) 1_455 .
O103 K21 O55 64.4(8) . .
O90 K21 O108 170.4(8) . 1_455
O27 K21 O108 59.1(7) 1_455 1_455
O1 K21 O108 74.2(7) . 1_455
O87 K21 O108 117.6(8) . 1_455
O74 K21 O108 59.4(7) 1_455 1_455
O103 K21 O108 125.7(8) . 1_455
O55 K21 O108 71.4(7) . 1_455
O90 K21 OW59 96.9(15) . .
O27 K21 OW59 109.8(15) 1_455 .
O1 K21 OW59 90.2(15) . .
O87 K21 OW59 56.8(15) . .
O74 K21 OW59 79.8(15) 1_455 .
O103 K21 OW59 146.3(16) . .
O55 K21 OW59 139.7(16) . .
O108 K21 OW59 88.0(15) 1_455 .
O90 K21 O21 74.3(8) . 1_455
O27 K21 O21 55.5(7) 1_455 1_455
O1 K21 O21 167.2(8) . 1_455
O87 K21 O21 122.3(8) . 1_455
O74 K21 O21 57.3(7) 1_455 1_455
O103 K21 O21 67.6(8) . 1_455
O55 K21 O21 119.2(8) . 1_455
O108 K21 O21 113.0(7) 1_455 1_455
OW59 K21 O21 100.5(15) . 1_455
O90 K21 P3 98.8(7) . .
O27 K21 P3 110.1(6) 1_455 .
O1 K21 P3 25.4(6) . .
O87 K21 P3 79.1(6) . .
O74 K21 P3 128.5(7) 1_455 .
O103 K21 P3 81.3(7) . .
O55 K21 P3 26.2(6) . .
O108 K21 P3 71.6(5) 1_455 .
OW59 K21 P3 114.9(15) . .
O21 K21 P3 144.6(6) 1_455 .
O90 K21 P2 25.1(6) . .
O27 K21 P2 108.6(6) 1_455 .
O1 K21 P2 99.4(6) . .
O87 K21 P2 80.4(6) . .
O74 K21 P2 125.3(7) 1_455 .
O103 K21 P2 25.0(6) . .
O55 K21 P2 81.6(6) . .
O108 K21 P2 149.9(6) 1_455 .
OW59 K21 P2 121.7(14) . .
O21 K21 P2 68.9(5) 1_455 .
P3 K21 P2 90.0(4) . .
O26 K22 O88 143.9(10) . .
O26 K22 OW48 99.6(19) . .
O88 K22 OW48 114.4(19) . .
O26 K22 O19 76.1(9) . .
O88 K22 O19 82.4(9) . .
OW48 K22 O19 144.9(18) . .
O26 K22 OW46 79.6(10) . .
O88 K22 OW46 100.0(9) . .
OW48 K22 OW46 70.3(19) . .
O19 K22 OW46 140.0(10) . .
O26 K22 O105 145.3(10) . .
O88 K22 O105 60.1(9) . .
OW48 K22 O105 76.4(19) . .
O19 K22 O105 87.6(9) . .
OW46 K22 O105 128.4(10) . .
O26 K22 OW41 85.6(16) . .
O88 K22 OW41 59.6(16) . .
OW48 K22 OW41 145(2) . .
O19 K22 OW41 69.6(15) . .
OW46 K22 OW41 77.3(15) . .
O105 K22 OW41 117.4(16) . .
O26 K22 O46 54.3(8) . .
O88 K22 O46 131.4(8) . .
OW48 K22 O46 92.5(18) . .
O19 K22 O46 56.3(8) . .
OW46 K22 O46 127.7(9) . .
O105 K22 O46 91.1(8) . .
OW41 K22 O46 117.2(15) . .
O26 K22 O32 102.1(9) . .
O88 K22 O32 88.6(8) . .
OW48 K22 O32 92.7(18) . .
O19 K22 O32 55.5(8) . .
OW46 K22 O32 162.9(9) . .
O105 K22 O32 44.7(8) . .
OW41 K22 O32 119.7(15) . .
O46 K22 O32 48.6(7) . .
O26 K22 P8 122.8(7) . .
O88 K22 P8 78.4(6) . .
OW48 K22 P8 77.3(17) . .
O19 K22 P8 76.4(6) . .
OW46 K22 P8 143.6(8) . .
O105 K22 P8 22.5(6) . .
OW41 K22 P8 128.1(15) . .
O46 K22 P8 68.7(6) . .
O32 K22 P8 24.3(5) . .
O26 K22 U2 76.2(7) . .
O88 K22 U2 95.7(6) . .
OW48 K22 U2 120.2(17) . .
O19 K22 U2 24.7(6) . .
OW46 K22 U2 154.9(8) . .
O105 K22 U2 76.4(6) . .
OW41 K22 U2 94.3(14) . .
O46 K22 U2 36.7(5) . .
O32 K22 U2 35.2(5) . .
P8 K22 U2 59.0(2) . .
O26 K22 U14 160.5(8) . .
O88 K22 U14 23.2(6) . .
OW48 K22 U14 99.0(18) . .
O19 K22 U14 85.3(6) . .
OW46 K22 U14 112.3(8) . .
O105 K22 U14 37.0(6) . .
OW41 K22 U14 82.3(15) . .
O46 K22 U14 119.2(6) . .
O32 K22 U14 71.2(5) . .
P8 K22 U14 56.5(2) . .
U2 K22 U14 89.4(2) . .
OW51 K23 O83 72.0(12) . .
OW51 K23 O99 74.6(12) . .
O83 K23 O99 136.3(8) . .
OW51 K23 O112 84.0(12) . .
O83 K23 O112 68.6(8) . .
O99 K23 O112 134.2(8) . .
OW51 K23 O37 118.4(13) . .
O83 K23 O37 111.2(8) . .
O99 K23 O37 62.8(8) . .
O112 K23 O37 157.0(9) . .
OW51 K23 O115 65.7(12) . .
O83 K23 O115 68.2(8) . .
O99 K23 O115 72.8(8) . .
O112 K23 O115 132.9(9) . .
O37 K23 O115 60.7(8) . .
OW51 K23 O79 135.0(13) . .
O83 K23 O79 112.1(8) . .
O99 K23 O79 111.4(8) . .
O112 K23 O79 59.4(8) . .
O37 K23 O79 102.2(8) . .
O115 K23 O79 159.2(9) . .
OW51 K23 O34 130.8(12) . .
O83 K23 O34 156.8(8) . .
O99 K23 O34 60.2(7) . .
O112 K23 O34 113.3(8) . .
O37 K23 O34 57.4(8) . .
O115 K23 O34 113.8(8) . .
O79 K23 O34 57.3(8) . .
OW51 K23 O20 87.2(12) . .
O83 K23 O20 137.2(8) . .
O99 K23 O20 66.7(7) . .
O112 K23 O20 72.4(8) . .
O37 K23 O20 111.6(8) . .
O115 K23 O20 136.0(8) . .
O79 K23 O20 58.8(8) . .
O34 K23 O20 58.7(7) . .
OW51 K23 O49 125.4(12) . .
O83 K23 O49 58.5(8) . .
O99 K23 O49 159.7(8) . .
O112 K23 O49 58.7(8) . .
O37 K23 O49 100.7(8) . .
O115 K23 O49 110.6(8) . .
O79 K23 O49 58.2(8) . .
O34 K23 O49 101.6(8) . .
O20 K23 O49 113.3(8) . .
OW51 K23 O52 114.2(12) . .
O83 K23 O52 56.5(7) . .
O99 K23 O52 116.7(8) . .
O112 K23 O52 108.9(8) . .
O37 K23 O52 58.8(8) . .
O115 K23 O52 59.2(8) . .
O79 K23 O52 102.7(8) . .
O34 K23 O52 103.4(8) . .
O20 K23 O52 158.6(8) . .
O49 K23 O52 55.6(8) . .
OW51 K23 OW49 19.4(12) . .
O83 K23 OW49 85.1(9) . .
O99 K23 OW49 71.5(9) . .
O112 K23 OW49 75.1(9) . .
O37 K23 OW49 127.9(10) . .
O115 K23 OW49 83.6(9) . .
O79 K23 OW49 117.2(9) . .
O34 K23 OW49 118.0(9) . .
O20 K23 OW49 68.2(8) . .
O49 K23 OW49 128.2(9) . .
O52 K23 OW49 133.2(9) . .
OW1 K24 O22 74.1(12) . .
OW1 K24 O19 85.3(12) . .
O22 K24 O19 132.1(8) . .
OW1 K24 O41 64.2(12) . .
O22 K24 O41 69.2(8) . .
O19 K24 O41 137.6(9) . .
OW1 K24 O107 125.2(12) . .
O22 K24 O107 159.9(8) . .
O19 K24 O107 61.4(8) . .
O41 K24 O107 112.1(8) . .
OW1 K24 O26 69.9(12) . .
O22 K24 O26 132.8(8) . .
O19 K24 O26 74.2(9) . .
O41 K24 O26 68.1(9) . .
O107 K24 O26 60.2(8) . .
OW1 K24 O74 141.6(12) . .
O22 K24 O74 112.6(8) . .
O19 K24 O74 61.7(8) . .
O41 K24 O74 154.3(9) . .
O107 K24 O74 57.1(8) . .
O26 K24 O74 114.6(9) . .
OW1 K24 O4 90.6(12) . .
O22 K24 O4 71.3(7) . .
O19 K24 O4 66.1(8) . .
O41 K24 O4 137.5(8) . .
O107 K24 O4 110.5(8) . .
O26 K24 O4 137.0(9) . .
O74 K24 O4 59.4(7) . .
OW1 K24 O35 129.6(12) . .
O22 K24 O35 59.2(7) . .
O19 K24 O35 111.3(9) . .
O41 K24 O35 110.8(9) . .
O107 K24 O35 103.8(8) . .
O26 K24 O35 159.1(9) . .
O74 K24 O35 56.8(8) . .
O4 K24 O35 58.5(8) . .
OW1 K24 O72 112.6(12) . .
O22 K24 O72 110.5(8) . .
O19 K24 O72 117.3(8) . .
O41 K24 O72 57.5(8) . .
O107 K24 O72 59.6(8) . .
O26 K24 O72 59.8(8) . .
O74 K24 O72 100.5(7) . .
O4 K24 O72 156.5(8) . .
O35 K24 O72 101.4(8) . .
OW1 K24 O54 114.8(12) . .
O22 K24 O54 59.4(7) . .
O19 K24 O54 159.8(8) . .
O41 K24 O54 58.2(7) . .
O107 K24 O54 103.4(7) . .
O26 K24 O54 111.0(8) . .
O74 K24 O54 99.5(7) . .
O4 K24 O54 112.0(7) . .
O35 K24 O54 57.0(7) . .
O72 K24 O54 56.0(7) . .
OW1 K24 OW55 19.3(12) . .
O22 K24 OW55 76.8(9) . .
O19 K24 OW55 71.0(9) . .
O41 K24 OW55 83.2(9) . .
O107 K24 OW55 123.1(9) . .
O26 K24 OW55 79.1(9) . .
O74 K24 OW55 122.5(9) . .
O4 K24 OW55 73.1(9) . .
O35 K24 OW55 121.8(9) . .
O72 K24 OW55 130.3(9) . .
O54 K24 OW55 128.7(8) . .
K26 K25 OW16 127(2) . 1_455
K26 K25 O09B 66.7(18) . .
OW16 K25 O09B 116(2) 1_455 .
K26 K25 O52 74.0(13) . 2_546
OW16 K25 O52 120(2) 1_455 2_546
O09B K25 O52 123.5(17) . 2_546
K26 K25 O09A 68(2) . .
OW16 K25 O09A 121(3) 1_455 .
O52 K25 O09A 119(2) 2_546 .
K26 K25 O93 74.3(14) . 2_546
OW16 K25 O93 159(2) 1_455 2_546
O09B K25 O93 69.9(17) . 2_546
O52 K25 O93 61.3(10) 2_546 2_546
O09A K25 O93 63(2) . 2_546
K26 K25 OW17 146(2) . .
OW16 K25 OW17 81(2) 1_455 .
O09B K25 OW17 122(2) . .
O52 K25 OW17 75.4(17) 2_546 .
O09A K25 OW17 117(3) . .
O93 K25 OW17 78.9(17) 2_546 .
K26 K25 O66 124.0(16) . .
OW16 K25 O66 78(2) 1_455 .
O09B K25 O66 57.5(15) . .
O52 K25 O66 142.9(12) 2_546 .
O09A K25 O66 57(2) . .
O93 K25 O66 90.6(11) 2_546 .
OW17 K25 O66 75.8(17) . .
K26 K25 O67 47.3(12) . 2_546
OW16 K25 O67 135(2) 1_455 2_546
O09B K25 O67 101.4(16) . 2_546
O52 K25 O67 27.0(8) 2_546 2_546
O09A K25 O67 99(2) . 2_546
O93 K25 O67 56.9(9) 2_546 2_546
OW17 K25 O67 100.5(17) . 2_546
O66 K25 O67 147.0(11) . 2_546
K26 K25 U15 70.8(12) . 2_546
OW16 K25 U15 151(2) 1_455 2_546
O09B K25 U15 91.9(16) . 2_546
O52 K25 U15 36.0(6) 2_546 2_546
O09A K25 U15 86(2) . 2_546
O93 K25 U15 25.3(7) 2_546 2_546
OW17 K25 U15 76.2(16) . 2_546
O66 K25 U15 113.7(9) . 2_546
O67 K25 U15 36.3(6) 2_546 2_546
K26 K25 U10 87.5(13) . .
OW16 K25 U10 97(2) 1_455 .
O09B K25 U10 22.7(14) . .
O52 K25 U10 143.4(9) 2_546 .
O09A K25 U10 25(2) . .
O93 K25 U10 83.6(8) 2_546 .
OW17 K25 U10 109.6(16) . .
O66 K25 U10 36.7(7) . .
O67 K25 U10 123.9(8) 2_546 .
U15 K25 U10 108.3(5) 2_546 .
K26 K25 U3 64.8(12) . 2_546
OW16 K25 U3 101.8(19) 1_455 2_546
O09B K25 U3 130.1(15) . 2_546
O52 K25 U3 29.1(6) 2_546 2_546
O09A K25 U3 130(2) . 2_546
O93 K25 U3 86.5(8) 2_546 2_546
OW17 K25 U3 93.8(16) . 2_546
O66 K25 U3 169.5(9) . 2_546
O67 K25 U3 33.1(6) 2_546 2_546
U15 K25 U3 61.9(3) 2_546 2_546
U10 K25 U3 152.2(6) . 2_546
K25 K26 O67 106.7(16) . 2_546
K25 K26 O09B 82.0(19) . .
O67 K26 O09B 134(2) 2_546 .
K25 K26 O09A 81(2) . .
O67 K26 O09A 127(2) 2_546 .
K25 K26 O52 75.6(13) . 2_546
O67 K26 O52 31.5(9) 2_546 2_546
O09B K26 O52 133.1(19) . 2_546
O09A K26 O52 126(2) . 2_546
K25 K26 O93 76.2(14) . 2_546
O67 K26 O93 65.9(11) 2_546 2_546
O09B K26 O93 73.1(19) . 2_546
O09A K26 O93 66(2) . 2_546
O52 K26 O93 61.9(10) 2_546 2_546
K25 K26 C6 100.4(16) . .
O67 K26 C6 125.3(14) 2_546 .
O09B K26 C6 96(2) . .
O09A K26 C6 103(2) . .
O52 K26 C6 128.4(13) 2_546 .
O93 K26 C6 168.6(14) 2_546 .
K25 K26 C5 123.2(18) . .
O67 K26 C5 101.5(15) 2_546 .
O09B K26 C5 111(2) . .
O09A K26 C5 118(2) . .
O52 K26 C5 115.8(14) 2_546 .
O93 K26 C5 160.2(15) 2_546 .
C6 K26 C5 26.9(12) . .
K25 K26 O106 91.4(14) . 2_546
O67 K26 O106 62.1(10) 2_546 2_546
O09B K26 O106 163.7(19) . 2_546
O09A K26 O106 169(2) . 2_546
O52 K26 O106 58.0(9) 2_546 2_546
O93 K26 O106 119.8(11) 2_546 2_546
C6 K26 O106 70.8(11) . 2_546
C5 K26 O106 60.5(13) . 2_546
K25 K26 OW38 130.6(19) . .
O67 K26 OW38 81.5(16) 2_546 .
O09B K26 OW38 61(2) . .
O09A K26 OW38 59(2) . .
O52 K26 OW38 105.2(15) 2_546 .
O93 K26 OW38 62.8(14) 2_546 .
C6 K26 OW38 114.2(17) . .
C5 K26 OW38 101.4(17) . .
O106 K26 OW38 131.9(15) 2_546 .
K25 K26 C1 98.6(15) . .
O67 K26 C1 145.9(14) 2_546 .
O09B K26 C1 71.1(19) . .
O09A K26 C1 79(2) . .
O52 K26 C1 152.0(13) 2_546 .
O93 K26 C1 144.3(13) 2_546 .
C6 K26 C1 24.6(11) . .
C5 K26 C1 44.7(13) . .
O106 K26 C1 95.4(11) 2_546 .
OW38 K26 C1 99.2(16) . .
K25 K26 C4 144.7(18) . .
O67 K26 C4 97.5(14) 2_546 .
O09B K26 C4 99.4(19) . .
O09A K26 C4 105(2) . .
O52 K26 C4 122.4(13) 2_546 .
O93 K26 C4 138.3(14) 2_546 .
C6 K26 C4 44.2(13) . .
C5 K26 C4 23.9(13) . .
O106 K26 C4 77.4(12) 2_546 .
OW38 K26 C4 77.5(16) . .
C1 K26 C4 50.4(13) . .
K27B K27A O14 100(4) . 2_546
K27B K27A O102 67(3) . 1_554
O14 K27A O102 83.2(13) 2_546 1_554
K27B K27A OW8 60(4) . 2_556
O14 K27A OW8 118.2(17) 2_546 2_556
O102 K27A OW8 124.7(16) 1_554 2_556
K27B K27A OW30 36(4) . .
O14 K27A OW30 72(2) 2_546 .
O102 K27A OW30 85.0(18) 1_554 .
OW8 K27A OW30 59.8(19) 2_556 .
K27B K27A C11 103(4) . 1_554
O14 K27A C11 157.0(18) 2_546 1_554
O102 K27A C11 106.0(14) 1_554 1_554
OW8 K27A C11 74.3(14) 2_556 1_554
OW30 K27A C11 129(2) . 1_554
K27B K27A C12 112(4) . 1_554
O14 K27A C12 139.4(18) 2_546 1_554
O102 K27A C12 87.5(13) 1_554 1_554
OW8 K27A C12 99.5(15) 2_556 1_554
OW30 K27A C12 147(2) . 1_554
C11 K27A C12 25.7(12) 1_554 1_554
K27B K27A OW54 36(5) . .
O14 K27A OW54 88(3) 2_546 .
O102 K27A OW54 99(3) 1_554 .
OW8 K27A OW54 40(3) 2_556 .
OW30 K27A OW54 20(3) . .
C11 K27A OW54 111(3) 1_554 .
C12 K27A OW54 133(3) 1_554 .
K27B K27A U18 104(4) . 2_546
O14 K27A U18 18.7(10) 2_546 2_546
O102 K27A U18 101.5(10) 1_554 2_546
OW8 K27A U18 103.9(12) 2_556 2_546
OW30 K27A U18 70.0(16) . 2_546
C11 K27A U18 147.3(13) 1_554 2_546
C12 K27A U18 143.3(14) 1_554 2_546
OW54 K27A U18 81(3) . 2_546
K27B K27A K16 33(3) . .
O14 K27A K16 72.4(12) 2_546 .
O102 K27A K16 46.9(9) 1_554 .
OW8 K27A K16 89.0(13) 2_556 .
OW30 K27A K16 38.1(16) . .
C11 K27A K16 129.2(13) 1_554 .
C12 K27A K16 125.8(13) 1_554 .
OW54 K27A K16 53(3) . .
U18 K27A K16 82.8(7) 2_546 .
K27A K27B OW30 134(5) . .
K27A K27B O102 98(4) . 1_554
OW30 K27B O102 102(2) . 1_554
K27A K27B OW54 134(5) . .
OW30 K27B OW54 24(4) . .
O102 K27B OW54 121(4) 1_554 .
K27A K27B OW8 106(4) . 2_556
OW30 K27B OW8 71(2) . 2_556
O102 K27B OW8 151.8(19) 1_554 2_556
OW54 K27B OW8 47(4) . 2_556
K27A K27B O14 65(4) . 2_546
OW30 K27B O14 77(2) . 2_546
O102 K27B O14 82.5(14) 1_554 2_546
OW54 K27B O14 95(4) . 2_546
OW8 K27B O14 120.6(18) 2_556 2_546
K27A K27B C11 65(4) . 1_554
OW30 K27B C11 144(2) . 1_554
O102 K27B C11 104.3(14) 1_554 1_554
OW54 K27B C11 120(4) . 1_554
OW8 K27B C11 74.2(15) 2_556 1_554
O14 K27B C11 130.0(17) 2_546 1_554
K27A K27B C10 87(4) . 1_554
OW30 K27B C10 127(2) . 1_554
O102 K27B C10 104.2(14) 1_554 1_554
OW54 K27B C10 104(4) . 1_554
OW8 K27B C10 63.8(15) 2_556 1_554
O14 K27B C10 151.7(17) 2_546 1_554
C11 K27B C10 21.9(11) 1_554 1_554
K27A K27B K16 141(4) . .
OW30 K27B K16 46.2(19) . .
O102 K27B K16 56.9(11) 1_554 .
OW54 K27B K16 65(4) . .
OW8 K27B K16 107.8(16) 2_556 .
O14 K27B K16 80.8(13) 2_546 .
C11 K27B K16 144.4(14) 1_554 .
C10 K27B K16 126.1(14) 1_554 .
K27A K27B U18 66(4) . 2_546
OW30 K27B U18 70(2) . 2_546
O102 K27B U18 99.3(11) 1_554 2_546
OW54 K27B U18 84(4) . 2_546
OW8 K27B U18 103.7(14) 2_556 2_546
O14 K27B U18 17.1(9) 2_546 2_546
C11 K27B U18 127.5(12) 1_554 2_546
C10 K27B U18 146.1(12) 1_554 2_546
K16 K27B U18 87.3(9) . 2_546
K27A K27B U13 100(4) . 1_554
OW30 K27B U13 105(2) . 1_554
O102 K27B U13 7.1(7) 1_554 1_554
OW54 K27B U13 121(4) . 1_554
OW8 K27B U13 146.1(15) 2_556 1_554
O14 K27B U13 89.5(11) 2_546 1_554
C11 K27B U13 99.1(11) 1_554 1_554
C10 K27B U13 97.6(11) 1_554 1_554
K16 K27B U13 58.7(7) . 1_554
U18 K27B U13 106.3(6) 2_546 1_554
P3 O1 U12 138.6(15) . .
P3 O1 K21 100.8(13) . .
U12 O1 K21 113.6(10) . .
P3 O1 K8 106.9(13) . 1_455
U12 O1 K8 91.1(8) . 1_455
K21 O1 K8 97.7(8) . 1_455
U13 O2 K12 129.9(14) . .
U13 O2 K4 116.4(13) . .
K12 O2 K4 97.0(9) . .
U13 O2 K18 104.0(12) . .
K12 O2 K18 101.9(9) . .
K4 O2 K18 104.6(10) . .
U6 O3 K14 149.0(15) . .
U1 O4 K20 119.8(12) . .
U1 O4 K1 133.1(13) . .
K20 O4 K1 95.9(8) . .
U1 O4 K24 103.7(11) . .
K20 O4 K24 99.9(8) . .
K1 O4 K24 98.4(8) . .
O15 O5 U17 71(2) . .
U14 O6 K9 110.8(14) . .
U14 O6 K15 144.7(16) . .
K9 O6 K15 104.4(12) . .
U16 O7 K12 120.8(13) . .
U16 O7 K20 126.5(12) . .
K12 O7 K20 87.3(8) . .
U16 O7 K4 123.0(12) . .
K12 O7 K4 84.4(8) . .
K20 O7 K4 102.6(8) . .
O44 O8 U3 72.1(15) . .
O44 O8 U7 69.2(15) . .
U3 O8 U7 124.4(12) . .
U9 O9 K10 114.7(15) . 1_455
U16 O11 K16 106.3(15) . 1_556
U16 O11 K13 106.9(13) . 1_556
K16 O11 K13 101.5(12) 1_556 1_556
O94 O12 U19 76(2) . .
O94 O12 K19A 69(3) . .
U19 O12 K19A 7.9(12) . .
O94 O12 U18 72(2) . .
U19 O12 U18 132.4(19) . .
K19A O12 U18 130(2) . .
K19A O13 U19 10.2(17) . .
K19A O13 K7 118(2) . .
U19 O13 K7 107.5(14) . .
U18 O14 K27A 130(2) . 2_556
U18 O14 K27B 132(2) . 2_556
K27A O14 K27B 14.5(8) 2_556 2_556
O5 O15 U17 72(2) . .
U19 O16 K19A 8.9(16) . .
U19 O16 K6 118.5(17) . .
K19A O16 K6 125(3) . .
U19 O16 K20 114.5(16) . .
K19A O16 K20 117(2) . .
K6 O16 K20 96.7(11) . .
U19 O16 K4 112.5(15) . .
K19A O16 K4 105(2) . .
K6 O16 K4 95.1(11) . .
K20 O16 K4 117.3(13) . .
K19A O17 U19 4.2(18) . .
K19A O17 K4 99(2) . .
U19 O17 K4 95.0(11) . .
U5 O18 K7 105.2(12) . .
U2 O19 K24 104.2(12) . .
U2 O19 K22 114.7(13) . .
K24 O19 K22 100.2(9) . .
U2 O19 K1 129.1(13) . .
K24 O19 K1 106.2(9) . .
K22 O19 K1 98.9(9) . .
U12 O20 K18 128.8(11) . .
U12 O20 K4 116.4(11) . .
K18 O20 K4 101.3(8) . .
U12 O20 K23 101.8(10) . .
K18 O20 K23 103.5(8) . .
K4 O20 K23 100.9(8) . .
U2 O21 K10 141.1(14) . .
U2 O21 K21 106.6(11) . 1_655
K10 O21 K21 92.7(9) . 1_655
U5 O22 K6 130.5(12) . .
U5 O22 K24 107.1(10) . .
K6 O22 K24 97.3(8) . .
U5 O22 K20 116.6(11) . .
K6 O22 K20 96.0(8) . .
K24 O22 K20 106.0(8) . .
U4 O23 K12 131.0(13) . .
U4 O23 K20 115.8(12) . .
K12 O23 K20 95.7(9) . .
U4 O23 K1 107.2(11) . .
K12 O23 K1 101.5(9) . .
K20 O23 K1 101.4(9) . .
U12 O25 K8 113.4(14) . 1_455
U11 O26 K22 120.2(14) . .
U11 O26 K2 132.3(15) . .
K22 O26 K2 96.9(10) . .
U11 O26 K24 103.3(13) . .
K22 O26 K24 100.1(10) . .
K2 O26 K24 97.8(10) . .
O74 O27 U2 74.3(15) . .
O74 O27 U1 74.2(14) . .
U2 O27 U1 133.0(11) . .
O74 O27 K5 155.3(18) . 1_655
U2 O27 K5 110.7(10) . 1_655
U1 O27 K5 112.6(10) . 1_655
O74 O27 K21 78.1(14) . 1_655
U2 O27 K21 105.4(9) . 1_655
U1 O27 K21 101.2(9) . 1_655
K5 O27 K21 77.2(7) 1_655 1_655
O45 O28 U4 72.6(16) . .
O45 O28 U6 72.8(16) . .
U4 O28 U6 129.2(13) . .
O40 O29 U8 70.6(14) . .
O40 O29 U6 71.1(14) . .
U8 O29 U6 125.3(11) . .
O35 O30 U5 70.9(15) . .
O35 O30 U1 71.1(15) . .
U5 O30 U1 133.1(12) . .
P7 O31 U14 147.2(18) . .
P7 O31 K1 112.3(15) . .
U14 O31 K1 100.1(10) . .
P8 O32 U2 166.0(19) . .
P8 O32 K22 90.6(13) . .
U2 O32 K22 86.8(9) . .
P6 O33 K7 95.9(12) . 2_647
P6 O33 K5 95.1(13) . 1_655
K7 O33 K5 167.2(11) 2_647 1_655
O87 O34 U12 72.1(16) . .
O87 O34 U9 71.7(16) . .
U12 O34 U9 130.1(12) . .
O87 O34 K23 127.8(19) . .
U12 O34 K23 89.4(9) . .
U9 O34 K23 86.5(8) . .
O30 O35 U5 71.7(15) . .
O30 O35 U1 71.9(15) . .
U5 O35 U1 134.4(13) . .
O30 O35 K24 123.2(18) . .
U5 O35 K24 87.4(9) . .
U1 O35 K24 90.2(9) . .
O73 O36 U11 73.8(19) . .
O73 O36 K15 52.4(17) . 2_656
U11 O36 K15 92.4(12) . 2_656
O64 O37 U15 69.5(16) . .
O64 O37 U9 70.0(16) . .
U15 O37 U9 130.8(12) . .
O64 O37 K23 124.1(19) . .
U15 O37 K23 91.0(9) . .
U9 O37 K23 89.3(9) . .
O54 O38 U5 70.4(14) . .
O54 O38 U7 71.7(15) . .
U5 O38 U7 128.9(13) . .
O65 O39 U8 70.1(16) . .
O65 O39 U13 73.3(17) . .
U8 O39 U13 130.4(13) . .
O65 O39 K18 129(2) . .
U8 O39 K18 91.3(10) . .
U13 O39 K18 86.6(10) . .
O29 O40 U8 70.8(14) . .
O29 O40 U6 70.7(14) . .
U8 O40 U6 125.2(12) . .
U7 O41 K6 132.7(14) . .
U7 O41 K2 131.3(14) . .
K6 O41 K2 83.4(8) . .
U7 O41 K24 108.3(12) . .
K6 O41 K24 93.9(9) . .
K2 O41 K24 98.1(9) . .
P6 O42 U4 142.2(18) . .
P6 O42 K1 122.4(15) . .
U4 O42 K1 95.3(9) . .
P6 O42 K7 83.6(12) . 2_647
U4 O42 K7 85.3(8) . 2_647
K1 O42 K7 112.5(9) . 2_647
O58 O43 U16 73.0(17) . .
O58 O43 U4 70.7(17) . .
U16 O43 U4 128.4(14) . .
O58 O43 K13 62.4(17) . 1_556
U16 O43 K13 93.8(11) . 1_556
U4 O43 K13 100.4(12) . 1_556
O8 O44 U7 73.7(15) . .
O8 O44 U3 70.7(15) . .
U7 O44 U3 126.4(12) . .
O28 O45 U4 70.5(16) . .
O28 O45 U6 70.8(16) . .
U4 O45 U6 126.4(12) . .
O28 O45 K7 124.5(19) . 2_647
U4 O45 K7 100.7(10) . 2_647
U6 O45 K7 131.9(12) . 2_647
O28 O45 K1 118.8(18) . .
U4 O45 K1 80.6(8) . .
U6 O45 K1 87.0(8) . .
K7 O45 K1 112.9(9) 2_647 .
O107 O46 U11 73.8(16) . .
O107 O46 U2 71.0(16) . .
U11 O46 U2 138.0(13) . .
O107 O46 K22 113.3(18) . .
U11 O46 K22 87.8(8) . .
U2 O46 K22 85.8(8) . .
O76 O47 U6 72.5(15) . .
O76 O47 U14 70.8(15) . .
U6 O47 U14 127.4(13) . .
P2 O48 U10 141.9(17) . .
P2 O48 K18 118.0(15) . .
U10 O48 K18 100.1(10) . .
P2 O48 K17 81.9(14) . .
U10 O48 K17 86.0(11) . .
K18 O48 K17 109.5(11) . .
O92 O49 U18 73.6(17) . .
O92 O49 U3 68.4(16) . .
U18 O49 U3 129.9(13) . .
O92 O49 K23 122.0(19) . .
U18 O49 K23 86.1(9) . .
U3 O49 K23 87.3(9) . .
O69 O50 U8 70.4(17) . .
O69 O50 U10 71.8(18) . .
U8 O50 U10 126.2(13) . .
O69 O50 K17 124(2) . .
U8 O50 K17 133.4(16) . .
U10 O50 K17 99.4(14) . .
O69 O50 K18 125(2) . .
U8 O50 K18 87.5(10) . .
U10 O50 K18 83.8(9) . .
K17 O50 K18 108.4(13) . .
O57 O51 U16 75.2(18) . .
O57 O51 U13 70.7(18) . .
U16 O51 U13 132.6(14) . .
O57 O51 K16 77(2) . 1_556
U16 O51 K16 100.8(13) . 1_556
U13 O51 K16 102.3(13) . 1_556
O67 O52 U3 75.0(16) . .
O67 O52 U15 71.2(16) . .
U3 O52 U15 133.7(12) . .
O67 O52 K26 62.1(16) . 2_556
U3 O52 K26 99.2(10) . 2_556
U15 O52 K26 92.1(10) . 2_556
O67 O52 K25 92.3(18) . 2_556
U3 O52 K25 113.5(11) . 2_556
U15 O52 K25 98.7(10) . 2_556
K26 O52 K25 30.4(7) 2_556 2_556
O67 O52 K23 125.0(19) . .
U3 O52 K23 88.5(9) . .
U15 O52 K23 85.8(8) . .
K26 O52 K23 171.0(11) 2_556 .
K25 O52 K23 141.4(11) 2_556 .
P5 O53 U4 140.7(16) . .
P5 O53 K20 119.0(14) . .
U4 O53 K20 98.6(9) . .
O38 O54 U5 72.0(14) . .
O38 O54 U7 71.2(14) . .
U5 O54 U7 129.7(10) . .
O38 O54 K24 121.1(16) . .
U5 O54 K24 84.3(7) . .
U7 O54 K24 86.4(7) . .
P3 O55 K5 171.3(17) . .
P3 O55 K21 94.8(13) . .
K5 O55 K21 76.9(8) . .
P8 O56 K11B 142.1(18) . .
P8 O56 K11A 148.5(16) . .
K11B O56 K11A 7.9(11) . .
O51 O57 U13 73.2(18) . .
O51 O57 U16 68.5(17) . .
U13 O57 U16 129.5(15) . .
O51 O57 K16 73.6(19) . 1_556
U13 O57 K16 102.0(13) . 1_556
U16 O57 K16 97.4(13) . 1_556
O43 O58 U4 72.1(17) . .
O43 O58 U16 69.2(17) . .
U4 O58 U16 126.8(14) . .
O43 O58 K13 88.5(19) . 1_556
U4 O58 K13 111.8(13) . 1_556
U16 O58 K13 102.3(12) . 1_556
P3 O59 U13 143.2(19) . .
P3 O59 K18 120.9(17) . .
U13 O59 K18 95.7(10) . .
P5 O60 U1 143.3(16) . .
O79 O61 U18 73.7(16) . .
O79 O61 U12 70.4(16) . .
U18 O61 U12 136.0(13) . .
O72 O62 U11 71.3(15) . .
O72 O62 U7 69.2(15) . .
U11 O62 U7 128.9(13) . .
O72 O62 K9 79.3(15) . 2_656
U11 O62 K9 99.7(10) . 2_656
U7 O62 K9 103.5(11) . 2_656
P6 O63 U1 141.4(15) . .
P6 O63 K5 105.3(13) . 1_655
U1 O63 K5 111.2(9) . 1_655
O37 O64 U15 73.2(17) . .
O37 O64 U9 73.2(16) . .
U15 O64 U9 136.2(15) . .
O39 O65 U8 72.1(17) . .
O39 O65 U13 69.8(17) . .
U8 O65 U13 129.3(13) . .
O68 O66 U17 72.2(19) . .
O68 O66 U10 71.6(19) . .
U17 O66 U10 129.9(16) . .
O68 O66 K25 119(2) . .
U17 O66 K25 137.9(15) . .
U10 O66 K25 90.3(11) . .
O52 O67 U15 72.0(16) . .
O52 O67 U3 68.0(16) . .
U15 O67 U3 129.1(14) . .
O52 O67 K26 86.4(18) . 2_556
U15 O67 K26 101.1(12) . 2_556
U3 O67 K26 106.3(13) . 2_556
O52 O67 K25 60.8(15) . 2_556
U15 O67 K25 88.3(10) . 2_556
U3 O67 K25 98.2(11) . 2_556
K26 O67 K25 26.0(7) 2_556 2_556
O66 O68 U17 71.7(19) . .
O66 O68 U10 72.9(19) . .
U17 O68 U10 130.5(15) . .
O50 O69 U8 71.7(18) . .
O50 O69 U10 72.1(18) . .
U8 O69 U10 127.3(14) . .
O86 O70 U15 70.3(18) . .
U6 O71 K12 130.5(14) . .
U6 O71 K19 127.8(14) . .
K12 O71 K19 82.8(8) . .
U6 O71 K1 112.2(12) . .
K12 O71 K1 97.2(9) . .
K19 O71 K1 98.6(9) . .
O62 O72 U7 72.6(15) . .
O62 O72 U11 70.7(15) . .
U7 O72 U11 130.9(11) . .
O62 O72 K9 69.4(15) . 2_656
U7 O72 K9 100.7(10) . 2_656
U11 O72 K9 95.7(9) . 2_656
O62 O72 K24 123.4(17) . .
U7 O72 K24 88.3(8) . .
U11 O72 K24 85.7(8) . .
K9 O72 K24 166.5(10) 2_656 .
O36 O73 U11 69.2(19) . .
O36 O73 K15 102(2) . 2_656
U11 O73 K15 109.4(13) . 2_656
O27 O74 U2 68.7(14) . .
O27 O74 U1 69.1(14) . .
U2 O74 U1 125.5(11) . .
O27 O74 K21 71.7(14) . 1_655
U2 O74 K21 100.8(9) . 1_655
U1 O74 K21 97.1(9) . 1_655
O27 O74 K24 125.4(17) . .
U2 O74 K24 86.9(8) . .
U1 O74 K24 90.5(8) . .
K21 O74 K24 163.0(11) 1_655 .
O77 O75 U14 73.5(16) . .
O77 O75 U17 72.6(16) . .
U14 O75 U17 131.9(13) . .
O77 O75 K9 119(2) . .
U14 O75 K9 94.4(10) . .
U17 O75 K9 132.0(12) . .
O47 O76 U14 72.4(15) . .
O47 O76 U6 70.9(15) . .
U14 O76 U6 127.3(11) . .
O75 O77 U14 70.1(16) . .
O75 O77 U17 71.8(16) . .
U14 O77 U17 129.0(12) . .
O101 O78 U5 69.0(17) . .
O101 O78 U19 78.4(18) . .
U5 O78 U19 129.1(14) . .
O101 O78 K19A 79(2) . .
U5 O78 K19A 132(2) . .
U19 O78 K19A 3.5(15) . .
O101 O78 K7 75.2(18) . .
U5 O78 K7 98.2(11) . .
U19 O78 K7 110.3(12) . .
K19A O78 K7 107.2(18) . .
O61 O79 U12 73.5(16) . .
O61 O79 U18 70.2(16) . .
U12 O79 U18 135.8(13) . .
O61 O79 K23 122.7(19) . .
U12 O79 K23 90.8(9) . .
U18 O79 K23 88.1(9) . .
P7 O81 K5 87.3(14) . 1_655
P1 O82 U9 153(2) . .
P1 O82 K10 104.1(15) . 1_455
U9 O82 K10 85.2(9) . 1_455
U3 O83 K6 132.0(13) . .
U3 O83 K23 108.9(11) . .
K6 O83 K23 94.2(8) . .
U3 O83 K2 133.2(13) . .
K6 O83 K2 82.1(7) . .
K23 O83 K2 96.6(8) . .
O97 O85 U16 71(2) . .
O70 O86 U15 68.3(18) . .
O34 O87 U9 74.8(16) . .
O34 O87 U12 74.3(16) . .
U9 O87 U12 133.7(11) . .
O34 O87 K21 162.3(19) . .
U9 O87 K21 107.9(10) . .
U12 O87 K21 112.0(10) . .
U14 O88 K19 128.7(14) . .
U14 O88 K22 118.0(13) . .
K19 O88 K22 100.1(9) . .
U14 O88 K1 108.1(12) . .
K19 O88 K1 101.1(9) . .
K22 O88 K1 94.7(9) . .
U4 O89 K7 104.3(12) . 2_647
P2 O90 U9 138.0(16) . .
P2 O90 K21 105.2(14) . .
U9 O90 K21 112.9(11) . .
P2 O90 K10 104.3(14) . 1_455
U9 O90 K10 89.3(9) . 1_455
K21 O90 K10 95.5(9) . 1_455
P4 O91 U12 149(2) . .
P4 O91 K8 106.2(15) . 1_455
U12 O91 K8 84.6(9) . 1_455
O49 O92 U3 74.1(17) . .
O49 O92 U18 69.5(16) . .
U3 O92 U18 131.0(14) . .
U15 O93 K26 102.3(14) . 2_556
U15 O93 K25 110.7(15) . 2_556
K26 O93 K25 29.5(7) 2_556 2_556
O12 O94 K19A 74(3) . .
O12 O94 U18 72(2) . .
K19A O94 U18 134(2) . .
O12 O94 U19 68(2) . .
K19A O94 U19 7.3(14) . .
U18 O94 U19 127.1(16) . .
U10 O96 K19 127.7(13) . .
U10 O96 K3 117.9(13) . .
K19 O96 K3 101.2(9) . .
U10 O96 K18 103.4(11) . .
K19 O96 K18 105.9(9) . .
K3 O96 K18 95.4(8) . .
O85 O97 U16 72(2) . .
P7 O98 U2 134.3(15) . .
P7 O98 K5 115.0(14) . 1_655
U2 O98 K5 109.9(9) . 1_655
U9 O99 K3 120.0(11) . .
U9 O99 K23 103.8(10) . .
K3 O99 K23 99.1(8) . .
U9 O99 K18 125.0(11) . .
K3 O99 K18 99.2(8) . .
K23 O99 K18 106.3(8) . .
P4 O100 U13 143(2) . .
P4 O100 K4 107.9(18) . .
U13 O100 K4 96.6(12) . .
O78 O101 U5 72.6(18) . .
O78 O101 U19 66.0(16) . .
U5 O101 U19 123.2(14) . .
O78 O101 K7 73.1(18) . .
U5 O101 K7 98.6(12) . .
U19 O101 K7 104.4(12) . .
O78 O101 K19A 69(2) . .
U5 O101 K19A 127.8(19) . .
U19 O101 K19A 4.6(14) . .
K7 O101 K19A 102.8(18) . .
U13 O102 K27B 162.6(17) . 1_556
U13 O102 K27A 161.2(17) . 1_556
K27B O102 K27A 15.5(8) 1_556 1_556
U13 O102 K16 103.4(13) . 1_556
K27B O102 K16 79.9(13) 1_556 1_556
K27A O102 K16 93.0(12) 1_556 1_556
P2 O103 K5 171.1(19) . .
P2 O103 K17 101.0(17) . .
K5 O103 K17 87.0(12) . .
P2 O103 K21 96.6(14) . .
K5 O103 K21 76.5(8) . .
K17 O103 K21 158.4(15) . .
U11 O104 K9 107.9(13) . 2_656
U11 O104 K15 103.3(13) . 2_656
K9 O104 K15 91.4(10) 2_656 2_656
P8 O105 U14 139(2) . .
P8 O105 K22 106.1(16) . .
U14 O105 K22 93.6(10) . .
U3 O106 K26 100.7(13) . 2_556
O46 O107 U2 72.8(16) . .
O46 O107 U11 70.2(16) . .
U2 O107 U11 136.6(12) . .
O46 O107 K24 121.5(18) . .
U2 O107 K24 89.9(9) . .
U11 O107 K24 90.5(8) . .
U1 O108 K8 146.7(12) . .
U1 O108 K21 109.7(10) . 1_655
K8 O108 K21 97.8(7) . 1_655
U10 O09A K26 133(5) . .
U10 O09A K25 114(4) . .
K26 O09A K25 30.9(13) . .
U10 O09A K17 100(4) . .
K26 O09A K17 107(3) . .
K25 O09A K17 138(4) . .
U10 O09B K26 145(4) . .
U10 O09B K25 118(3) . .
K26 O09B K25 31.3(10) . .
U10 O09B K17 102(3) . .
K26 O09B K17 109(2) . .
K25 O09B K17 139(3) . .
K19A O110 U19 7.7(12) . .
K19A O110 K20 98.9(19) . .
U19 O110 K20 93.0(12) . .
U17 O111 K19 118.6(16) . .
U18 O112 K6 134.6(14) . .
U18 O112 K23 105.7(12) . .
K6 O112 K23 95.5(9) . .
U18 O112 K4 115.4(12) . .
K6 O112 K4 96.1(9) . .
K23 O112 K4 105.4(9) . .
U7 O113 K11A 151.0(16) . 2_656
U7 O113 K11B 162.0(18) . 2_656
K11A O113 K11B 12.3(10) 2_656 2_656
U7 O113 K9 104.5(13) . 2_656
K11A O113 K9 104.2(11) 2_656 2_656
K11B O113 K9 93.4(13) 2_656 2_656
U8 O114 K12 131.2(14) . .
U8 O114 K19 130.3(14) . .
K12 O114 K19 85.3(8) . .
U8 O114 K18 104.4(11) . .
K12 O114 K18 96.7(9) . .
K19 O114 K18 102.4(9) . .
U15 O115 K3 126.7(14) . .
U15 O115 K2 136.3(14) . .
K3 O115 K2 90.2(9) . .
U15 O115 K23 101.7(12) . .
K3 O115 K23 95.8(9) . .
K2 O115 K23 96.1(9) . .
P1 O116 U10 145(2) . .
P1 O116 K3 105.6(19) . .
U10 O116 K3 96.6(12) . .
OW55 OW1 K24 111(3) . .
OW55 OW1 K6 117(4) . .
K24 OW1 K6 99.3(16) . .
OW55 OW1 K2 133(4) . .
K24 OW1 K2 105.1(16) . .
K6 OW1 K2 85.4(14) . .
K27B OW8 K27A 13.9(8) 2_546 2_546
OW56 OW11 K2 125(5) . .
OW41 OW20 OW55 55(5) . .
OW41 OW20 OW31 103(7) . .
OW55 OW20 OW31 49(3) . .
OW41 OW20 K12 157(6) . .
OW55 OW20 K12 126(4) . .
OW31 OW20 K12 86(4) . .
OW41 OW20 K1 93(6) . .
OW55 OW20 K1 104(4) . .
OW31 OW20 K1 94(4) . .
K12 OW20 K1 108(2) . .
OW41 OW20 K19 80(6) . .
OW55 OW20 K19 126(5) . .
OW31 OW20 K19 159(4) . .
K12 OW20 K19 85.4(19) . .
K1 OW20 K19 107(2) . .
K14 OW24 K8 110.4(14) 2_657 .
K11A OW27 K11B 12.5(10) . .
K13 OW28 K11A 98.2(13) . .
K13 OW28 K11B 94.8(14) . .
K11A OW28 K11B 5.9(11) . .
K11A OW29 K11B 11.5(10) . .
OW54 OW30 K27B 86(10) . .
OW54 OW30 K16 133(10) . .
K27B OW30 K16 91(3) . .
OW54 OW30 K27A 89(10) . .
K27B OW30 K27A 10.1(10) . .
K16 OW30 K27A 97(3) . .
OW55 OW31 OW20 55(4) . .
OW55 OW31 K20 156(4) . .
OW20 OW31 K20 143(4) . .
OW55 OW31 K12 111(4) . .
OW20 OW31 K12 64(3) . .
K20 OW31 K12 93.1(18) . .
OW55 OW31 K1 83(3) . .
OW20 OW31 K1 58(3) . .
K20 OW31 K1 95.6(17) . .
K12 OW31 K1 89.7(16) . .
OW55 OW31 K6 86(4) . .
OW20 OW31 K6 128(4) . .
K20 OW31 K6 86.9(16) . .
K12 OW31 K6 113.4(17) . .
K1 OW31 K6 157(2) . .
K11B OW32 K11A 12.0(10) . .
K11B OW32 K13 91(2) . .
K11A OW32 K13 80.8(18) . .
K14 OW34 K15 138(2) . .
K17 OW38 K26 113(3) . .
OW20 OW41 OW55 74(7) . .
OW20 OW41 K19 78(6) . .
OW55 OW41 K19 138(5) . .
OW20 OW41 K1 67(5) . .
OW55 OW41 K1 97(5) . .
K19 OW41 K1 100(2) . .
OW20 OW41 K22 155(7) . .
OW55 OW41 K22 124(5) . .
K19 OW41 K22 93(2) . .
K1 OW41 K22 92(2) . .
K17 OW42 K5 106(3) . .
K11B OW45 K11A 10.5(16) . .
K11B OW45 K9 134(3) . .
K11A OW45 K9 126(2) . .
K2 OW46 K3 86.7(10) . .
K2 OW46 K22 92.9(11) . .
K3 OW46 K22 148.1(14) . .
OW51 OW49 OW50 124(5) . .
OW51 OW49 OW53 124(5) . .
OW50 OW49 OW53 112(5) . .
OW51 OW49 K23 49(3) . .
OW50 OW49 K23 131(3) . .
OW53 OW49 K23 100(3) . .
OW51 OW49 K6 71(3) . .
OW50 OW49 K6 153(3) . .
OW53 OW49 K6 56(3) . .
K23 OW49 K6 76.4(9) . .
OW49 OW50 K18 112(3) . .
OW49 OW50 K19 137(3) . .
K18 OW50 K19 109.6(15) . .
OW49 OW50 K12 103(3) . .
K18 OW50 K12 99.2(13) . .
K19 OW50 K12 78.3(11) . .
OW49 OW51 K23 112(4) . .
OW49 OW51 K2 140(4) . .
K23 OW51 K2 104.8(17) . .
OW49 OW51 K3 108(4) . .
K23 OW51 K3 94.1(14) . .
K2 OW51 K3 83.5(13) . .
OW49 OW51 K6 89(3) . .
K23 OW51 K6 88.9(14) . .
K2 OW51 K6 77.1(12) . .
K3 OW51 K6 160.5(18) . .
OW49 OW53 K4 139(4) . .
OW49 OW53 K6 102(3) . .
K4 OW53 K6 99.1(17) . .
OW49 OW53 K12 101(3) . .
K4 OW53 K12 92.2(16) . .
K6 OW53 K12 128.2(19) . .
OW30 OW54 K27B 69(10) . .
OW30 OW54 K27A 72(10) . .
K27B OW54 K27A 9.5(12) . .
OW41 OW55 OW1 121(6) . .
OW41 OW55 OW31 126(6) . .
OW1 OW55 OW31 113(5) . .
OW41 OW55 OW20 52(4) . .
OW1 OW55 OW20 166(5) . .
OW31 OW55 OW20 76(5) . .
OW41 OW55 K24 115(5) . .
OW1 OW55 K24 50(3) . .
OW31 OW55 K24 96(3) . .
OW20 OW55 K24 142(4) . .
OW41 OW55 K1 64(4) . .
OW1 OW55 K1 137(3) . .
OW31 OW55 K1 76(3) . .
OW20 OW55 K1 54(3) . .
K24 OW55 K1 87.6(9) . .
C6 C1 C2 121(4) . .
C6 C1 P1 117(3) . .
C2 C1 P1 122(3) . .
C6 C1 K10 94(3) . 1_455
C2 C1 K10 79(2) . 1_455
P1 C1 K10 101.3(18) . 1_455
C6 C1 K26 67(3) . .
C2 C1 K26 89(2) . .
P1 C1 K26 110.7(18) . .
K10 C1 K26 147.4(15) 1_455 .
C3 C2 C1 115(4) . .
C3 C2 P2 119(3) . .
C1 C2 P2 125(3) . .
C3 C2 K10 92(2) . 1_455
C1 C2 K10 75(2) . 1_455
P2 C2 K10 94.1(14) . 1_455
C2 C3 C4 126(4) . .
C2 C3 K26 80(2) . .
C4 C3 K26 69(3) . .
C5 C4 C3 116(5) . .
C5 C4 K26 67(3) . .
C3 C4 K26 87(3) . .
C4 C5 C6 121(5) . .
C4 C5 K26 89(3) . .
C6 C5 K26 76(3) . .
C1 C6 C5 121(5) . .
C1 C6 K26 88(3) . .
C5 C6 K26 77(3) . .
C8 C7 C12 117(4) . .
C8 C7 P3 127(3) . .
C12 C7 P3 116(3) . .
C8 C7 K8 84(3) . 1_455
C12 C7 K8 91(3) . 1_455
P3 C7 K8 91.8(16) . 1_455
C9 C8 C7 124(4) . .
C9 C8 P4 112(4) . .
C7 C8 P4 124(3) . .
C9 C8 K8 100(3) . 1_455
C7 C8 K8 72(3) . 1_455
P4 C8 K8 96.4(17) . 1_455
C8 C9 C10 120(5) . .
C11 C10 C9 120(5) . .
C11 C10 K14 111(3) . 2_557
C9 C10 K14 105(3) . 2_557
C11 C10 K27B 76(3) . 1_556
C9 C10 K27B 82(3) . 1_556
K14 C10 K27B 163.7(19) 2_557 1_556
C10 C11 C12 120(5) . .
C10 C11 K27A 94(3) . 1_556
C12 C11 K27A 79(3) . 1_556
C10 C11 K27B 82(3) . 1_556
C12 C11 K27B 85(3) . 1_556
K27A C11 K27B 12.5(7) 1_556 1_556
C11 C12 C7 120(5) . .
C11 C12 K27A 75(3) . 1_556
C7 C12 K27A 92(3) . 1_556
C18 C13 C14 117(3) . .
C18 C13 P5 117(3) . .
C14 C13 P5 125(3) . .
C15 C14 C13 116(3) . .
C15 C14 P6 123(3) . .
C13 C14 P6 120(3) . .
C16 C15 C14 125(4) . .
C16 C15 K7 122(3) . 2_647
C14 C15 K7 87(2) . 2_647
C15 C16 C17 121(4) . .
C18 C17 C16 114(4) . .
C17 C18 C13 126(4) . .
C24 C19 C20 121(4) . .
C24 C19 P7 118(3) . .
C20 C19 P7 121(3) . .
C21 C20 C19 118(4) . .
C21 C20 P8 117(3) . .
C19 C20 P8 125(3) . .
C20 C21 C22 118(4) . .
C23 C22 C21 122(5) . .
C22 C23 C24 120(5) . .
C19 C24 C23 120(4) . .

loop_
_geom_bond_atom_site_label_1
_geom_bond_atom_site_label_2
_geom_bond_distance
_geom_bond_site_symmetry_2
U1 O4 1.80(3) .
U1 O108 1.81(2) .
U1 O27 2.34(3) .
U1 O60 2.36(3) .
U1 O63 2.37(3) .
U1 O35 2.37(3) .
U1 O30 2.39(3) .
U1 O74 2.41(3) .
U1 K24 3.849(9) .
U1 K21 4.008(10) 1_655
U1 K20 4.136(10) .
U1 K5 4.310(10) 1_655
U2 O21 1.76(3) .
U2 O19 1.83(3) .
U2 O32 2.29(3) .
U2 O27 2.33(3) .
U2 O107 2.35(3) .
U2 O46 2.38(3) .
U2 O98 2.40(3) .
U2 O74 2.41(3) .
U2 K24 3.728(9) .
U2 K22 3.969(10) .
U2 K21 4.117(10) 1_655
U2 K1 4.242(9) .
U3 O106 1.81(3) .
U3 O83 1.81(3) .
U3 O52 2.28(3) .
U3 O92 2.28(3) .
U3 O8 2.35(3) .
U3 O49 2.36(3) .
U3 O44 2.37(3) .
U3 O67 2.38(3) .
U3 K23 3.827(10) .
U3 K26 3.91(2) 2_556
U3 K6 4.220(12) .
U3 K25 4.31(2) 2_556
U4 O23 1.79(3) .
U4 O89 1.82(3) .
U4 O28 2.34(3) .
U4 O42 2.35(3) .
U4 O53 2.36(3) .
U4 O58 2.36(3) .
U4 O45 2.37(3) .
U4 O43 2.38(3) .
U4 K1 3.830(9) .
U4 K20 3.923(11) .
U4 K7 3.937(12) 2_647
U4 K12 4.171(10) .
U5 O18 1.79(3) .
U5 O22 1.79(2) .
U5 O101 2.29(3) .
U5 O54 2.34(2) .
U5 O78 2.34(3) .
U5 O35 2.35(3) .
U5 O38 2.36(3) .
U5 O30 2.36(3) .
U5 K24 3.743(9) .
U5 K7 3.862(12) .
U5 K20 4.028(11) .
U5 K6 4.094(11) .
U6 O71 1.78(3) .
U6 O3 1.80(3) .
U6 O47 2.36(3) .
U6 O28 2.37(3) .
U6 O76 2.38(3) .
U6 O29 2.38(3) .
U6 O40 2.39(3) .
U6 O45 2.39(3) .
U6 K1 4.073(9) .
U6 K19 4.147(11) .
U6 K12 4.181(10) .
U6 K14 4.48(2) .
U7 O113 1.77(3) .
U7 O41 1.81(3) .
U7 O44 2.32(3) .
U7 O72 2.33(3) .
U7 O62 2.37(3) .
U7 O38 2.38(3) .
U7 O54 2.38(2) .
U7 O8 2.39(3) .
U7 K24 3.840(10) .
U7 K9 4.050(14) 2_656
U7 K6 4.215(11) .
U7 K2 4.270(11) .
U8 O114 1.79(3) .
U8 O24 1.81(3) .
U8 O69 2.31(3) .
U8 O65 2.33(3) .
U8 O50 2.33(3) .
U8 O40 2.36(3) .
U8 O29 2.36(3) .
U8 O39 2.36(3) .
U8 K18 4.028(10) .
U8 K12 4.130(10) .
U8 K19 4.145(11) .
U9 O99 1.81(2) .
U9 O9 1.82(3) .
U9 O87 2.36(3) .
U9 O64 2.36(3) .
U9 O90 2.38(3) .
U9 O82 2.38(3) .
U9 O34 2.40(3) .
U9 O37 2.41(3) .
U9 K23 3.736(10) .
U9 K10 3.949(18) 1_455
U9 K3 3.962(11) .
U9 K21 4.271(10) .
U10 O09B 1.76(7) .
U10 O96 1.81(3) .
U10 O09A 1.86(10) .
U10 O116 2.35(4) .
U10 O68 2.37(3) .
U10 O48 2.38(3) .
U10 O66 2.39(3) .
U10 O69 2.43(3) .
U10 O50 2.44(3) .
U10 K17 3.91(4) .
U10 K18 3.955(10) .
U10 K3 3.955(12) .
U11 O104 1.78(3) .
U11 O26 1.84(3) .
U11 O36 2.24(4) .
U11 O73 2.30(3) .
U11 O46 2.35(3) .
U11 O62 2.36(3) .
U11 O72 2.37(3) .
U11 O107 2.40(3) .
U11 K24 3.778(9) .
U11 K9 3.931(15) 2_656
U11 K22 4.024(11) .
U11 K15 4.05(3) 2_656
U12 O25 1.77(3) .
U12 O20 1.80(2) .
U12 O79 2.35(3) .
U12 O91 2.36(3) .
U12 O87 2.36(3) .
U12 O1 2.38(3) .
U12 O34 2.39(3) .
U12 O61 2.39(3) .
U12 K23 3.830(10) .
U12 K8 3.872(12) 1_455
U12 K4 4.109(12) .
U12 K18 4.298(10) .
U13 O2 1.81(3) .
U13 O102 1.82(3) .
U13 O100 2.31(4) .
U13 O57 2.34(3) .
U13 O59 2.37(3) .
U13 O39 2.37(3) .
U13 O51 2.37(3) .
U13 O65 2.42(3) .
U13 K18 3.878(10) .
U13 K4 3.917(12) .
U13 K16 4.06(4) 1_556
U13 K12 4.085(9) .
U14 O88 1.77(3) .
U14 O6 1.83(3) .
U14 O75 2.32(3) .
U14 O76 2.35(3) .
U14 O77 2.36(3) .
U14 O47 2.37(3) .
U14 O31 2.37(3) .
U14 O105 2.40(3) .
U14 K9 3.872(15) .
U14 K1 3.975(10) .
U14 K22 3.975(11) .
U14 K19 4.053(11) .
U15 O93 1.82(3) .
U15 O115 1.83(3) .
U15 O70 2.20(4) .
U15 O86 2.23(3) .
U15 O64 2.33(3) .
U15 O67 2.35(3) .
U15 O52 2.36(3) .
U15 O37 2.38(3) .
U15 K26 3.75(2) 2_556
U15 K23 3.777(10) .
U15 K25 3.97(2) 2_556
U15 K3 4.145(12) .
U16 O11 1.82(3) .
U16 O7 1.85(3) .
U16 O97 2.28(4) .
U16 O85 2.29(4) .
U16 O51 2.30(3) .
U16 O43 2.31(3) .
U16 O58 2.36(3) .
U16 O57 2.39(3) .
U16 K16 3.96(4) 1_556
U16 K13 3.99(3) 1_556
U16 K12 4.045(10) .
U16 K20 4.541(10) .
U17 O10 1.82(4) .
U17 O111 1.85(4) .
U17 O15 2.28(4) .
U17 O5 2.30(4) .
U17 O66 2.34(3) .
U17 O68 2.35(3) .
U17 O75 2.38(3) .
U17 O77 2.39(3) .
U17 K19 3.953(11) .
U18 O14 1.70(5) .
U18 O112 1.79(3) .
U18 O49 2.33(3) .
U18 O61 2.35(3) .
U18 O92 2.38(3) .
U18 O79 2.39(3) .
U18 O94 2.45(4) .
U18 O12 2.45(4) .
U18 K23 3.769(10) .
U18 K4 4.064(12) .
U18 K27A 4.08(3) 2_556
U18 K6 4.155(11) .
U19 O13 1.81(4) .
U19 O16 1.84(4) .
U19 O12 2.34(4) .
U19 O78 2.38(3) .
U19 O94 2.45(4) .
U19 O110 2.47(4) .
U19 O17 2.52(3) .
U19 O101 2.55(3) .
U19 K6 3.907(13) .
U19 K20 4.013(12) .
U19 K4 4.092(14) .
U19 K7 4.226(13) .
K19A O13 1.71(7) .
K19A O16 1.99(7) .
K19A O17 2.23(7) .
K19A O94 2.32(7) .
K19A O12 2.40(8) .
K19A O110 2.44(8) .
K19A O78 2.67(6) .
K19A O101 2.80(6) .
K19A K4 4.01(7) .
K19A K6 4.15(6) .
K19A K20 4.18(7) .
K19A K7 4.37(6) .
P1 O80 1.48(3) .
P1 O82 1.49(3) .
P1 O116 1.50(4) .
P1 C1 1.81(4) .
P1 K3 3.624(16) .
P2 O103 1.47(3) .
P2 O48 1.50(3) .
P2 O90 1.53(3) .
P2 C2 1.82(4) .
P2 K17 3.40(4) .
P2 K21 3.470(15) .
P2 K18 3.716(14) .
P2 K10 3.85(2) 1_455
P3 O1 1.51(3) .
P3 O59 1.52(3) .
P3 O55 1.54(3) .
P3 C7 1.83(4) .
P3 K21 3.463(16) .
P3 K8 3.738(17) 1_455
P3 K18 3.853(15) .
P4 O95 1.44(3) .
P4 O91 1.52(4) .
P4 O100 1.56(4) .
P4 C8 1.85(4) .
P4 K4 3.698(17) .
P5 O84 1.47(3) .
P5 O53 1.52(3) .
P5 O60 1.54(3) .
P5 C13 1.79(4) .
P5 K20 3.783(15) .
P6 O63 1.50(3) .
P6 O42 1.53(3) .
P6 O33 1.57(3) .
P6 C14 1.77(4) .
P6 K7 3.536(16) 2_647
P6 K5 3.548(14) 1_655
P6 K1 3.866(14) .
P7 O98 1.49(3) .
P7 O31 1.52(3) .
P7 O81 1.52(3) .
P7 C19 1.85(4) .
P7 K1 3.655(14) .
P7 K5 3.674(15) 1_655
P8 O105 1.48(3) .
P8 O56 1.51(3) .
P8 O32 1.53(3) .
P8 C20 1.83(4) .
P8 K22 3.717(15) .
K1 OW20 2.75(6) .
K1 O31 2.80(3) .
K1 O42 2.82(3) .
K1 O19 2.84(3) .
K1 O23 2.90(3) .
K1 OW41 2.99(7) .
K1 O4 3.00(3) .
K1 O88 3.05(3) .
K1 O71 3.05(3) .
K1 OW31 3.23(6) .
K1 OW55 3.30(4) .
K1 O45 3.42(3) .
K2 OW11 2.75(6) .
K2 OW1 2.78(5) .
K2 OW51 2.78(5) .
K2 O115 2.82(3) .
K2 O26 2.84(3) .
K2 O41 2.86(3) .
K2 OW46 2.88(4) .
K2 O83 2.92(3) .
K2 K6 3.750(15) .
K2 K3 3.970(15) .
K2 K22 4.198(15) .
K3 OW19 2.70(5) .
K3 O99 2.73(3) .
K3 O96 2.77(3) .
K3 O115 2.78(3) .
K3 OW46 2.91(4) .
K3 O116 2.92(4) .
K3 OW51 3.16(5) .
K4 OW53 2.66(5) .
K4 O2 2.76(3) .
K4 O100 2.91(4) .
K4 O112 2.96(3) .
K4 O20 2.98(3) .
K4 O17 3.01(4) .
K4 O16 3.02(4) .
K4 O7 3.26(3) .
K5 O55 2.69(3) .
K5 O103 2.72(3) .
K5 O98 2.78(3) 1_455
K5 O27 2.83(3) 1_455
K5 OW42 2.84(5) .
K5 O63 2.85(3) 1_455
K5 O33 3.05(3) 1_455
K5 O81 3.42(3) 1_455
K5 K21 3.533(14) .
K5 P6 3.548(14) 1_455
K5 P7 3.674(15) 1_455
K5 K17 3.80(4) .
K6 O16 2.68(4) .
K6 O112 2.70(3) .
K6 O22 2.70(3) .
K6 OW1 2.75(5) .
K6 O41 2.78(3) .
K6 O83 2.79(3) .
K6 OW53 2.87(5) .
K6 OW51 3.21(5) .
K6 OW31 3.31(6) .
K6 OW49 3.39(4) .
K7 O45 2.74(3) 2_657
K7 O78 2.76(3) .
K7 OW26 2.77(5) .
K7 O101 2.79(4) .
K7 OW25 2.91(6) .
K7 O18 2.99(3) .
K7 O33 3.01(3) 2_657
K7 O89 3.07(3) 2_657
K7 O13 3.31(4) .
K7 O42 3.36(3) 2_657
K7 C15 3.52(4) 2_657
K7 P6 3.536(16) 2_657
K8 OW12 2.72(8) .
K8 O25 2.81(3) 1_655
K8 OW23 2.81(4) .
K8 OW24 2.82(4) .
K8 O108 2.84(3) .
K8 O1 3.01(3) 1_655
K8 C7 3.20(4) 1_655
K8 O91 3.30(3) 1_655
K8 C8 3.35(4) 1_655
K8 P3 3.738(17) 1_655
K8 U12 3.872(11) 1_655
K8 K21 4.412(16) 1_655
K9 OW14 2.68(9) 2_646
K9 O62 2.77(3) 2_646
K9 O6 2.82(3) .
K9 OW45 2.85(6) .
K9 O72 2.91(3) 2_646
K9 O75 2.93(3) .
K9 O104 3.00(3) 2_646
K9 O113 3.23(3) 2_646
K9 U11 3.931(15) 2_646
K9 U7 4.050(14) 2_646
K9 K15 4.48(3) .
K10 O21 2.80(3) .
K10 OW43 2.81(5) .
K10 O9 2.83(4) 1_655
K10 OW44 3.13(4) .
K10 O90 3.18(3) 1_655
K10 C1 3.22(5) 1_655
K10 C2 3.27(4) 1_655
K10 O82 3.36(4) 1_655
K10 P2 3.85(2) 1_655
K10 U9 3.949(18) 1_655
K10 K21 4.40(2) 1_655
K11A K11B 0.63(5) .
K11A OW45 2.53(6) .
K11A OW28 2.67(5) .
K11A OW29 2.83(6) .
K11A O113 2.84(4) 2_646
K11A OW27 2.89(4) .
K11A OW32 3.04(7) .
K11A O56 3.41(4) .
K11A K13 4.03(4) .
K11A U7 4.47(3) 2_646
K11B OW45 2.05(7) .
K11B OW27 2.92(5) .
K11B OW32 2.92(8) .
K11B O56 2.95(6) .
K11B O113 2.96(6) 2_646
K11B OW29 3.06(7) .
K11B OW28 3.23(6) .
K11B K13 4.36(5) .
K12 O2 2.68(3) .
K12 OW20 2.68(7) .
K12 O114 2.72(3) .
K12 O23 2.77(3) .
K12 O7 2.77(3) .
K12 O71 2.80(3) .
K12 OW31 2.98(6) .
K12 OW53 2.98(5) .
K12 OW50 3.01(4) .
K12 K19 3.710(15) .
K13 OW28 2.66(4) .
K13 OW33 2.75(8) .
K13 O58 2.76(4) 1_554
K13 OW13 2.88(8) 2_646
K13 O11 3.06(4) 1_554
K13 O43 3.11(4) 1_554
K13 OW32 3.18(8) .
K13 U16 3.99(3) 1_554
K13 U4 4.24(3) 1_554
K13 K16 4.73(4) .
K14 OW35 2.67(11) .
K14 OW34 2.69(6) .
K14 OW24 2.75(5) 2_647
K14 OW10 2.77(4) .
K14 O3 2.84(4) .
K14 C10 3.50(6) 2_547
K14 K8 4.57(2) 2_647
K15 O73 2.66(4) 2_646
K15 OW9 2.79(5) .
K15 O6 2.85(4) .
K15 OW34 2.95(6) .
K15 O104 3.25(4) 2_646
K15 O36 3.29(5) 2_646
K15 U11 4.05(3) 2_646
K16 OW40 2.73(11) .
K16 OW30 2.75(9) .
K16 O51 2.83(5) 1_554
K16 O57 2.87(5) 1_554
K16 O11 3.05(5) 1_554
K16 O102 3.24(5) 1_554
K16 K27B 3.80(5) .
K16 U16 3.96(4) 1_554
K16 U13 4.06(4) 1_554
K16 K27A 4.42(5) .
K17 OW42 1.85(6) .
K17 OW36 2.36(5) .
K17 OW38 2.38(8) .
K17 O50 2.69(5) .
K17 O103 2.80(5) .
K17 O09B 3.14(8) .
K17 O09A 3.14(11) .
K17 O48 3.27(5) .
K17 K26 4.70(5) .
K18 O48 2.77(3) .
K18 OW50 2.81(4) .
K18 O59 2.84(3) .
K18 O20 2.93(3) .
K18 O99 2.99(3) .
K18 O2 3.02(3) .
K18 O96 3.12(3) .
K18 O114 3.19(3) .
K18 O39 3.21(3) .
K18 O50 3.39(3) .
K19 O96 2.68(3) .
K19 O88 2.70(3) .
K19 O111 2.72(4) .
K19 O114 2.75(3) .
K19 OW20 2.79(7) .
K19 OW41 2.80(8) .
K19 O71 2.81(3) .
K19 OW50 2.87(4) .
K20 OW31 2.69(6) .
K20 O23 2.80(3) .
K20 O53 2.80(3) .
K20 O16 2.88(4) .
K20 O22 2.89(3) .
K20 O4 2.94(3) .
K20 O110 3.04(4) .
K20 O7 3.19(3) .
K21 O90 2.74(3) .
K21 O27 2.83(3) 1_455
K21 O1 2.85(3) .
K21 O87 2.91(3) .
K21 O74 2.92(3) 1_455
K21 O103 2.98(3) .
K21 O55 2.98(3) .
K21 O108 3.01(3) 1_455
K21 OW59 3.03(8) .
K21 O21 3.26(3) 1_455
K22 O26 2.77(3) .
K22 O88 2.82(3) .
K22 OW48 2.83(9) .
K22 O19 2.84(3) .
K22 OW46 2.91(4) .
K22 O105 3.02(3) .
K22 OW41 3.03(8) .
K22 O46 3.36(3) .
K22 O32 3.37(3) .
K23 OW51 2.64(5) .
K23 O83 2.83(3) .
K23 O99 2.86(3) .
K23 O112 2.87(3) .
K23 O37 2.89(3) .
K23 O115 2.95(3) .
K23 O79 2.99(3) .
K23 O34 3.02(3) .
K23 O20 3.03(3) .
K23 O49 3.13(3) .
K23 O52 3.13(3) .
K23 OW49 3.26(4) .
K24 OW1 2.67(5) .
K24 O22 2.80(2) .
K24 O19 2.83(3) .
K24 O41 2.87(3) .
K24 O107 2.90(3) .
K24 O26 2.90(3) .
K24 O74 2.98(3) .
K24 O4 3.00(3) .
K24 O35 3.02(3) .
K24 O72 3.13(3) .
K24 O54 3.17(3) .
K24 OW55 3.26(4) .
K25 K26 1.49(3) .
K25 OW16 2.72(9) 1_455
K25 O09B 2.85(7) .
K25 O52 2.85(4) 2_546
K25 O09A 2.87(10) .
K25 O93 2.94(4) 2_546
K25 OW17 3.02(8) .
K25 O66 3.19(4) .
K25 O67 3.27(4) 2_546
K25 U15 3.97(2) 2_546
K25 U3 4.31(2) 2_546
K26 O67 2.51(4) 2_546
K26 O09B 2.64(7) .
K26 O09A 2.70(10) .
K26 O52 2.83(4) 2_546
K26 O93 2.92(4) 2_546
K26 C6 3.01(5) .
K26 C5 3.03(6) .
K26 O106 3.15(4) 2_546
K26 OW38 3.23(7) .
K26 C1 3.27(5) .
K26 C4 3.30(6) .
K27A K27B 0.77(4) .
K27A O14 2.77(6) 2_546
K27A O102 2.85(4) 1_554
K27A OW8 3.07(6) 2_556
K27A OW30 3.16(9) .
K27A C11 3.21(6) 1_554
K27A C12 3.26(6) 1_554
K27A OW54 3.33(18) .
K27A U18 4.08(3) 2_546
K27B OW30 2.57(9) .
K27B O102 2.64(4) 1_554
K27B OW54 2.75(18) .
K27B OW8 2.76(6) 2_556
K27B O14 3.01(6) 2_546
K27B C11 3.46(6) 1_554
K27B C10 3.52(6) 1_554
K27B U18 4.33(3) 2_546
K27B U13 4.41(3) 1_554
O1 K8 3.01(3) 1_455
O5 O15 1.45(5) .
O8 O44 1.50(4) .
O9 K10 2.83(4) 1_455
O11 K16 3.05(5) 1_556
O11 K13 3.06(4) 1_556
O12 O94 1.49(5) .
O14 K27A 2.77(6) 2_556
O14 K27B 3.01(6) 2_556
O21 K21 3.25(3) 1_655
O25 K8 2.81(3) 1_455
O27 O74 1.50(4) .
O27 K5 2.83(3) 1_655
O27 K21 2.83(3) 1_655
O28 O45 1.49(4) .
O29 O40 1.56(4) .
O30 O35 1.51(4) .
O33 K7 3.01(3) 2_647
O33 K5 3.05(3) 1_655
O34 O87 1.37(4) .
O36 O73 1.44(4) .
O36 K15 3.29(5) 2_656
O37 O64 1.51(4) .
O38 O54 1.51(4) .
O39 O65 1.52(4) .
O42 K7 3.36(3) 2_647
O43 O58 1.51(4) .
O43 K13 3.11(4) 1_556
O45 K7 2.74(3) 2_647
O46 O107 1.47(4) .
O47 O76 1.49(4) .
O49 O92 1.49(4) .
O50 O69 1.51(4) .
O51 O57 1.46(4) .
O51 K16 2.83(5) 1_556
O52 O67 1.48(4) .
O52 K26 2.83(4) 2_556
O52 K25 2.85(4) 2_556
O57 K16 2.87(5) 1_556
O58 K13 2.76(4) 1_556
O61 O79 1.47(4) .
O62 O72 1.54(4) .
O62 K9 2.77(3) 2_656
O63 K5 2.85(3) 1_655
O66 O68 1.45(5) .
O67 K26 2.51(4) 2_556
O67 K25 3.27(4) 2_556
O70 O86 1.56(5) .
O72 K9 2.91(3) 2_656
O73 K15 2.66(4) 2_656
O74 K21 2.92(3) 1_655
O75 O77 1.46(4) .
O78 O101 1.52(4) .
O81 K5 3.42(3) 1_655
O82 K10 3.36(4) 1_455
O85 O97 1.47(5) .
O89 K7 3.07(3) 2_647
O90 K10 3.18(3) 1_455
O91 K8 3.30(3) 1_455
O93 K26 2.92(4) 2_556
O93 K25 2.94(4) 2_556
O98 K5 2.78(3) 1_655
O102 K27B 2.64(4) 1_556
O102 K27A 2.85(4) 1_556
O102 K16 3.24(5) 1_556
O104 K9 3.00(3) 2_656
O104 K15 3.25(4) 2_656
O106 K26 3.15(4) 2_556
O108 K21 3.01(3) 1_655
O113 K11A 2.84(4) 2_656
O113 K11B 2.96(6) 2_656
O113 K9 3.23(3) 2_656
OW1 OW55 1.15(6) .
OW8 K27B 2.76(6) 2_546
OW8 K27A 3.07(6) 2_546
OW11 OW56 1.05(7) .
OW13 K13 2.88(8) 2_656
OW14 K9 2.68(9) 2_656
OW16 K25 2.72(9) 1_655
OW20 OW41 1.05(8) .
OW20 OW55 1.29(7) .
OW20 OW31 1.53(9) .
OW24 K14 2.75(5) 2_657
OW30 OW54 1.13(17) .
OW31 OW55 1.19(6) .
OW37 OW57 0.51(7) .
OW41 OW55 1.09(7) .
OW49 OW51 1.17(6) .
OW49 OW50 1.18(5) .
OW49 OW53 1.29(6) .
C1 C6 1.36(6) .
C1 C2 1.45(5) .
C1 K10 3.22(5) 1_455
C2 C3 1.33(5) .
C2 K10 3.27(4) 1_455
C3 C4 1.44(7) .
C4 C5 1.33(7) .
C5 C6 1.40(6) .
C7 C8 1.36(6) .
C7 C12 1.47(6) .
C7 K8 3.20(4) 1_455
C8 C9 1.34(6) .
C8 K8 3.35(4) 1_455
C9 C10 1.46(7) .
C10 C11 1.33(7) .
C10 K14 3.51(6) 2_557
C10 K27B 3.52(6) 1_556
C11 C12 1.44(6) .
C11 K27A 3.21(6) 1_556
C11 K27B 3.46(6) 1_556
C12 K27A 3.26(6) 1_556
C13 C18 1.38(5) .
C13 C14 1.49(5) .
C14 C15 1.40(5) .
C15 C16 1.30(5) .
C15 K7 3.52(4) 2_647
C16 C17 1.50(6) .
C17 C18 1.37(5) .
C19 C24 1.35(5) .
C19 C20 1.46(5) .
C20 C21 1.36(5) .
C21 C22 1.40(6) .
C22 C23 1.34(6) .
C23 C24 1.36(6) .
